data_7107246
loop_
_publ_author_name
'Gabriel Brunet'
'Fatemah Habib'
'Cyril Cook'
'Thushan Pathmalingam'
'Francis Loiseau'
'Ilia Korobkov'
T.J.Burchell
'Andre Beauchemin'
'Muralee Murugesu'

_publ_section_title
;
 A novel high-spin tridecanuclear NiII cluster with an azido-bridged core
 exhibiting disk-like topology
;
_journal_name_full Chem.Commun.
_journal_page_first 1287
_journal_paper_doi 10.1039/c2cc16221k
_journal_volume 48
_journal_year 2012
_chemical_absolute_configuration ad
_chemical_formula_sum 'C43 H95 N74 Ni13 O17'
_chemical_formula_weight 2678.15
_chemical_name_systematic
;
?
;
_space_group_IT_number 4
_symmetry_cell_setting monoclinic
_symmetry_space_group_name_Hall 'P 2yb'
_symmetry_space_group_name_H-M 'P 1 21 1'
_atom_sites_solution_hydrogens geom
_atom_sites_solution_primary direct
_atom_sites_solution_secondary difmap
_audit_creation_method SHELXL-97
_cell_angle_alpha 90.00
_cell_angle_beta 100.477(11)
_cell_angle_gamma 90.00
_cell_formula_units_Z 4
_cell_length_a 19.046(3)
_cell_length_b 29.147(6)
_cell_length_c 23.518(4)
_cell_measurement_reflns_used 9914
_cell_measurement_temperature 200(2)
_cell_measurement_theta_max 27.75
_cell_measurement_theta_min 2.27
_cell_volume 12838(4)
_computing_cell_refinement 'APEX II, Bruker (2009)'
_computing_data_collection 'APEX II, Bruker (2009)'
_computing_data_reduction 'XPREP, Bruker (2009)'
_computing_molecular_graphics 'SHELXTL, Bruker (2004)'
_computing_publication_material 'SHELXTL, Bruker (2004)'
_computing_structure_refinement 'SHELXL-97 (Sheldrick, 2008)'
_computing_structure_solution 'SHELXS-97 (Sheldrick, 2008)'
_diffrn_ambient_temperature 200(2)
_diffrn_measured_fraction_theta_full 0.993
_diffrn_measured_fraction_theta_max 0.993
_diffrn_measurement_device_type 'Bruker APEX-II CCD'
_diffrn_measurement_method '\f and \w scans'
_diffrn_radiation_monochromator graphite
_diffrn_radiation_source 'fine-focus sealed tube'
_diffrn_radiation_type MoK\a
_diffrn_radiation_wavelength 0.71073
_diffrn_reflns_av_R_equivalents 0.0841
_diffrn_reflns_av_sigmaI/netI 0.0971
_diffrn_reflns_limit_h_max 20
_diffrn_reflns_limit_h_min -20
_diffrn_reflns_limit_k_max 30
_diffrn_reflns_limit_k_min -26
_diffrn_reflns_limit_l_max 24
_diffrn_reflns_limit_l_min -24
_diffrn_reflns_number 78643
_diffrn_reflns_theta_full 21.97
_diffrn_reflns_theta_max 21.97
_diffrn_reflns_theta_min 1.67
_exptl_absorpt_coefficient_mu 1.931
_exptl_absorpt_correction_T_max 0.7349
_exptl_absorpt_correction_T_min 0.6337
_exptl_absorpt_correction_type multi-scan
_exptl_absorpt_process_details 'SADABS, Bruker (2003)'
_exptl_crystal_colour green
_exptl_crystal_density_diffrn 1.386
_exptl_crystal_density_meas ?
_exptl_crystal_density_method 'not measured'
_exptl_crystal_description block
_exptl_crystal_F_000 5472
_exptl_crystal_size_max 0.26
_exptl_crystal_size_mid 0.18
_exptl_crystal_size_min 0.17
_refine_diff_density_max 0.952
_refine_diff_density_min -1.023
_refine_diff_density_rms 0.134
_refine_ls_abs_structure_details 'Flack H D (1983), Acta Cryst. A39, 876-881'
_refine_ls_abs_structure_Flack 0.27(3)
_refine_ls_extinction_method none
_refine_ls_goodness_of_fit_ref 1.041
_refine_ls_hydrogen_treatment constr
_refine_ls_matrix_type fullcycle
_refine_ls_number_parameters 2639
_refine_ls_number_reflns 26123
_refine_ls_number_restraints 2439
_refine_ls_restrained_S_all 1.004
_refine_ls_R_factor_all 0.1334
_refine_ls_R_factor_gt 0.0763
_refine_ls_shift/su_max 0.001
_refine_ls_shift/su_mean 0.000
_refine_ls_structure_factor_coef Fsqd
_refine_ls_weighting_details 'calc w=1/[\s^2^(Fo^2^)+(0.1231P)^2^+56.6897P] where P=(Fo^2^+2Fc^2^)/3'
_refine_ls_weighting_scheme calc
_refine_ls_wR_factor_gt 0.1922
_refine_ls_wR_factor_ref 0.2366
_reflns_number_gt 16461
_reflns_number_total 26123
_reflns_threshold_expression >2sigma(I)
_cod_data_source_file c2cc16221k.txt
_cod_data_source_block mm094
_cod_depositor_comments
;
The following automatic conversions were performed:

'_exptl_crystal_density_meas' value 'n/a' was changed to '?' - the
value is perceived as not measured.

Automatic conversion script
Id: cif_fix_values 3008 2015-01-20 13:52:24Z robertas 
;
_cod_original_sg_symbol_H-M P2(1)
_cod_database_code 7107246

loop_
_symmetry_equiv_pos_as_xyz
'x, y, z'
'-x, y+1/2, -z'

loop_
_atom_site_label
_atom_site_type_symbol
_atom_site_fract_x
_atom_site_fract_y
_atom_site_fract_z
_atom_site_U_iso_or_equiv
_atom_site_adp_type
_atom_site_occupancy
_atom_site_symmetry_multiplicity
_atom_site_calc_flag
_atom_site_refinement_flags
Ni1 Ni 0.44903(12) 0.30054(11) 0.84974(9) 0.0561(8) Uani 1 1 d U
Ni2 Ni 0.68439(12) 0.30996(11) 0.98735(8) 0.0533(7) Uani 1 1 d U
Ni3 Ni 0.62452(11) 0.30914(9) 0.84022(8) 0.0429(6) Uani 1 1 d U
Ni4 Ni 0.54097(12) 0.28950(10) 0.71424(9) 0.0485(7) Uani 1 1 d U
Ni5 Ni 0.78867(12) 0.33071(9) 0.86634(8) 0.0437(7) Uani 1 1 d U
Ni6 Ni 0.46602(12) 0.26941(12) 0.57984(9) 0.0646(9) Uani 1 1 d U
Ni7 Ni 0.70942(12) 0.31382(12) 0.73768(9) 0.0398(5) Uani 1 1 d U
Ni8 Ni 0.95411(13) 0.35689(12) 0.89582(9) 0.0603(8) Uani 1 1 d U
Ni9 Ni 0.63065(11) 0.29597(10) 0.60917(8) 0.0476(7) Uani 1 1 d U
Ni10 Ni 0.87842(12) 0.33766(10) 0.76177(9) 0.0464(7) Uani 1 1 d U
Ni11 Ni 0.79464(11) 0.31884(10) 0.63547(8) 0.0444(7) Uani 1 1 d U
Ni12 Ni 0.73522(12) 0.31798(11) 0.48919(8) 0.0547(7) Uani 1 1 d U
Ni13 Ni 0.97059(12) 0.32603(11) 0.62667(9) 0.0533(7) Uani 1 1 d U
N1 N 0.5355(7) 0.3425(6) 0.8594(6) 0.049(3) Uani 1 1 d U
N2 N 0.5262(9) 0.3837(8) 0.8682(7) 0.067(5) Uani 1 1 d U
N3 N 0.5118(11) 0.4213(9) 0.8722(9) 0.095(7) Uani 1 1 d U
N4 N 0.4786(9) 0.2858(8) 0.9405(6) 0.074(5) Uani 1 1 d U
N5 N 0.5256(8) 0.3042(7) 0.9713(6) 0.060(5) Uani 1 1 d U
N6 N 0.5750(8) 0.3218(7) 1.0049(5) 0.061(4) Uani 1 1 d U
N7 N 0.6374(8) 0.2706(7) 0.9164(6) 0.051(3) Uani 1 1 d U
N8 N 0.6239(10) 0.2304(8) 0.9247(6) 0.068(4) Uani 1 1 d U
N9 N 0.6102(13) 0.1926(9) 0.9338(9) 0.107(8) Uani 1 1 d U
N10 N 0.7217(7) 0.2825(6) 0.8189(5) 0.036(2) Uani 1 1 d U
N11 N 0.7336(8) 0.2401(7) 0.8303(6) 0.049(3) Uani 1 1 d U
N12 N 0.7402(12) 0.2014(8) 0.8454(10) 0.104(7) Uani 1 1 d U
N13 N 0.6124(7) 0.3390(6) 0.7567(5) 0.037(2) Uani 1 1 d U
N14 N 0.5961(7) 0.3819(7) 0.7557(5) 0.044(3) Uani 1 1 d U
N15 N 0.5782(11) 0.4184(8) 0.7555(8) 0.085(6) Uani 1 1 d U
N16 N 0.6410(7) 0.2647(6) 0.6928(5) 0.036(2) Uani 1 1 d U
N17 N 0.6501(8) 0.2236(8) 0.6982(6) 0.054(4) Uani 1 1 d U
N18 N 0.6556(13) 0.1851(9) 0.7007(8) 0.097(7) Uani 1 1 d U
N19 N 0.4822(8) 0.2359(7) 0.6639(6) 0.060(3) Uani 1 1 d U
N20 N 0.4432(11) 0.2114(8) 0.6784(7) 0.092(6) Uani 1 1 d U
N21 N 0.3990(15) 0.1865(11) 0.6921(9) 0.141(11) Uani 1 1 d U
N22 N 0.5304(7) 0.3196(7) 0.6297(5) 0.049(2) Uani 1 1 d U
N23 N 0.5110(8) 0.3603(8) 0.6238(6) 0.063(4) Uani 1 1 d U
N24 N 0.4932(11) 0.3982(8) 0.6180(8) 0.087(6) Uani 1 1 d U
N25 N 0.5671(8) 0.2443(8) 0.5690(6) 0.062(3) Uani 1 1 d U
N26 N 0.5705(9) 0.2018(9) 0.5700(7) 0.076(5) Uani 1 1 d U
N27 N 0.5777(11) 0.1607(10) 0.5740(14) 0.146(11) Uani 1 1 d U
N28 N 0.6985(7) 0.3454(6) 0.6570(5) 0.034(2) Uani 1 1 d U
N29 N 0.6895(8) 0.3862(7) 0.6456(6) 0.050(3) Uani 1 1 d U
N30 N 0.6784(14) 0.4213(9) 0.6323(9) 0.108(8) Uani 1 1 d U
N31 N 0.7795(7) 0.3634(6) 0.7829(5) 0.034(2) Uani 1 1 d U
N32 N 0.7668(8) 0.4054(7) 0.7786(5) 0.046(3) Uani 1 1 d U
N33 N 0.7618(12) 0.4433(8) 0.7758(10) 0.095(7) Uani 1 1 d U
N34 N 0.8552(8) 0.3815(7) 0.9077(6) 0.049(3) Uani 1 1 d U
N35 N 0.8469(8) 0.4216(8) 0.9136(7) 0.058(4) Uani 1 1 d U
N36 N 0.8439(12) 0.4584(9) 0.9232(10) 0.108(8) Uani 1 1 d U
N37 N 0.8894(7) 0.3064(6) 0.8442(5) 0.043(2) Uani 1 1 d U
N38 N 0.9065(8) 0.2667(8) 0.8513(6) 0.054(3) Uani 1 1 d U
N39 N 0.9213(10) 0.2289(9) 0.8576(8) 0.088(6) Uani 1 1 d U
N40 N 0.8070(7) 0.2878(6) 0.7184(5) 0.038(2) Uani 1 1 d U
N41 N 0.8202(8) 0.2458(7) 0.7188(6) 0.050(3) Uani 1 1 d U
N42 N 0.8378(12) 0.2088(8) 0.7191(8) 0.092(7) Uani 1 1 d U
N43 N 0.9392(7) 0.3895(6) 0.8123(6) 0.048(3) Uani 1 1 d U
N44 N 0.9782(10) 0.4165(8) 0.7989(6) 0.072(5) Uani 1 1 d U
N45 N 1.0213(12) 0.4414(9) 0.7875(8) 0.111(8) Uani 1 1 d U
N46 N 0.8844(7) 0.2847(7) 0.6172(5) 0.048(3) Uani 1 1 d U
N47 N 0.8911(9) 0.2434(8) 0.6071(6) 0.058(4) Uani 1 1 d U
N48 N 0.9015(11) 0.2071(9) 0.5959(10) 0.099(7) Uani 1 1 d U
N49 N 0.7848(7) 0.3583(7) 0.5606(5) 0.045(3) Uani 1 1 d U
N50 N 0.7947(9) 0.3973(8) 0.5512(6) 0.060(4) Uani 1 1 d U
N51 N 0.8077(13) 0.4348(9) 0.5435(8) 0.108(8) Uani 1 1 d U
N52 N 0.8440(8) 0.3087(7) 0.4730(5) 0.060(4) Uani 1 1 d U
N53 N 0.8932(7) 0.3230(7) 0.5046(5) 0.060(5) Uani 1 1 d U
N54 N 0.9388(7) 0.3401(7) 0.5343(6) 0.069(5) Uani 1 1 d U
N55 N 0.3739(8) 0.3498(7) 0.8617(6) 0.073(4) Uani 1 1 d U
N56 N 0.4217(8) 0.3315(7) 0.7675(6) 0.064(4) Uani 1 1 d U
N57 N 0.5044(7) 0.2501(6) 0.8182(5) 0.048(3) Uani 1 1 d U
N58 N 0.3760(8) 0.2425(8) 0.8444(6) 0.073(3) Uani 1 1 d U
N59 N 0.6924(8) 0.2547(7) 1.0449(6) 0.063(4) Uani 1 1 d U
N60 N 0.7762(8) 0.2789(6) 0.9755(5) 0.052(3) Uani 1 1 d U
N61 N 0.7268(8) 0.3611(7) 1.0478(6) 0.061(3) Uani 1 1 d U
N62 N 0.6917(8) 0.3650(7) 0.9364(5) 0.050(3) Uani 1 1 d U
N63 N 0.3649(8) 0.2889(8) 0.5883(7) 0.080(5) Uani 1 1 d U
N64 N 0.4045(9) 0.2257(10) 0.5203(7) 0.096(5) Uani 1 1 d U
N65 N 1.0534(8) 0.3367(8) 0.8859(5) 0.076(5) Uani 1 1 d U
N66 N 1.0188(9) 0.4034(8) 0.9542(7) 0.080(4) Uani 1 1 d U
N67 N 0.6422(8) 0.3499(7) 0.5011(6) 0.058(4) Uani 1 1 d U
N68 N 0.7258(9) 0.3719(7) 0.4321(6) 0.069(4) Uani 1 1 d U
N69 N 0.7306(7) 0.2637(7) 0.5409(5) 0.049(3) Uani 1 1 d U
N70 N 0.6929(8) 0.2657(7) 0.4301(6) 0.064(3) Uani 1 1 d U
N71 N 0.9167(8) 0.3768(7) 0.6583(5) 0.050(3) Uani 1 1 d U
N72 N 1.0454(8) 0.3814(7) 0.6331(6) 0.063(3) Uani 1 1 d U
N73 N 0.9971(7) 0.2951(6) 0.7053(6) 0.054(3) Uani 1 1 d U
N74 N 1.0420(9) 0.2749(7) 0.6109(7) 0.072(4) Uani 1 1 d U
O1 O 0.3512(7) 0.3629(7) 0.9135(5) 0.087(5) Uani 1 1 d U
H1A H 0.3206 0.3838 0.9065 0.131 Uiso 1 1 calc R
O2 O 0.4489(6) 0.3226(6) 0.7209(4) 0.065(4) Uani 1 1 d U
O3 O 0.5659(6) 0.2582(5) 0.7931(4) 0.045(2) Uani 1 1 d U
O4 O 0.6462(7) 0.2433(6) 1.0799(5) 0.071(4) Uani 1 1 d U
H4A H 0.6609 0.2197 1.0988 0.107 Uiso 1 1 calc R
O5 O 0.8167(6) 0.2900(5) 0.9374(4) 0.053(3) Uani 1 1 d U
O6 O 0.6935(6) 0.3589(5) 0.8766(4) 0.042(2) Uani 1 1 d U
O7 O 0.3458(7) 0.3165(7) 0.6306(5) 0.089(5) Uani 1 1 d U
H7A H 0.3797 0.3178 0.6590 0.134 Uiso 1 1 calc R
O8 O 0.4661(7) 0.3112(7) 0.5075(5) 0.100(5) Uani 1 1 d U
H8E H 0.4306 0.3154 0.4803 0.150 Uiso 1 1 d R
H8D H 0.5071 0.3231 0.5093 0.150 Uiso 1 1 d R
O9 O 1.0729(6) 0.3096(7) 0.8444(6) 0.096(6) Uani 1 1 d U
H9A H 1.0394 0.3085 0.8157 0.144 Uiso 1 1 calc R
O10 O 0.9532(6) 0.3124(6) 0.9657(4) 0.075(4) Uani 1 1 d U
H10A H 0.9131 0.2991 0.9558 0.090 Uiso 1 1 d R
O11 O 0.6001(6) 0.3358(6) 0.5388(5) 0.063(4) Uani 1 1 d U
O12 O 0.7764(7) 0.3854(6) 0.3990(6) 0.081(5) Uani 1 1 d U
H12A H 0.7608 0.4080 0.3783 0.121 Uiso 1 1 calc R
O13 O 0.7266(6) 0.2689(5) 0.5989(4) 0.044(2) Uani 1 1 d U
O14 O 0.8565(6) 0.3692(5) 0.6827(4) 0.044(2) Uani 1 1 d U
O15 O 0.9711(6) 0.3048(5) 0.7555(4) 0.054(3) Uani 1 1 d U
O16 O 1.0692(8) 0.2650(6) 0.5627(5) 0.077(5) Uani 1 1 d U
H16A H 1.0966 0.2422 0.5692 0.115 Uiso 1 1 calc R
C1 C 0.3533(12) 0.3763(11) 0.8206(9) 0.086(6) Uani 1 1 d U
C2 C 0.3820(12) 0.3653(10) 0.7686(8) 0.086(7) Uani 1 1 d U
H2A H 0.3702 0.3841 0.7352 0.103 Uiso 1 1 calc R
C3 C 0.3014(17) 0.4152(13) 0.8195(13) 0.149(13) Uani 1 1 d U
H3A H 0.2874 0.4180 0.8574 0.223 Uiso 1 1 calc R
H3B H 0.2590 0.4092 0.7900 0.223 Uiso 1 1 calc R
H3C H 0.3240 0.4438 0.8102 0.223 Uiso 1 1 calc R
C4 C 0.4857(11) 0.2083(9) 0.8225(8) 0.061(4) Uani 1 1 d U
C5 C 0.4228(11) 0.2030(9) 0.8486(8) 0.070(4) Uani 1 1 d U
H5A H 0.3950 0.1766 0.8303 0.084 Uiso 1 1 calc R
H5B H 0.4385 0.1956 0.8901 0.084 Uiso 1 1 calc R
C6 C 0.5226(12) 0.1685(9) 0.8091(9) 0.076(6) Uani 1 1 d U
H6A H 0.5639 0.1777 0.7922 0.114 Uiso 1 1 calc R
H6B H 0.4905 0.1496 0.7813 0.114 Uiso 1 1 calc R
H6C H 0.5389 0.1509 0.8445 0.114 Uiso 1 1 calc R
C7 C 0.3287(11) 0.2439(11) 0.7866(9) 0.091(7) Uani 1 1 d U
H7B H 0.3578 0.2427 0.7563 0.137 Uiso 1 1 calc R
H7C H 0.3009 0.2724 0.7829 0.137 Uiso 1 1 calc R
H7D H 0.2962 0.2175 0.7826 0.137 Uiso 1 1 calc R
C8 C 0.3302(11) 0.2445(10) 0.8888(9) 0.083(7) Uani 1 1 d U
H8A H 0.3601 0.2431 0.9273 0.125 Uiso 1 1 calc R
H8B H 0.2971 0.2185 0.8837 0.125 Uiso 1 1 calc R
H8C H 0.3031 0.2733 0.8848 0.125 Uiso 1 1 calc R
C10 C 0.7446(12) 0.2298(9) 1.0441(7) 0.066(5) Uani 1 1 d U
C11 C 0.7908(11) 0.2410(9) 1.0034(7) 0.064(5) Uani 1 1 d U
H11A H 0.8292 0.2217 0.9976 0.077 Uiso 1 1 calc R
C12 C 0.7512(13) 0.1834(10) 1.0781(12) 0.103(8) Uani 1 1 d U
H12B H 0.7135 0.1815 1.1013 0.154 Uiso 1 1 calc R
H12C H 0.7979 0.1817 1.1035 0.154 Uiso 1 1 calc R
H12D H 0.7462 0.1578 1.0506 0.154 Uiso 1 1 calc R
C13 C 0.6881(10) 0.4053(9) 0.9552(7) 0.054(4) Uani 1 1 d U
C14 C 0.6916(11) 0.4045(9) 1.0216(7) 0.065(4) Uani 1 1 d U
H14A H 0.7189 0.4314 1.0393 0.078 Uiso 1 1 calc R
H14B H 0.6426 0.4065 1.0302 0.078 Uiso 1 1 calc R
C15 C 0.6769(12) 0.4481(9) 0.9221(9) 0.074(6) Uani 1 1 d U
H15A H 0.6764 0.4416 0.8811 0.111 Uiso 1 1 calc R
H15B H 0.7157 0.4696 0.9365 0.111 Uiso 1 1 calc R
H15C H 0.6312 0.4617 0.9265 0.111 Uiso 1 1 calc R
C16 C 0.8039(9) 0.3663(10) 1.0524(7) 0.082(7) Uani 1 1 d U
H16B H 0.8277 0.3378 1.0672 0.123 Uiso 1 1 calc R
H16C H 0.8207 0.3915 1.0789 0.123 Uiso 1 1 calc R
H16D H 0.8149 0.3730 1.0141 0.123 Uiso 1 1 calc R
C17 C 0.7100(10) 0.3552(9) 1.1073(7) 0.071(6) Uani 1 1 d U
H17A H 0.7313 0.3265 1.1241 0.107 Uiso 1 1 calc R
H17B H 0.6582 0.3541 1.1049 0.107 Uiso 1 1 calc R
H17C H 0.7298 0.3810 1.1317 0.107 Uiso 1 1 calc R
C18 C 0.3123(10) 0.2731(12) 0.5449(8) 0.109(7) Uani 1 1 d U
C19 C 0.3374(11) 0.2435(12) 0.5019(8) 0.114(7) Uani 1 1 d U
H19A H 0.3033 0.2179 0.4920 0.136 Uiso 1 1 calc R
H19B H 0.3376 0.2616 0.4663 0.136 Uiso 1 1 calc R
C20 C 0.2376(11) 0.2889(14) 0.5448(10) 0.132(12) Uani 1 1 d U
H20A H 0.2371 0.3096 0.5775 0.198 Uiso 1 1 calc R
H20B H 0.2072 0.2623 0.5482 0.198 Uiso 1 1 calc R
H20C H 0.2195 0.3051 0.5086 0.198 Uiso 1 1 calc R
C21 C 0.3880(13) 0.1867(13) 0.5475(10) 0.119(7) Uani 1 1 d U
H21A H 0.3656 0.1950 0.5804 0.179 Uiso 1 1 calc R
H21B H 0.4317 0.1692 0.5612 0.179 Uiso 1 1 calc R
H21C H 0.3548 0.1679 0.5203 0.179 Uiso 1 1 calc R
C22 C 0.4383(11) 0.2097(12) 0.4702(8) 0.108(9) Uani 1 1 d U
H22A H 0.4492 0.2364 0.4479 0.162 Uiso 1 1 calc R
H22B H 0.4051 0.1894 0.4451 0.162 Uiso 1 1 calc R
H22C H 0.4825 0.1930 0.4850 0.162 Uiso 1 1 calc R
C23 C 1.1002(12) 0.3492(12) 0.9224(9) 0.111(8) Uani 1 1 d U
C24 C 1.0843(11) 0.3772(11) 0.9754(8) 0.099(6) Uani 1 1 d U
H24A H 1.0772 0.3563 1.0071 0.118 Uiso 1 1 calc R
H24B H 1.1244 0.3982 0.9901 0.118 Uiso 1 1 calc R
C25 C 1.1795(11) 0.3339(13) 0.9323(10) 0.126(12) Uani 1 1 d U
H25A H 1.1889 0.3175 0.8981 0.189 Uiso 1 1 calc R
H25B H 1.1894 0.3136 0.9660 0.189 Uiso 1 1 calc R
H25C H 1.2105 0.3609 0.9391 0.189 Uiso 1 1 calc R
C26 C 1.0350(14) 0.4468(11) 0.9267(10) 0.103(7) Uani 1 1 d U
H26A H 1.0545 0.4400 0.8919 0.154 Uiso 1 1 calc R
H26B H 1.0700 0.4643 0.9538 0.154 Uiso 1 1 calc R
H26C H 0.9911 0.4648 0.9162 0.154 Uiso 1 1 calc R
C27 C 0.9879(11) 0.4117(11) 1.0083(8) 0.095(8) Uani 1 1 d U
H27A H 0.9782 0.3821 1.0252 0.142 Uiso 1 1 calc R
H27B H 0.9434 0.4291 0.9983 0.142 Uiso 1 1 calc R
H27C H 1.0222 0.4290 1.0363 0.142 Uiso 1 1 calc R
C28 C 0.9953(15) 0.2849(11) 0.9946(11) 0.116(10) Uani 1 1 d U
H28A H 0.9735 0.2724 1.0259 0.174 Uiso 1 1 calc R
H28B H 1.0396 0.3009 1.0110 0.174 Uiso 1 1 calc R
H28C H 1.0058 0.2599 0.9696 0.174 Uiso 1 1 calc R
C29 C 0.6776(10) 0.4018(9) 0.4343(7) 0.059(4) Uani 1 1 d U
C30 C 0.6262(11) 0.3867(9) 0.4736(8) 0.068(5) Uani 1 1 d U
H30A H 0.5848 0.4039 0.4770 0.081 Uiso 1 1 calc R
C31 C 0.6647(15) 0.4466(10) 0.4043(10) 0.106(8) Uani 1 1 d U
H31A H 0.7013 0.4518 0.3806 0.159 Uiso 1 1 calc R
H31B H 0.6668 0.4712 0.4330 0.159 Uiso 1 1 calc R
H31C H 0.6175 0.4464 0.3794 0.159 Uiso 1 1 calc R
C32 C 0.7315(10) 0.2236(9) 0.5203(8) 0.060(4) Uani 1 1 d U
C33 C 0.7269(11) 0.2248(9) 0.4548(8) 0.071(4) Uani 1 1 d U
H33A H 0.7756 0.2229 0.4458 0.085 Uiso 1 1 calc R
H33B H 0.6996 0.1978 0.4374 0.085 Uiso 1 1 calc R
C34 C 0.7369(13) 0.1807(8) 0.5530(9) 0.076(6) Uani 1 1 d U
H34A H 0.7388 0.1875 0.5941 0.114 Uiso 1 1 calc R
H34B H 0.7804 0.1644 0.5481 0.114 Uiso 1 1 calc R
H34C H 0.6951 0.1615 0.5388 0.114 Uiso 1 1 calc R
C35 C 0.6146(10) 0.2616(10) 0.4228(8) 0.074(6) Uani 1 1 d U
H35A H 0.6012 0.2565 0.4606 0.112 Uiso 1 1 calc R
H35B H 0.5984 0.2357 0.3972 0.112 Uiso 1 1 calc R
H35C H 0.5923 0.2900 0.4058 0.112 Uiso 1 1 calc R
C36 C 0.7081(10) 0.2715(10) 0.3687(7) 0.077(7) Uani 1 1 d U
H36A H 0.7598 0.2730 0.3701 0.116 Uiso 1 1 calc R
H36B H 0.6860 0.2999 0.3518 0.116 Uiso 1 1 calc R
H36C H 0.6883 0.2453 0.3449 0.116 Uiso 1 1 calc R
C37 C 0.9329(11) 0.4191(9) 0.6554(7) 0.058(4) Uani 1 1 d U
C38 C 1.0006(10) 0.4245(9) 0.6281(8) 0.068(4) Uani 1 1 d U
H38A H 0.9861 0.4326 0.5868 0.082 Uiso 1 1 calc R
H38B H 1.0298 0.4500 0.6475 0.082 Uiso 1 1 calc R
C39 C 0.8996(12) 0.4583(8) 0.6735(8) 0.067(5) Uani 1 1 d U
H39A H 0.8576 0.4490 0.6893 0.101 Uiso 1 1 calc R
H39B H 0.8849 0.4788 0.6404 0.101 Uiso 1 1 calc R
H39C H 0.9333 0.4744 0.7034 0.101 Uiso 1 1 calc R
C40 C 1.0956(10) 0.3782(9) 0.6917(8) 0.072(6) Uani 1 1 d U
H40A H 1.0673 0.3767 0.7226 0.109 Uiso 1 1 calc R
H40B H 1.1265 0.4052 0.6973 0.109 Uiso 1 1 calc R
H40C H 1.1249 0.3504 0.6928 0.109 Uiso 1 1 calc R
C41 C 1.0957(12) 0.3837(10) 0.5902(9) 0.093(8) Uani 1 1 d U
H41A H 1.0679 0.3861 0.5509 0.139 Uiso 1 1 calc R
H41B H 1.1249 0.3558 0.5933 0.139 Uiso 1 1 calc R
H41C H 1.1268 0.4105 0.5986 0.139 Uiso 1 1 calc R
C42 C 1.0656(11) 0.2492(10) 0.6572(9) 0.078(6) Uani 1 1 d U
C43 C 1.0374(11) 0.2570(10) 0.7102(8) 0.079(6) Uani 1 1 d U
H43A H 1.0463 0.2378 0.7434 0.095 Uiso 1 1 calc R
C44 C 1.119(2) 0.2129(15) 0.6548(16) 0.196(18) Uani 1 1 d U
H44A H 1.1326 0.2127 0.6165 0.294 Uiso 1 1 calc R
H44B H 1.0993 0.1830 0.6622 0.294 Uiso 1 1 calc R
H44C H 1.1619 0.2189 0.6842 0.294 Uiso 1 1 calc R
Ni14 Ni -0.03988(15) 0.40688(11) 0.31692(11) 0.0620(8) Uani 1 1 d U
Ni15 Ni -0.03137(14) 0.23438(11) 0.33693(10) 0.0584(8) Uani 1 1 d U
Ni16 Ni 0.06776(11) 0.31895(10) 0.28729(8) 0.0434(6) Uani 1 1 d U
Ni17 Ni 0.14364(13) 0.41231(10) 0.26810(9) 0.0479(6) Uani 1 1 d U
Ni18 Ni 0.12793(12) 0.22250(10) 0.25830(9) 0.0460(7) Uani 1 1 d U
Ni19 Ni 0.23110(19) 0.50600(12) 0.24635(13) 0.0814(10) Uani 1 1 d U
Ni20 Ni 0.21002(13) 0.31539(12) 0.23825(9) 0.0412(5) Uani 1 1 d U
Ni21 Ni 0.18913(15) 0.12557(11) 0.22364(11) 0.0632(8) Uani 1 1 d U
Ni22 Ni 0.29169(13) 0.40849(10) 0.21734(9) 0.0502(7) Uani 1 1 d U
Ni23 Ni 0.27684(12) 0.21931(10) 0.20851(9) 0.0454(6) Uani 1 1 d U
Ni24 Ni 0.35315(11) 0.31214(10) 0.18981(8) 0.0461(6) Uani 1 1 d U
Ni25 Ni 0.45185(14) 0.39619(11) 0.13997(10) 0.0627(8) Uani 1 1 d U
Ni26 Ni 0.46176(14) 0.22398(11) 0.16297(11) 0.0640(8) Uani 1 1 d U
N75 N -0.0981(9) 0.3608(8) 0.3629(7) 0.065(4) Uani 1 1 d U
N76 N -0.1049(8) 0.3215(8) 0.3510(6) 0.057(4) Uani 1 1 d U
N77 N -0.1172(9) 0.2829(8) 0.3364(8) 0.078(5) Uani 1 1 d U
N78 N -0.0277(8) 0.3516(6) 0.2630(6) 0.048(3) Uani 1 1 d U
N79 N -0.0788(8) 0.3409(7) 0.2268(6) 0.062(4) Uani 1 1 d U
N80 N -0.1271(11) 0.3350(11) 0.1903(9) 0.135(11) Uani 1 1 d U
N81 N 0.0371(7) 0.2883(6) 0.3586(5) 0.045(3) Uani 1 1 d U
N82 N 0.0498(9) 0.2999(7) 0.4102(6) 0.064(5) Uani 1 1 d U
N83 N 0.0574(9) 0.3101(7) 0.4573(6) 0.072(5) Uani 1 1 d U
N84 N 0.0331(12) 0.3533(10) 0.1352(8) 0.126(9) Uani 1 1 d U
N85 N 0.0702(8) 0.3513(6) 0.1731(6) 0.057(4) Uani 1 1 d U
N86 N 0.1111(7) 0.3508(5) 0.2202(5) 0.036(2) Uani 1 1 d U
N87 N 0.1891(9) 0.4727(6) 0.3152(7) 0.065(3) Uani 1 1 d U
N88 N 0.1880(13) 0.4839(8) 0.3584(9) 0.105(7) Uani 1 1 d U
N89 N 0.186(2) 0.4978(12) 0.4013(11) 0.192(15) Uani 1 1 d U
N90 N 0.1919(8) 0.4448(6) 0.2013(6) 0.053(2) Uani 1 1 d U
N91 N 0.1579(8) 0.4478(7) 0.1529(7) 0.061(4) Uani 1 1 d U
N92 N 0.1304(12) 0.4530(8) 0.1058(8) 0.101(8) Uani 1 1 d U
N93 N 0.1695(7) 0.2823(5) 0.3040(5) 0.035(2) Uani 1 1 d U
N94 N 0.1946(8) 0.2824(6) 0.3565(6) 0.051(4) Uani 1 1 d U
N95 N 0.2156(12) 0.2818(10) 0.4045(7) 0.108(8) Uani 1 1 d U
N96 N 0.2452(7) 0.3759(6) 0.2835(5) 0.041(2) Uani 1 1 d U
N97 N 0.2773(8) 0.3776(6) 0.3339(6) 0.049(4) Uani 1 1 d U
N98 N 0.3082(9) 0.3798(9) 0.3807(6) 0.088(7) Uani 1 1 d U
N99 N 0.3239(9) 0.4679(7) 0.2679(8) 0.068(3) Uani 1 1 d U
N100 N 0.3612(14) 0.4722(9) 0.3112(10) 0.130(9) Uani 1 1 d U
N101 N 0.394(2) 0.4734(13) 0.3590(15) 0.241(19) Uani 1 1 d U
N102 N 0.1765(7) 0.2550(5) 0.1932(5) 0.039(2) Uani 1 1 d U
N103 N 0.1412(8) 0.2521(6) 0.1438(6) 0.055(4) Uani 1 1 d U
N104 N 0.1133(12) 0.2473(9) 0.0984(7) 0.112(8) Uani 1 1 d U
N105 N 0.0967(8) 0.1637(6) 0.2066(6) 0.054(3) Uani 1 1 d U
N106 N 0.0458(11) 0.1494(9) 0.1838(10) 0.117(8) Uani 1 1 d U
N107 N -0.0089(16) 0.1328(15) 0.1653(16) 0.233(18) Uani 1 1 d U
N108 N 0.2539(7) 0.3484(5) 0.1728(5) 0.039(2) Uani 1 1 d U
N109 N 0.2254(8) 0.3483(6) 0.1203(6) 0.057(4) Uani 1 1 d U
N110 N 0.2048(12) 0.3467(10) 0.0743(7) 0.112(8) Uani 1 1 d U
N111 N 0.2297(8) 0.1867(6) 0.2721(6) 0.046(2) Uani 1 1 d U
N112 N 0.2577(8) 0.1815(6) 0.3224(6) 0.055(4) Uani 1 1 d U
N113 N 0.2868(10) 0.1777(8) 0.3692(7) 0.076(6) Uani 1 1 d U
N114 N 0.2315(8) 0.1620(6) 0.1581(6) 0.055(3) Uani 1 1 d U
N115 N 0.2376(14) 0.1467(8) 0.1156(8) 0.105(7) Uani 1 1 d U
N116 N 0.2486(17) 0.1265(11) 0.0746(11) 0.156(11) Uani 1 1 d U
N117 N 0.3075(7) 0.2793(5) 0.2551(5) 0.035(2) Uani 1 1 d U
N118 N 0.3472(8) 0.2776(7) 0.3042(6) 0.058(4) Uani 1 1 d U
N119 N 0.3883(12) 0.2772(10) 0.3489(7) 0.118(9) Uani 1 1 d U
N120 N 0.3822(8) 0.3417(6) 0.1176(6) 0.055(3) Uani 1 1 d U
N121 N 0.3735(8) 0.3289(7) 0.0684(6) 0.065(5) Uani 1 1 d U
N122 N 0.3613(11) 0.3202(8) 0.0192(7) 0.091(6) Uani 1 1 d U
N123 N 0.4497(8) 0.2784(6) 0.2152(6) 0.053(3) Uani 1 1 d U
N124 N 0.4984(8) 0.2887(7) 0.2539(8) 0.070(5) Uani 1 1 d U
N125 N 0.5485(10) 0.3018(11) 0.2860(10) 0.134(10) Uani 1 1 d U
N126 N 0.5394(9) 0.3473(8) 0.1403(7) 0.072(4) Uani 1 1 d U
N127 N 0.5275(8) 0.3096(9) 0.1284(7) 0.061(4) Uani 1 1 d U
N128 N 0.5186(10) 0.2703(8) 0.1134(7) 0.074(4) Uani 1 1 d U
N129 N -0.1369(10) 0.4311(7) 0.2713(9) 0.085(5) Uani 1 1 d U
N130 N -0.0105(9) 0.4449(7) 0.2490(7) 0.064(4) Uani 1 1 d U
N131 N 0.0614(8) 0.3989(6) 0.3592(6) 0.055(3) Uani 1 1 d U
N132 N -0.0309(11) 0.4573(7) 0.3860(8) 0.083(4) Uani 1 1 d U
N133 N -0.0208(8) 0.2419(6) 0.2538(6) 0.058(3) Uani 1 1 d U
N134 N -0.1077(10) 0.1854(8) 0.2952(7) 0.077(4) Uani 1 1 d U
N135 N 0.0557(9) 0.1930(7) 0.3581(6) 0.058(4) Uani 1 1 d U
N136 N -0.0378(9) 0.2132(7) 0.4201(7) 0.069(4) Uani 1 1 d U
N137 N 0.1446(13) 0.5446(8) 0.2253(9) 0.100(5) Uani 1 1 d U
N138 N 0.2778(13) 0.5685(9) 0.2778(12) 0.117(5) Uani 1 1 d U
N139 N 0.2832(10) 0.0881(7) 0.2448(8) 0.076(4) Uani 1 1 d U
N140 N 0.1590(10) 0.0654(7) 0.1722(9) 0.084(4) Uani 1 1 d U
N141 N 0.3619(9) 0.4364(6) 0.1156(6) 0.060(3) Uani 1 1 d U
N142 N 0.4590(10) 0.4142(7) 0.0560(7) 0.074(4) Uani 1 1 d U
N143 N 0.4394(8) 0.3898(6) 0.2221(6) 0.057(3) Uani 1 1 d U
N144 N 0.5288(10) 0.4467(7) 0.1839(8) 0.075(4) Uani 1 1 d U
N145 N 0.3627(8) 0.2329(6) 0.1209(6) 0.058(3) Uani 1 1 d U
N146 N 0.4560(10) 0.1726(8) 0.0955(8) 0.080(4) Uani 1 1 d U
N149 N 0.4301(9) 0.1859(7) 0.2283(7) 0.062(4) Uani 1 1 d U
N148 N 0.5593(9) 0.2000(7) 0.2094(7) 0.070(4) Uani 1 1 d U
O17 O -0.2028(8) 0.4243(8) 0.2836(7) 0.112(7) Uani 1 1 d U
H17D H -0.2333 0.4376 0.2587 0.169 Uiso 1 1 calc R
O18 O 0.0541(7) 0.4481(5) 0.2364(5) 0.058(3) Uani 1 1 d U
O19 O 0.1135(6) 0.3766(5) 0.3336(4) 0.045(2) Uani 1 1 d U
O20 O 0.0386(6) 0.2611(5) 0.2377(4) 0.045(2) Uani 1 1 d U
O21 O 0.1072(8) 0.1851(5) 0.3264(5) 0.064(3) Uani 1 1 d U
O22 O -0.0893(8) 0.2228(6) 0.4524(6) 0.093(5) Uani 1 1 d U
H22D H -0.0787 0.2099 0.4848 0.139 Uiso 1 1 calc R
O23 O 0.0789(11) 0.5323(7) 0.2060(10) 0.127(7) Uani 1 1 d U
H23A H 0.0730 0.5050 0.2158 0.190 Uiso 1 1 calc R
O24 O 0.2706(11) 0.5266(7) 0.1662(7) 0.120(6) Uani 1 1 d U
H24C H 0.2684 0.5538 0.1528 0.180 Uiso 1 1 d R
H24D H 0.2876 0.5036 0.1511 0.180 Uiso 1 1 d R
O25 O 0.3432(8) 0.1010(6) 0.2796(6) 0.084(5) Uani 1 1 d U
H25D H 0.3547 0.1274 0.2704 0.126 Uiso 1 1 calc R
O26 O 0.1522(8) 0.1036(6) 0.2968(6) 0.086(4) Uani 1 1 d U
H26E H 0.1549 0.0762 0.3095 0.130 Uiso 1 1 d R
H26D H 0.1346 0.1261 0.3124 0.130 Uiso 1 1 d R
O27 O 0.3110(8) 0.4431(5) 0.1453(6) 0.068(4) Uani 1 1 d U
O28 O 0.5133(9) 0.4041(6) 0.0229(6) 0.092(5) Uani 1 1 d U
H28D H 0.5023 0.4159 -0.0101 0.138 Uiso 1 1 calc R
O29 O 0.3816(6) 0.3705(5) 0.2389(4) 0.047(2) Uani 1 1 d U
O30 O 0.3106(6) 0.2551(5) 0.1440(4) 0.043(2) Uani 1 1 d U
O31 O 0.3652(7) 0.1819(5) 0.2414(5) 0.057(3) Uani 1 1 d U
O32 O 0.6294(8) 0.2055(7) 0.1992(8) 0.103(6) Uani 1 1 d U
H32D H 0.6581 0.1923 0.2255 0.155 Uiso 1 1 calc R
C45 C -0.1354(12) 0.4551(10) 0.2255(11) 0.086(6) Uani 1 1 d U
C46 C -0.0596(13) 0.4647(10) 0.2161(11) 0.092(7) Uani 1 1 d U
H46A H -0.0504 0.4848 0.1865 0.110 Uiso 1 1 calc R
C47 C -0.1966(13) 0.4779(12) 0.1904(11) 0.125(10) Uani 1 1 d U
H47A H -0.2405 0.4678 0.2029 0.187 Uiso 1 1 calc R
H47B H -0.1989 0.4699 0.1497 0.187 Uiso 1 1 calc R
H47C H -0.1915 0.5112 0.1953 0.187 Uiso 1 1 calc R
C48 C 0.0779(11) 0.4118(9) 0.4091(8) 0.062(5) Uani 1 1 d U
C49 C 0.0202(13) 0.4342(9) 0.4328(9) 0.080(6) Uani 1 1 d U
H49A H 0.0409 0.4571 0.4622 0.096 Uiso 1 1 calc R
H49B H -0.0055 0.4109 0.4519 0.096 Uiso 1 1 calc R
C50 C 0.1469(10) 0.4015(9) 0.4472(7) 0.070(6) Uani 1 1 d U
H50A H 0.1791 0.3869 0.4245 0.106 Uiso 1 1 calc R
H50B H 0.1389 0.3807 0.4781 0.106 Uiso 1 1 calc R
H50C H 0.1685 0.4300 0.4641 0.106 Uiso 1 1 calc R
C51 C -0.0023(14) 0.4987(9) 0.3652(11) 0.094(7) Uani 1 1 d U
H51A H -0.0380 0.5123 0.3346 0.140 Uiso 1 1 calc R
H51B H 0.0408 0.4912 0.3498 0.140 Uiso 1 1 calc R
H51C H 0.0098 0.5205 0.3972 0.140 Uiso 1 1 calc R
C52 C -0.0982(13) 0.4650(10) 0.4080(12) 0.099(8) Uani 1 1 d U
H52A H -0.1331 0.4801 0.3781 0.148 Uiso 1 1 calc R
H52B H -0.0886 0.4845 0.4425 0.148 Uiso 1 1 calc R
H52C H -0.1173 0.4355 0.4180 0.148 Uiso 1 1 calc R
C53 C -0.0722(11) 0.2253(9) 0.2135(8) 0.072(6) Uani 1 1 d U
C54 C -0.1303(12) 0.2040(10) 0.2365(9) 0.083(6) Uani 1 1 d U
H54A H -0.1508 0.1789 0.2103 0.100 Uiso 1 1 calc R
H54B H -0.1684 0.2271 0.2372 0.100 Uiso 1 1 calc R
C55 C -0.0744(13) 0.2372(10) 0.1516(8) 0.086(8) Uani 1 1 d U
H55A H -0.0281 0.2498 0.1469 0.129 Uiso 1 1 calc R
H55B H -0.1119 0.2600 0.1394 0.129 Uiso 1 1 calc R
H55C H -0.0845 0.2095 0.1279 0.129 Uiso 1 1 calc R
C56 C -0.0731(16) 0.1409(10) 0.2870(12) 0.110(8) Uani 1 1 d U
H56A H -0.0288 0.1465 0.2725 0.165 Uiso 1 1 calc R
H56B H -0.1054 0.1222 0.2592 0.165 Uiso 1 1 calc R
H56C H -0.0622 0.1248 0.3241 0.165 Uiso 1 1 calc R
C57 C -0.1724(14) 0.1823(12) 0.3202(12) 0.130(10) Uani 1 1 d U
H57A H -0.1608 0.1683 0.3586 0.195 Uiso 1 1 calc R
H57B H -0.2079 0.1635 0.2952 0.195 Uiso 1 1 calc R
H57C H -0.1917 0.2132 0.3236 0.195 Uiso 1 1 calc R
C58 C 0.0134(14) 0.1849(10) 0.4421(9) 0.082(6) Uani 1 1 d U
C59 C 0.0641(12) 0.1763(9) 0.4091(9) 0.073(6) Uani 1 1 d U
H59A H 0.1048 0.1581 0.4238 0.088 Uiso 1 1 calc R
C60 C 0.0099(19) 0.1591(13) 0.4965(13) 0.151(13) Uani 1 1 d U
H60A H -0.0307 0.1701 0.5130 0.226 Uiso 1 1 calc R
H60B H 0.0542 0.1639 0.5244 0.226 Uiso 1 1 calc R
H60C H 0.0039 0.1263 0.4878 0.226 Uiso 1 1 calc R
C61 C 0.1584(17) 0.5895(10) 0.2161(13) 0.107(6) Uani 1 1 d U
C62 C 0.2318(17) 0.6028(10) 0.2365(14) 0.125(7) Uani 1 1 d U
H62A H 0.2320 0.6326 0.2566 0.150 Uiso 1 1 calc R
H62B H 0.2548 0.6076 0.2024 0.150 Uiso 1 1 calc R
C63 C 0.104(2) 0.6239(12) 0.1915(16) 0.173(14) Uani 1 1 d U
H63A H 0.0575 0.6090 0.1814 0.259 Uiso 1 1 calc R
H63B H 0.1174 0.6373 0.1567 0.259 Uiso 1 1 calc R
H63C H 0.1020 0.6481 0.2200 0.259 Uiso 1 1 calc R
C64 C 0.2673(17) 0.5745(10) 0.3333(13) 0.119(8) Uani 1 1 d U
H64A H 0.2172 0.5683 0.3352 0.178 Uiso 1 1 calc R
H64B H 0.2791 0.6061 0.3455 0.178 Uiso 1 1 calc R
H64C H 0.2980 0.5533 0.3590 0.178 Uiso 1 1 calc R
C65 C 0.3546(16) 0.5753(12) 0.2684(15) 0.139(10) Uani 1 1 d U
H65A H 0.3865 0.5546 0.2939 0.209 Uiso 1 1 calc R
H65B H 0.3691 0.6072 0.2771 0.209 Uiso 1 1 calc R
H65C H 0.3573 0.5685 0.2280 0.209 Uiso 1 1 calc R
C66 C 0.2868(15) 0.0525(10) 0.2066(12) 0.103(7) Uani 1 1 d U
C67 C 0.2235(14) 0.0425(10) 0.1607(12) 0.099(6) Uani 1 1 d U
H67A H 0.2152 0.0089 0.1585 0.119 Uiso 1 1 calc R
H67B H 0.2333 0.0528 0.1228 0.119 Uiso 1 1 calc R
C68 C 0.3603(17) 0.0284(13) 0.2101(16) 0.166(14) Uani 1 1 d U
H68A H 0.3942 0.0408 0.2429 0.249 Uiso 1 1 calc R
H68B H 0.3783 0.0339 0.1742 0.249 Uiso 1 1 calc R
H68C H 0.3547 -0.0047 0.2153 0.249 Uiso 1 1 calc R
C69 C 0.1099(12) 0.0733(10) 0.1158(10) 0.102(7) Uani 1 1 d U
H69A H 0.0659 0.0879 0.1228 0.153 Uiso 1 1 calc R
H69B H 0.0984 0.0439 0.0962 0.153 Uiso 1 1 calc R
H69C H 0.1333 0.0933 0.0914 0.153 Uiso 1 1 calc R
C70 C 0.1226(18) 0.0351(11) 0.2043(12) 0.135(10) Uani 1 1 d U
H70A H 0.1532 0.0283 0.2416 0.202 Uiso 1 1 calc R
H70B H 0.1112 0.0065 0.1826 0.202 Uiso 1 1 calc R
H70C H 0.0784 0.0496 0.2110 0.202 Uiso 1 1 calc R
C71 C 0.4078(14) 0.4420(10) 0.0296(9) 0.083(6) Uani 1 1 d U
C72 C 0.3491(13) 0.4523(9) 0.0611(9) 0.080(6) Uani 1 1 d U
H72A H 0.3069 0.4685 0.0446 0.096 Uiso 1 1 calc R
C73 C 0.403(2) 0.4658(16) -0.0312(14) 0.194(17) Uani 1 1 d U
H73A H 0.4437 0.4557 -0.0488 0.291 Uiso 1 1 calc R
H73B H 0.4053 0.4992 -0.0262 0.291 Uiso 1 1 calc R
H73C H 0.3585 0.4573 -0.0564 0.291 Uiso 1 1 calc R
C74 C 0.4891(10) 0.4025(9) 0.2640(8) 0.063(5) Uani 1 1 d U
C75 C 0.5549(11) 0.4259(10) 0.2419(9) 0.079(5) Uani 1 1 d U
H75A H 0.5762 0.4499 0.2695 0.095 Uiso 1 1 calc R
H75B H 0.5920 0.4027 0.2391 0.095 Uiso 1 1 calc R
C76 C 0.4936(14) 0.3962(12) 0.3260(9) 0.109(10) Uani 1 1 d U
H76A H 0.4503 0.3808 0.3332 0.164 Uiso 1 1 calc R
H76B H 0.4980 0.4262 0.3452 0.164 Uiso 1 1 calc R
H76C H 0.5354 0.3774 0.3413 0.164 Uiso 1 1 calc R
C77 C 0.4938(13) 0.4907(9) 0.1876(11) 0.088(6) Uani 1 1 d U
H77A H 0.4756 0.5023 0.1486 0.132 Uiso 1 1 calc R
H77B H 0.5282 0.5127 0.2084 0.132 Uiso 1 1 calc R
H77C H 0.4540 0.4869 0.2085 0.132 Uiso 1 1 calc R
C78 C 0.5889(13) 0.4559(10) 0.1548(12) 0.100(8) Uani 1 1 d U
H78A H 0.6140 0.4271 0.1503 0.149 Uiso 1 1 calc R
H78B H 0.6217 0.4775 0.1779 0.149 Uiso 1 1 calc R
H78C H 0.5712 0.4692 0.1166 0.149 Uiso 1 1 calc R
C79 C 0.3459(11) 0.2191(8) 0.0674(7) 0.059(4) Uani 1 1 d U
C80 C 0.4018(11) 0.1947(9) 0.0451(9) 0.071(5) Uani 1 1 d U
H80A H 0.4273 0.2163 0.0235 0.086 Uiso 1 1 calc R
H80B H 0.3802 0.1704 0.0180 0.086 Uiso 1 1 calc R
C81 C 0.2722(11) 0.2281(9) 0.0299(8) 0.073(6) Uani 1 1 d U
H81A H 0.2424 0.2451 0.0526 0.109 Uiso 1 1 calc R
H81B H 0.2492 0.1988 0.0174 0.109 Uiso 1 1 calc R
H81C H 0.2779 0.2462 -0.0040 0.109 Uiso 1 1 calc R
C82 C 0.4258(15) 0.1293(10) 0.1129(11) 0.097(7) Uani 1 1 d U
H82A H 0.4592 0.1154 0.1449 0.146 Uiso 1 1 calc R
H82B H 0.4177 0.1081 0.0800 0.146 Uiso 1 1 calc R
H82C H 0.3803 0.1356 0.1253 0.146 Uiso 1 1 calc R
C83 C 0.5207(13) 0.1628(11) 0.0717(11) 0.102(8) Uani 1 1 d U
H83A H 0.5567 0.1486 0.1016 0.153 Uiso 1 1 calc R
H83B H 0.5396 0.1914 0.0587 0.153 Uiso 1 1 calc R
H83C H 0.5088 0.1417 0.0388 0.153 Uiso 1 1 calc R
C84 C 0.4855(12) 0.1711(9) 0.2691(9) 0.076(6) Uani 1 1 d U
C85 C 0.5523(12) 0.1750(10) 0.2525(10) 0.083(6) Uani 1 1 d U
H85A H 0.5923 0.1591 0.2734 0.099 Uiso 1 1 calc R
C86 C 0.4819(18) 0.1578(15) 0.3331(12) 0.169(15) Uani 1 1 d U
H86A H 0.4319 0.1559 0.3377 0.253 Uiso 1 1 calc R
H86B H 0.5066 0.1811 0.3594 0.253 Uiso 1 1 calc R
H86C H 0.5049 0.1279 0.3422 0.253 Uiso 1 1 calc R
O33 O 0.396(3) 0.377(4) 0.4901(16) 0.80(10) Uani 1 1 d .
H33C H 0.3958 0.4089 0.4979 1.199 Uiso 1 1 d R
H33D H 0.3557 0.3686 0.4578 1.199 Uiso 1 1 d R
O34 O 0.261(4) 0.0613(19) 0.373(2) 0.43(4) Uani 1 1 d .
H34D H 0.2301 0.0874 0.3696 0.643 Uiso 1 1 d R
H34E H 0.2668 0.0507 0.3331 0.643 Uiso 1 1 d R

loop_
_atom_site_aniso_label
_atom_site_aniso_U_11
_atom_site_aniso_U_22
_atom_site_aniso_U_33
_atom_site_aniso_U_23
_atom_site_aniso_U_13
_atom_site_aniso_U_12
Ni1 0.0344(13) 0.107(2) 0.0298(11) 0.0047(13) 0.0139(10) 0.0049(14)
Ni2 0.0392(13) 0.099(2) 0.0243(11) 0.0071(13) 0.0123(10) 0.0065(15)
Ni3 0.0295(11) 0.075(2) 0.0258(10) 0.0050(12) 0.0098(9) 0.0090(13)
Ni4 0.0277(12) 0.093(2) 0.0256(11) 0.0042(12) 0.0059(9) 0.0075(13)
Ni5 0.0352(12) 0.080(2) 0.0180(10) 0.0051(11) 0.0091(9) 0.0064(12)
Ni6 0.0279(13) 0.140(3) 0.0245(12) -0.0003(15) 0.0028(10) 0.0105(15)
Ni7 0.0281(9) 0.0720(15) 0.0207(8) 0.0041(9) 0.0082(7) 0.0099(10)
Ni8 0.0412(15) 0.114(3) 0.0287(13) 0.0003(14) 0.0130(11) 0.0014(16)
Ni9 0.0273(12) 0.095(2) 0.0218(11) -0.0004(12) 0.0076(9) 0.0098(13)
Ni10 0.0336(13) 0.088(2) 0.0200(10) 0.0051(12) 0.0121(9) 0.0091(12)
Ni11 0.0360(12) 0.082(2) 0.0176(10) 0.0027(12) 0.0105(9) 0.0141(14)
Ni12 0.0365(13) 0.104(2) 0.0256(11) 0.0021(14) 0.0107(10) 0.0123(15)
Ni13 0.0336(12) 0.100(2) 0.0291(11) 0.0020(13) 0.0143(10) 0.0106(14)
N1 0.034(5) 0.086(7) 0.031(7) 0.006(7) 0.014(5) 0.019(5)
N2 0.059(11) 0.094(9) 0.056(10) -0.020(12) 0.028(9) 0.016(7)
N3 0.081(14) 0.094(11) 0.122(16) -0.008(16) 0.050(13) 0.018(14)
N4 0.063(10) 0.139(16) 0.024(6) 0.011(6) 0.015(5) -0.001(8)
N5 0.023(6) 0.120(15) 0.039(7) 0.031(9) 0.010(5) 0.020(8)
N6 0.040(6) 0.124(14) 0.023(7) 0.014(7) 0.017(5) 0.009(6)
N7 0.040(8) 0.088(8) 0.024(5) 0.013(5) 0.003(5) 0.009(7)
N8 0.076(12) 0.093(11) 0.030(8) 0.010(7) 0.002(8) -0.008(12)
N9 0.132(18) 0.115(14) 0.072(13) 0.030(14) 0.016(13) -0.042(17)
N10 0.029(5) 0.054(6) 0.027(5) 0.005(4) 0.010(4) 0.009(4)
N11 0.037(9) 0.064(7) 0.049(8) 0.005(6) 0.016(7) 0.017(7)
N12 0.118(17) 0.063(11) 0.137(18) 0.011(13) 0.037(15) 0.037(14)
N13 0.032(5) 0.060(6) 0.022(5) 0.000(4) 0.007(4) 0.010(4)
N14 0.036(8) 0.076(7) 0.024(7) 0.007(6) 0.012(6) 0.010(6)
N15 0.094(15) 0.073(11) 0.085(13) 0.007(12) 0.011(11) 0.025(13)
N16 0.030(5) 0.057(6) 0.023(5) 0.000(4) 0.011(4) 0.006(4)
N17 0.056(10) 0.063(7) 0.046(8) -0.006(7) 0.018(8) 0.005(7)
N18 0.144(19) 0.069(9) 0.077(13) -0.010(12) 0.019(13) 0.028(15)
N19 0.048(8) 0.109(9) 0.024(5) -0.005(5) 0.007(5) -0.014(6)
N20 0.102(15) 0.129(16) 0.041(9) -0.002(8) 0.002(9) -0.050(11)
N21 0.16(2) 0.20(3) 0.057(12) 0.010(15) 0.004(13) -0.107(18)
N22 0.024(5) 0.097(7) 0.026(5) 0.009(5) 0.008(4) 0.017(5)
N23 0.047(10) 0.107(8) 0.035(8) 0.011(7) 0.008(8) 0.026(7)
N24 0.093(15) 0.098(12) 0.072(12) 0.008(13) 0.023(11) 0.024(13)
N25 0.037(5) 0.120(8) 0.032(7) -0.023(7) 0.009(5) 0.002(6)
N26 0.045(10) 0.121(9) 0.063(10) -0.042(13) 0.008(8) -0.003(8)
N27 0.047(12) 0.119(11) 0.26(3) -0.05(2) 0.004(16) 0.007(14)
N28 0.022(5) 0.065(6) 0.018(5) 0.009(4) 0.013(4) 0.012(4)
N29 0.050(9) 0.075(7) 0.023(7) 0.007(6) -0.002(7) 0.020(7)
N30 0.15(2) 0.080(12) 0.096(16) 0.018(14) 0.014(14) 0.027(16)
N31 0.023(5) 0.057(6) 0.024(5) 0.003(4) 0.011(4) 0.004(4)
N32 0.053(9) 0.062(7) 0.020(7) 0.003(7) -0.003(6) 0.008(7)
N33 0.113(17) 0.066(9) 0.108(16) 0.004(14) 0.030(13) 0.007(14)
N34 0.037(5) 0.087(7) 0.025(6) -0.006(6) 0.013(5) -0.007(5)
N35 0.039(9) 0.077(9) 0.056(10) 0.009(11) 0.003(7) -0.007(7)
N36 0.101(16) 0.073(11) 0.134(19) 0.005(16) -0.019(14) -0.011(14)
N37 0.032(5) 0.084(7) 0.017(4) 0.007(5) 0.011(4) 0.014(5)
N38 0.049(10) 0.091(8) 0.026(7) 0.009(7) 0.021(7) 0.014(7)
N39 0.075(13) 0.108(12) 0.080(13) 0.037(14) 0.014(10) 0.042(14)
N40 0.031(5) 0.064(6) 0.018(5) 0.001(4) 0.005(4) 0.018(4)
N41 0.058(10) 0.071(7) 0.028(7) -0.003(6) 0.024(7) 0.022(7)
N42 0.118(17) 0.077(11) 0.080(13) -0.027(13) 0.020(12) 0.027(14)
N43 0.027(7) 0.091(8) 0.028(5) 0.001(5) 0.010(5) 0.001(5)
N44 0.070(12) 0.117(14) 0.028(8) -0.001(7) 0.007(8) -0.021(9)
N45 0.116(18) 0.16(2) 0.064(12) -0.021(13) 0.037(12) -0.072(14)
N46 0.037(5) 0.088(7) 0.020(6) 0.002(7) 0.009(5) 0.019(5)
N47 0.055(10) 0.088(9) 0.033(9) 0.006(11) 0.012(8) 0.028(7)
N48 0.092(16) 0.094(13) 0.113(17) 0.000(15) 0.021(13) 0.041(15)
N49 0.027(7) 0.087(8) 0.027(5) 0.008(5) 0.020(5) 0.008(7)
N50 0.061(10) 0.098(10) 0.023(8) 0.012(6) 0.010(7) -0.009(12)
N51 0.16(2) 0.108(13) 0.048(11) 0.043(13) -0.001(12) -0.025(17)
N52 0.037(6) 0.120(14) 0.024(7) 0.005(7) 0.012(5) 0.017(6)
N53 0.020(6) 0.141(15) 0.019(6) 0.043(9) 0.005(5) 0.019(8)
N54 0.020(7) 0.167(16) 0.025(5) 0.008(6) 0.021(5) 0.007(7)
N55 0.036(7) 0.148(11) 0.044(7) 0.012(8) 0.032(7) 0.020(7)
N56 0.045(8) 0.122(12) 0.029(5) 0.011(7) 0.020(5) 0.022(7)
N57 0.020(6) 0.096(7) 0.028(6) 0.005(6) 0.007(5) -0.001(5)
N58 0.041(8) 0.145(9) 0.039(7) 0.003(8) 0.026(6) -0.017(6)
N59 0.045(9) 0.114(9) 0.032(7) 0.025(7) 0.011(6) 0.002(7)
N60 0.043(6) 0.099(10) 0.015(7) 0.012(6) 0.008(5) 0.008(7)
N61 0.048(7) 0.108(9) 0.032(6) -0.002(5) 0.019(6) -0.006(7)
N62 0.048(8) 0.086(7) 0.018(5) 0.004(5) 0.011(5) 0.004(6)
N63 0.031(5) 0.168(17) 0.045(8) -0.005(7) 0.019(5) 0.008(7)
N64 0.042(7) 0.206(14) 0.039(7) -0.041(8) 0.004(6) -0.005(8)
N65 0.037(5) 0.179(17) 0.010(6) 0.012(7) -0.001(5) 0.016(7)
N66 0.035(7) 0.154(12) 0.052(8) -0.010(7) 0.008(6) -0.018(7)
N67 0.035(6) 0.109(11) 0.029(7) 0.014(6) 0.006(5) 0.014(7)
N68 0.047(9) 0.126(9) 0.037(7) 0.019(7) 0.018(6) 0.009(7)
N69 0.034(7) 0.091(7) 0.021(5) -0.002(5) 0.002(5) 0.007(6)
N70 0.047(7) 0.126(9) 0.025(6) -0.005(6) 0.020(6) -0.001(7)
N71 0.039(7) 0.090(7) 0.024(6) 0.008(6) 0.012(6) 0.007(5)
N72 0.046(7) 0.119(9) 0.029(6) 0.004(7) 0.019(5) 0.000(6)
N73 0.023(7) 0.107(10) 0.035(5) 0.003(6) 0.015(5) 0.008(6)
N74 0.050(8) 0.123(10) 0.053(7) 0.013(8) 0.034(8) 0.021(7)
O1 0.054(9) 0.168(16) 0.048(7) 0.000(9) 0.027(7) 0.028(9)
O2 0.033(5) 0.143(12) 0.021(5) -0.005(6) 0.010(4) 0.023(6)
O3 0.037(5) 0.079(7) 0.020(4) 0.006(4) 0.010(4) -0.001(5)
O4 0.041(7) 0.115(13) 0.063(8) 0.030(8) 0.021(6) 0.007(8)
O5 0.033(6) 0.100(9) 0.031(5) 0.022(5) 0.018(4) 0.016(6)
O6 0.035(5) 0.074(7) 0.017(4) -0.002(4) 0.008(4) 0.008(4)
O7 0.043(7) 0.185(17) 0.044(7) -0.008(8) 0.020(6) 0.025(9)
O8 0.056(8) 0.220(15) 0.021(5) 0.030(7) 0.002(5) 0.019(9)
O9 0.032(7) 0.201(19) 0.054(8) -0.018(9) 0.005(6) 0.026(9)
O10 0.031(7) 0.159(12) 0.029(5) 0.023(7) -0.008(5) 0.001(7)
O11 0.027(6) 0.133(11) 0.028(5) 0.023(6) -0.001(4) 0.020(6)
O12 0.063(9) 0.131(14) 0.057(8) 0.017(8) 0.032(7) -0.004(9)
O13 0.039(5) 0.071(7) 0.024(4) 0.002(4) 0.010(4) 0.013(4)
O14 0.025(5) 0.086(7) 0.025(4) 0.005(4) 0.014(4) 0.010(4)
O15 0.031(5) 0.116(11) 0.017(5) -0.002(6) 0.007(4) 0.009(6)
O16 0.075(10) 0.109(13) 0.052(7) 0.002(8) 0.029(7) 0.037(9)
C1 0.053(12) 0.167(17) 0.047(9) 0.018(10) 0.028(10) 0.046(11)
C2 0.083(15) 0.145(18) 0.038(8) 0.018(9) 0.033(10) 0.049(11)
C3 0.16(3) 0.19(3) 0.12(2) 0.028(18) 0.08(2) 0.10(2)
C4 0.055(10) 0.093(8) 0.038(9) -0.007(11) 0.018(8) -0.018(8)
C5 0.057(10) 0.116(9) 0.040(10) -0.001(10) 0.018(8) -0.027(7)
C6 0.082(15) 0.084(11) 0.063(13) 0.001(13) 0.018(11) -0.008(12)
C7 0.047(12) 0.16(2) 0.065(9) 0.005(13) 0.005(8) -0.022(11)
C8 0.048(12) 0.15(2) 0.066(10) -0.021(14) 0.034(9) -0.029(11)
C10 0.070(11) 0.107(13) 0.025(9) 0.023(9) 0.015(8) 0.013(9)
C11 0.060(11) 0.114(14) 0.016(9) 0.019(9) 0.003(7) 0.022(9)
C12 0.073(16) 0.113(18) 0.12(2) 0.051(15) 0.024(15) -0.003(13)
C13 0.042(10) 0.084(7) 0.035(7) -0.012(6) 0.009(8) -0.024(10)
C14 0.062(11) 0.103(9) 0.038(7) -0.008(6) 0.026(9) 0.000(10)
C15 0.072(15) 0.088(11) 0.064(11) 0.002(10) 0.019(12) 0.021(14)
C16 0.032(8) 0.19(2) 0.019(9) 0.005(11) 0.000(7) -0.004(9)
C17 0.042(11) 0.15(2) 0.029(7) -0.004(7) 0.015(8) -0.002(12)
C18 0.032(7) 0.26(2) 0.034(10) -0.014(10) -0.005(7) 0.027(11)
C19 0.038(8) 0.26(2) 0.038(10) -0.039(10) 0.000(7) -0.006(11)
C20 0.041(9) 0.28(4) 0.071(15) -0.029(19) 0.009(10) 0.025(16)
C21 0.065(16) 0.224(17) 0.061(13) -0.035(12) -0.009(11) -0.046(14)
C22 0.054(12) 0.23(3) 0.033(10) -0.038(12) -0.002(8) 0.000(14)
C23 0.048(8) 0.23(2) 0.047(11) -0.016(11) -0.023(9) 0.028(12)
C24 0.043(9) 0.21(2) 0.034(9) -0.007(9) -0.012(7) -0.006(10)
C25 0.043(9) 0.27(4) 0.057(13) -0.008(17) -0.015(10) 0.020(16)
C26 0.083(17) 0.150(15) 0.076(15) -0.016(11) 0.016(13) -0.037(12)
C27 0.059(12) 0.18(3) 0.045(10) -0.031(11) 0.005(9) -0.032(13)
C28 0.13(2) 0.14(3) 0.079(17) 0.035(14) 0.022(15) 0.048(17)
C29 0.043(10) 0.093(12) 0.036(9) 0.012(8) -0.004(7) -0.004(8)
C30 0.051(10) 0.118(14) 0.036(10) 0.023(9) 0.010(8) 0.027(9)
C31 0.14(2) 0.093(16) 0.079(16) 0.028(13) -0.009(15) -0.026(13)
C32 0.047(11) 0.095(8) 0.040(7) -0.011(6) 0.014(9) -0.003(11)
C33 0.060(11) 0.114(9) 0.039(7) -0.021(7) 0.012(9) 0.004(10)
C34 0.083(16) 0.083(10) 0.064(11) -0.015(9) 0.017(12) 0.023(14)
C35 0.042(8) 0.15(2) 0.040(11) -0.004(11) 0.022(8) -0.009(9)
C36 0.041(11) 0.17(2) 0.023(7) -0.012(8) 0.018(8) 0.002(13)
C37 0.057(10) 0.084(8) 0.035(9) -0.002(10) 0.016(8) -0.011(8)
C38 0.053(10) 0.106(8) 0.046(10) 0.016(10) 0.012(8) -0.006(7)
C39 0.075(14) 0.078(10) 0.051(11) 0.003(11) 0.017(10) -0.004(11)
C40 0.030(10) 0.14(2) 0.046(8) 0.003(11) 0.012(7) -0.001(9)
C41 0.076(15) 0.16(2) 0.056(10) -0.029(14) 0.050(11) -0.031(12)
C42 0.047(12) 0.144(17) 0.042(8) 0.003(9) 0.005(9) 0.045(10)
C43 0.049(12) 0.142(16) 0.050(9) 0.017(9) 0.020(9) 0.044(11)
C44 0.22(4) 0.23(4) 0.16(3) 0.04(2) 0.10(3) 0.17(3)
Ni14 0.0536(17) 0.082(2) 0.0542(15) 0.0061(15) 0.0191(13) 0.0110(16)
Ni15 0.0505(16) 0.089(2) 0.0404(13) 0.0047(14) 0.0204(12) -0.0062(15)
Ni16 0.0349(12) 0.0740(18) 0.0235(10) 0.0041(12) 0.0107(9) 0.0014(13)
Ni17 0.0503(15) 0.0643(19) 0.0301(12) 0.0033(12) 0.0101(11) 0.0006(13)
Ni18 0.0404(14) 0.0721(19) 0.0282(12) 0.0043(12) 0.0137(11) -0.0002(13)
Ni19 0.093(2) 0.070(2) 0.076(2) 0.0015(17) 0.0007(17) -0.0150(18)
Ni20 0.0377(10) 0.0683(14) 0.0196(8) 0.0037(9) 0.0101(7) -0.0034(10)
Ni21 0.0643(18) 0.070(2) 0.0586(16) 0.0018(15) 0.0209(14) -0.0057(15)
Ni22 0.0453(15) 0.0752(19) 0.0310(12) 0.0060(13) 0.0098(11) -0.0086(13)
Ni23 0.0415(14) 0.0707(19) 0.0271(11) 0.0038(12) 0.0141(10) -0.0016(13)
Ni24 0.0384(12) 0.0786(19) 0.0229(10) 0.0076(12) 0.0097(9) -0.0031(13)
Ni25 0.0527(16) 0.091(2) 0.0481(14) 0.0140(15) 0.0180(13) -0.0080(15)
Ni26 0.0538(17) 0.091(2) 0.0531(15) 0.0099(15) 0.0250(13) 0.0083(16)
N75 0.052(9) 0.103(9) 0.048(9) 0.008(8) 0.026(7) 0.010(8)
N76 0.039(9) 0.093(7) 0.048(9) 0.036(10) 0.029(7) 0.016(8)
N77 0.043(8) 0.103(9) 0.097(13) 0.012(9) 0.040(9) -0.004(7)
N78 0.036(6) 0.076(8) 0.033(7) 0.014(5) 0.008(4) 0.006(6)
N79 0.041(8) 0.105(13) 0.040(8) -0.003(7) 0.004(6) 0.014(9)
N80 0.082(14) 0.24(3) 0.070(13) -0.023(15) -0.037(9) 0.041(17)
N81 0.039(7) 0.083(8) 0.020(5) 0.008(5) 0.019(5) 0.009(5)
N82 0.084(11) 0.081(13) 0.032(6) 0.002(7) 0.027(8) 0.003(9)
N83 0.087(12) 0.097(15) 0.034(7) -0.005(9) 0.020(8) -0.032(12)
N84 0.109(17) 0.20(3) 0.052(11) 0.026(14) -0.037(9) 0.012(17)
N85 0.049(8) 0.099(13) 0.018(6) 0.004(6) -0.003(5) -0.005(8)
N86 0.041(5) 0.061(6) 0.008(4) 0.007(4) 0.008(4) 0.000(4)
N87 0.070(9) 0.066(7) 0.056(7) -0.016(6) 0.007(7) -0.001(6)
N88 0.153(18) 0.102(16) 0.060(10) -0.027(9) 0.018(12) -0.041(14)
N89 0.35(4) 0.16(3) 0.080(16) -0.057(16) 0.07(2) -0.09(3)
N90 0.056(6) 0.065(6) 0.037(5) 0.014(5) 0.004(4) -0.003(5)
N91 0.050(9) 0.087(13) 0.044(6) 0.012(7) 0.000(6) -0.009(8)
N92 0.119(17) 0.102(18) 0.063(10) 0.024(12) -0.035(11) -0.026(14)
N93 0.026(5) 0.065(6) 0.016(4) 0.003(4) 0.008(4) 0.000(4)
N94 0.053(9) 0.076(12) 0.024(5) 0.010(6) 0.011(5) 0.009(7)
N95 0.118(17) 0.17(2) 0.032(7) -0.005(12) 0.000(10) -0.001(16)
N96 0.043(5) 0.061(6) 0.019(5) 0.005(4) 0.006(4) 0.000(4)
N97 0.043(8) 0.080(12) 0.025(5) 0.010(6) 0.007(5) -0.009(7)
N98 0.043(10) 0.19(2) 0.029(7) -0.005(11) 0.001(7) 0.010(12)
N99 0.061(7) 0.077(7) 0.066(8) -0.018(6) 0.008(6) -0.032(5)
N100 0.140(17) 0.130(18) 0.097(14) -0.054(13) -0.038(11) 0.043(14)
N101 0.25(3) 0.21(3) 0.19(2) -0.12(3) -0.16(2) 0.04(3)
N102 0.037(5) 0.063(6) 0.014(4) 0.007(4) 0.002(4) -0.002(4)
N103 0.037(8) 0.106(13) 0.020(5) -0.013(6) 0.001(5) -0.007(8)
N104 0.138(19) 0.14(2) 0.036(8) -0.022(12) -0.035(10) 0.031(16)
N105 0.046(6) 0.072(7) 0.047(7) -0.004(6) 0.015(6) -0.021(5)
N106 0.063(9) 0.166(19) 0.114(15) -0.075(13) -0.002(11) -0.011(10)
N107 0.122(19) 0.30(4) 0.26(3) -0.20(3) -0.01(2) -0.08(2)
N108 0.035(5) 0.064(6) 0.017(4) 0.000(4) 0.006(4) -0.008(4)
N109 0.050(9) 0.093(13) 0.026(5) 0.002(6) 0.002(6) 0.008(8)
N110 0.106(16) 0.19(2) 0.032(7) 0.018(12) -0.013(9) 0.022(16)
N111 0.043(6) 0.063(6) 0.033(5) 0.013(4) 0.008(4) -0.001(4)
N112 0.053(9) 0.085(12) 0.031(6) 0.013(6) 0.018(6) 0.003(8)
N113 0.074(13) 0.111(18) 0.040(7) 0.007(10) -0.003(8) -0.016(12)
N114 0.054(8) 0.068(7) 0.046(6) -0.003(5) 0.020(6) -0.011(6)
N115 0.172(18) 0.087(15) 0.065(11) -0.020(8) 0.048(12) -0.043(13)
N116 0.23(3) 0.16(3) 0.103(17) -0.056(15) 0.094(19) -0.05(2)
N117 0.027(5) 0.061(6) 0.021(5) 0.007(4) 0.015(4) -0.005(4)
N118 0.049(8) 0.113(13) 0.016(5) 0.006(6) 0.019(5) -0.001(8)
N119 0.128(18) 0.18(2) 0.034(9) 0.029(12) -0.011(8) -0.023(17)
N120 0.057(8) 0.079(8) 0.034(5) 0.010(5) 0.026(6) -0.003(6)
N121 0.050(9) 0.111(14) 0.044(6) -0.002(8) 0.031(7) -0.007(9)
N122 0.111(14) 0.126(18) 0.041(7) 0.006(10) 0.028(10) -0.042(14)
N123 0.031(6) 0.081(8) 0.052(8) 0.012(5) 0.019(5) -0.005(5)
N124 0.024(7) 0.111(14) 0.078(11) -0.006(8) 0.021(6) -0.018(8)
N125 0.045(11) 0.22(3) 0.128(18) -0.048(18) -0.010(10) -0.001(15)
N126 0.058(8) 0.111(9) 0.051(10) -0.003(9) 0.022(8) -0.002(7)
N127 0.039(9) 0.096(8) 0.058(10) 0.023(11) 0.036(8) 0.006(8)
N128 0.068(10) 0.102(9) 0.061(10) 0.006(8) 0.039(8) 0.001(9)
N129 0.058(6) 0.096(14) 0.106(11) 0.034(8) 0.026(6) 0.017(8)
N130 0.054(6) 0.076(10) 0.065(8) 0.017(7) 0.017(7) 0.010(8)
N131 0.053(6) 0.078(10) 0.038(6) 0.002(6) 0.020(4) 0.004(6)
N132 0.092(11) 0.083(10) 0.084(8) -0.003(7) 0.046(7) 0.018(7)
N133 0.049(6) 0.086(11) 0.041(5) 0.003(6) 0.016(5) -0.013(6)
N134 0.061(9) 0.108(10) 0.064(8) 0.004(8) 0.020(7) -0.023(7)
N135 0.055(7) 0.087(10) 0.036(7) 0.006(7) 0.019(5) -0.010(6)
N136 0.055(10) 0.106(14) 0.053(6) 0.009(7) 0.032(6) -0.013(7)
N137 0.118(9) 0.066(9) 0.108(13) -0.007(9) -0.002(10) 0.001(7)
N138 0.106(10) 0.083(8) 0.170(14) -0.039(9) 0.045(10) -0.027(7)
N139 0.063(7) 0.065(10) 0.100(12) 0.006(7) 0.014(6) -0.010(7)
N140 0.084(9) 0.069(9) 0.101(10) -0.007(8) 0.018(7) -0.021(7)
N141 0.062(7) 0.078(9) 0.042(7) 0.006(7) 0.017(5) -0.015(6)
N142 0.086(11) 0.088(13) 0.059(6) 0.011(7) 0.040(7) -0.013(7)
N143 0.051(6) 0.090(11) 0.036(5) 0.008(6) 0.022(5) -0.021(6)
N144 0.060(9) 0.088(9) 0.082(9) 0.015(8) 0.024(7) -0.021(7)
N145 0.050(6) 0.091(10) 0.040(6) 0.007(6) 0.026(4) 0.006(6)
N146 0.064(10) 0.103(10) 0.079(8) -0.014(7) 0.030(6) 0.002(7)
N149 0.047(6) 0.077(10) 0.063(7) 0.015(7) 0.016(6) 0.005(8)
N148 0.058(6) 0.097(13) 0.061(9) 0.009(7) 0.021(6) 0.001(7)
O17 0.048(7) 0.21(2) 0.078(10) 0.048(11) 0.007(8) 0.017(11)
O18 0.051(5) 0.061(8) 0.061(8) 0.023(6) 0.008(5) -0.002(6)
O19 0.052(6) 0.069(6) 0.018(5) 0.004(4) 0.012(4) 0.008(5)
O20 0.031(5) 0.085(6) 0.018(5) -0.006(4) 0.004(4) -0.012(4)
O21 0.077(8) 0.079(9) 0.045(6) 0.009(6) 0.034(6) 0.002(6)
O22 0.103(11) 0.121(14) 0.075(9) 0.016(9) 0.070(9) -0.002(10)
O23 0.098(9) 0.071(13) 0.21(2) 0.024(13) 0.014(13) 0.014(9)
O24 0.154(16) 0.100(14) 0.111(10) 0.016(8) 0.039(10) -0.041(11)
O25 0.072(8) 0.101(14) 0.074(9) 0.028(8) 0.001(7) -0.017(8)
O26 0.097(11) 0.086(11) 0.087(8) 0.027(7) 0.044(8) -0.014(8)
O27 0.082(9) 0.074(9) 0.057(6) 0.023(6) 0.034(7) 0.007(7)
O28 0.102(11) 0.114(14) 0.076(9) 0.010(10) 0.056(8) -0.017(10)
O29 0.041(5) 0.077(6) 0.025(5) 0.005(4) 0.010(4) -0.017(4)
O30 0.037(5) 0.071(6) 0.023(5) 0.007(4) 0.009(4) 0.000(5)
O31 0.047(5) 0.076(8) 0.049(7) 0.021(6) 0.012(5) 0.007(6)
O32 0.059(7) 0.115(15) 0.143(15) 0.045(12) 0.040(9) 0.032(10)
C45 0.063(8) 0.116(18) 0.083(13) 0.027(10) 0.022(9) 0.032(11)
C46 0.071(8) 0.111(18) 0.100(14) 0.046(11) 0.036(10) 0.039(12)
C47 0.081(11) 0.19(3) 0.097(18) 0.036(17) -0.008(14) 0.036(17)
C48 0.073(10) 0.084(15) 0.035(8) -0.012(9) 0.021(6) -0.006(9)
C49 0.087(12) 0.095(16) 0.062(9) -0.024(9) 0.028(7) 0.002(11)
C50 0.057(10) 0.13(2) 0.034(8) -0.020(12) 0.028(6) -0.027(11)
C51 0.097(18) 0.090(12) 0.099(17) -0.012(10) 0.034(14) -0.008(13)
C52 0.087(13) 0.11(2) 0.116(19) -0.029(15) 0.051(12) 0.000(13)
C53 0.054(10) 0.116(17) 0.046(6) -0.007(10) 0.011(7) -0.027(10)
C54 0.071(12) 0.108(16) 0.068(8) 0.007(10) 0.006(7) -0.036(10)
C55 0.088(17) 0.13(2) 0.045(7) -0.007(12) 0.012(9) -0.021(15)
C56 0.12(2) 0.093(12) 0.11(2) -0.005(13) -0.002(15) -0.015(11)
C57 0.110(17) 0.20(3) 0.102(16) -0.051(18) 0.069(16) -0.092(15)
C58 0.098(14) 0.110(18) 0.047(9) 0.014(9) 0.037(9) 0.012(11)
C59 0.074(12) 0.094(16) 0.059(10) 0.026(10) 0.033(8) 0.006(9)
C60 0.18(3) 0.19(3) 0.105(19) 0.076(17) 0.090(18) 0.06(2)
C61 0.135(13) 0.072(10) 0.123(17) 0.000(13) 0.053(13) 0.000(8)
C62 0.138(13) 0.074(9) 0.176(19) -0.016(13) 0.065(16) -0.018(10)
C63 0.21(2) 0.091(19) 0.19(3) 0.04(2) -0.01(3) 0.012(19)
C64 0.13(2) 0.066(19) 0.164(15) -0.038(12) 0.049(16) -0.011(16)
C65 0.109(12) 0.13(2) 0.19(3) -0.03(2) 0.047(16) -0.050(12)
C66 0.099(11) 0.092(16) 0.115(17) -0.010(11) 0.012(11) 0.018(11)
C67 0.098(11) 0.085(15) 0.116(16) -0.026(11) 0.023(9) -0.007(11)
C68 0.126(18) 0.15(3) 0.21(3) -0.03(2) 0.00(2) 0.07(2)
C69 0.068(13) 0.14(2) 0.098(12) -0.035(11) 0.017(9) -0.030(12)
C70 0.17(3) 0.12(2) 0.127(18) -0.025(15) 0.067(18) -0.07(2)
C71 0.101(14) 0.095(17) 0.059(10) 0.026(10) 0.033(9) -0.011(10)
C72 0.082(12) 0.107(17) 0.054(9) 0.027(10) 0.018(8) -0.003(10)
C73 0.21(3) 0.28(4) 0.11(2) 0.11(2) 0.08(2) 0.05(3)
C74 0.040(9) 0.100(16) 0.050(6) 0.000(10) 0.011(7) -0.012(10)
C75 0.048(10) 0.112(17) 0.077(9) 0.000(10) 0.008(7) -0.016(9)
C76 0.098(19) 0.19(3) 0.041(7) 0.003(15) 0.005(10) -0.020(19)
C77 0.090(17) 0.087(11) 0.097(17) 0.013(11) 0.041(13) -0.019(9)
C78 0.076(14) 0.11(2) 0.125(17) 0.015(16) 0.047(13) -0.028(11)
C79 0.066(9) 0.082(14) 0.039(7) -0.001(8) 0.035(5) -0.013(9)
C80 0.061(10) 0.097(15) 0.066(8) -0.009(8) 0.037(7) -0.011(9)
C81 0.069(11) 0.11(2) 0.040(9) -0.028(12) 0.016(7) -0.007(12)
C82 0.110(19) 0.096(12) 0.090(17) -0.007(10) 0.030(14) -0.002(13)
C83 0.072(12) 0.15(2) 0.097(17) -0.029(15) 0.038(11) 0.015(13)
C84 0.053(7) 0.108(17) 0.071(10) 0.025(10) 0.022(8) 0.021(11)
C85 0.047(8) 0.123(19) 0.077(13) 0.034(11) 0.006(8) 0.015(11)
C86 0.15(2) 0.27(4) 0.096(15) 0.09(2) 0.036(14) -0.01(3)
O33 0.46(7) 1.7(3) 0.13(3) 0.21(7) -0.15(4) -0.38(12)
O34 0.62(10) 0.30(6) 0.37(6) 0.01(5) 0.09(6) -0.18(6)

loop_
_atom_type_symbol
_atom_type_description
_atom_type_scat_dispersion_real
_atom_type_scat_dispersion_imag
_atom_type_scat_source
C C 0.0033 0.0016 'International Tables Vol C Tables 4.2.6.8 and 6.1.1.4'
H H 0.0000 0.0000 'International Tables Vol C Tables 4.2.6.8 and 6.1.1.4'
N N 0.0061 0.0033 'International Tables Vol C Tables 4.2.6.8 and 6.1.1.4'
O O 0.0106 0.0060 'International Tables Vol C Tables 4.2.6.8 and 6.1.1.4'
Ni Ni 0.3393 1.1124 'International Tables Vol C Tables 4.2.6.8 and 6.1.1.4'

loop_
_geom_angle_atom_site_label_1
_geom_angle_atom_site_label_2
_geom_angle_atom_site_label_3
_geom_angle
N1 Ni1 N57 90.7(7)
N1 Ni1 N55 97.6(7)
N57 Ni1 N55 164.9(6)
N1 Ni1 N56 84.5(6)
N57 Ni1 N56 91.9(6)
N55 Ni1 N56 76.5(6)
N1 Ni1 N4 87.0(7)
N57 Ni1 N4 99.1(7)
N55 Ni1 N4 93.8(7)
N56 Ni1 N4 166.2(8)
N1 Ni1 N58 165.9(7)
N57 Ni1 N58 77.5(7)
N55 Ni1 N58 95.5(7)
N56 Ni1 N58 103.3(7)
N4 Ni1 N58 87.3(7)
N62 Ni2 N60 96.8(6)
N62 Ni2 N7 91.6(7)
N60 Ni2 N7 84.3(6)
N62 Ni2 N59 171.8(6)
N60 Ni2 N59 77.5(6)
N7 Ni2 N59 93.7(7)
N62 Ni2 N61 77.3(7)
N60 Ni2 N61 100.0(6)
N7 Ni2 N61 168.4(7)
N59 Ni2 N61 97.7(7)
N62 Ni2 N6 98.9(6)
N60 Ni2 N6 162.4(8)
N7 Ni2 N6 87.3(6)
N59 Ni2 N6 87.7(6)
N61 Ni2 N6 91.3(6)
O6 Ni3 O3 170.2(4)
O6 Ni3 N1 93.7(6)
O3 Ni3 N1 94.0(6)
O6 Ni3 N7 93.2(6)
O3 Ni3 N7 92.4(6)
N1 Ni3 N7 92.2(6)
O6 Ni3 N13 92.9(5)
O3 Ni3 N13 80.8(5)
N1 Ni3 N13 93.1(6)
N7 Ni3 N13 171.7(7)
O6 Ni3 N10 80.7(5)
O3 Ni3 N10 91.1(5)
N1 Ni3 N10 173.2(7)
N7 Ni3 N10 92.0(6)
N13 Ni3 N10 83.4(5)
O2 Ni4 O3 101.7(5)
O2 Ni4 N13 97.5(6)
O3 Ni4 N13 81.5(5)
O2 Ni4 N19 91.0(6)
O3 Ni4 N19 100.8(6)
N13 Ni4 N19 170.6(6)
O2 Ni4 N22 86.6(5)
O3 Ni4 N22 171.5(5)
N13 Ni4 N22 95.9(6)
N19 Ni4 N22 80.5(7)
O2 Ni4 N16 167.8(6)
O3 Ni4 N16 89.7(5)
N13 Ni4 N16 79.6(6)
N19 Ni4 N16 91.2(6)
N22 Ni4 N16 81.9(5)
O5 Ni5 O6 104.0(4)
O5 Ni5 N34 89.1(6)
O6 Ni5 N34 97.9(6)
O5 Ni5 N10 95.1(6)
O6 Ni5 N10 82.2(5)
N34 Ni5 N10 175.6(6)
O5 Ni5 N31 165.2(5)
O6 Ni5 N31 90.2(5)
N34 Ni5 N31 93.0(6)
N10 Ni5 N31 82.6(5)
O5 Ni5 N37 84.0(5)
O6 Ni5 N37 171.9(5)
N34 Ni5 N37 81.7(6)
N10 Ni5 N37 97.5(6)
N31 Ni5 N37 81.8(5)
N63 Ni6 N64 79.1(8)
N63 Ni6 O8 93.3(7)
N64 Ni6 O8 83.8(9)
N63 Ni6 N25 175.6(9)
N64 Ni6 N25 96.9(7)
O8 Ni6 N25 88.2(7)
N63 Ni6 N22 102.4(7)
N64 Ni6 N22 171.7(8)
O8 Ni6 N22 87.9(7)
N25 Ni6 N22 81.8(7)
N63 Ni6 N19 91.0(6)
N64 Ni6 N19 107.7(9)
O8 Ni6 N19 168.3(7)
N25 Ni6 N19 88.4(7)
N22 Ni6 N19 80.6(6)
N28 Ni7 N16 83.8(6)
N28 Ni7 N10 179.3(7)
N16 Ni7 N10 96.8(6)
N28 Ni7 N13 95.4(5)
N16 Ni7 N13 81.7(6)
N10 Ni7 N13 85.1(5)
N28 Ni7 N31 96.1(6)
N16 Ni7 N31 179.5(7)
N10 Ni7 N31 83.3(6)
N13 Ni7 N31 98.8(6)
N28 Ni7 N40 84.8(5)
N16 Ni7 N40 97.9(6)
N10 Ni7 N40 94.7(5)
N13 Ni7 N40 179.5(8)
N31 Ni7 N40 81.7(6)
N65 Ni8 N34 176.5(8)
N65 Ni8 O10 92.9(6)
N34 Ni8 O10 88.4(6)
N65 Ni8 N66 79.6(7)
N34 Ni8 N66 97.1(7)
O10 Ni8 N66 88.6(7)
N65 Ni8 N37 100.7(7)
N34 Ni8 N37 82.6(6)
O10 Ni8 N37 86.2(6)
N66 Ni8 N37 174.8(7)
N65 Ni8 N43 89.6(6)
N34 Ni8 N43 89.9(6)
O10 Ni8 N43 165.8(7)
N66 Ni8 N43 105.6(7)
N37 Ni8 N43 79.6(6)
N25 Ni9 O13 97.3(6)
N25 Ni9 O11 89.2(7)
O13 Ni9 O11 104.9(5)
N25 Ni9 N28 174.9(7)
O13 Ni9 N28 81.5(5)
O11 Ni9 N28 95.8(6)
N25 Ni9 N16 93.4(7)
O13 Ni9 N16 90.5(5)
O11 Ni9 N16 164.0(5)
N28 Ni9 N16 81.7(6)
N25 Ni9 N22 82.3(7)
O13 Ni9 N22 172.9(5)
O11 Ni9 N22 82.2(5)
N28 Ni9 N22 98.3(6)
N16 Ni9 N22 82.4(5)
O15 Ni10 O14 100.4(4)
O15 Ni10 N37 85.5(5)
O14 Ni10 N37 173.8(5)
O15 Ni10 N43 89.1(6)
O14 Ni10 N43 100.9(6)
N37 Ni10 N43 80.9(6)
O15 Ni10 N40 97.5(6)
O14 Ni10 N40 82.2(5)
N37 Ni10 N40 95.4(6)
N43 Ni10 N40 172.2(5)
O15 Ni10 N31 168.5(5)
O14 Ni10 N31 90.6(5)
N37 Ni10 N31 83.4(5)
N43 Ni10 N31 91.9(6)
N40 Ni10 N31 80.8(5)
O13 Ni11 O14 171.8(4)
O13 Ni11 N46 93.1(6)
O14 Ni11 N46 92.3(6)
O13 Ni11 N49 94.9(6)
O14 Ni11 N49 91.0(6)
N46 Ni11 N49 92.4(6)
O13 Ni11 N40 92.2(5)
O14 Ni11 N40 81.5(5)
N46 Ni11 N40 91.5(6)
N49 Ni11 N40 171.6(7)
O13 Ni11 N28 81.4(5)
O14 Ni11 N28 92.6(5)
N46 Ni11 N28 172.7(7)
N49 Ni11 N28 92.9(6)
N40 Ni11 N28 83.9(5)
N69 Ni12 N68 172.4(6)
N69 Ni12 N67 98.1(6)
N68 Ni12 N67 76.6(7)
N69 Ni12 N49 91.1(7)
N68 Ni12 N49 93.8(7)
N67 Ni12 N49 85.0(6)
N69 Ni12 N70 77.2(7)
N68 Ni12 N70 98.2(7)
N67 Ni12 N70 100.4(6)
N49 Ni12 N70 167.7(7)
N69 Ni12 N52 98.9(6)
N68 Ni12 N52 87.3(7)
N67 Ni12 N52 160.2(8)
N49 Ni12 N52 84.7(6)
N70 Ni12 N52 93.2(6)
N71 Ni13 N46 91.1(7)
N71 Ni13 N73 92.8(6)
N46 Ni13 N73 84.1(6)
N71 Ni13 N74 167.5(6)
N46 Ni13 N74 95.5(7)
N73 Ni13 N74 77.5(6)
N71 Ni13 N72 78.4(7)
N46 Ni13 N72 167.7(7)
N73 Ni13 N72 102.6(6)
N74 Ni13 N72 95.9(7)
N71 Ni13 N54 99.3(6)
N46 Ni13 N54 86.0(6)
N73 Ni13 N54 164.5(8)
N74 Ni13 N54 91.7(6)
N72 Ni13 N54 89.4(6)
N2 N1 Ni1 117.7(13)
N2 N1 Ni3 129.7(14)
Ni1 N1 Ni3 111.8(9)
N3 N2 N1 173(3)
N5 N4 Ni1 123.8(15)
N4 N5 N6 177(2)
N5 N6 Ni2 116.9(12)
N8 N7 Ni2 118.1(12)
N8 N7 Ni3 131.0(13)
Ni2 N7 Ni3 110.9(10)
N9 N8 N7 178(2)
N11 N10 Ni5 118.3(12)
N11 N10 Ni7 126.9(11)
Ni5 N10 Ni7 98.7(7)
N11 N10 Ni3 115.4(11)
Ni5 N10 Ni3 95.7(6)
Ni7 N10 Ni3 95.6(6)
N12 N11 N10 172.7(19)
N14 N13 Ni7 123.4(12)
N14 N13 Ni4 121.5(12)
Ni7 N13 Ni4 100.2(7)
N14 N13 Ni3 113.6(10)
Ni7 N13 Ni3 95.9(6)
Ni4 N13 Ni3 96.4(6)
N15 N14 N13 176(2)
N17 N16 Ni7 123.9(13)
N17 N16 Ni9 120.3(11)
Ni7 N16 Ni9 96.8(7)
N17 N16 Ni4 114.6(12)
Ni7 N16 Ni4 98.5(6)
Ni9 N16 Ni4 97.7(6)
N18 N17 N16 176(2)
N20 N19 Ni4 126.8(14)
N20 N19 Ni6 124.6(14)
Ni4 N19 Ni6 98.5(8)
N19 N20 N21 177(3)
N23 N22 Ni6 117.8(12)
N23 N22 Ni4 117.9(11)
Ni6 N22 Ni4 100.2(8)
N23 N22 Ni9 122.3(13)
Ni6 N22 Ni9 95.9(7)
Ni4 N22 Ni9 98.0(7)
N24 N23 N22 179(2)
N26 N25 Ni9 134.4(17)
N26 N25 Ni6 112.8(16)
Ni9 N25 Ni6 99.4(9)
N25 N26 N27 176(3)
N29 N28 Ni7 127.9(12)
N29 N28 Ni11 113.1(12)
Ni7 N28 Ni11 96.2(6)
N29 N28 Ni9 119.8(12)
Ni7 N28 Ni9 97.7(7)
Ni11 N28 Ni9 95.5(6)
N30 N29 N28 175(3)
N32 N31 Ni7 122.2(11)
N32 N31 Ni5 119.3(11)
Ni7 N31 Ni5 95.4(6)
N32 N31 Ni10 119.0(11)
Ni7 N31 Ni10 98.2(6)
Ni5 N31 Ni10 97.2(6)
N33 N32 N31 174(2)
N35 N34 Ni5 132.3(14)
N35 N34 Ni8 119.7(14)
Ni5 N34 Ni8 100.5(8)
N36 N35 N34 174(3)
N38 N37 Ni10 121.3(11)
N38 N37 Ni8 117.9(12)
Ni10 N37 Ni8 100.0(7)
N38 N37 Ni5 120.2(12)
Ni10 N37 Ni5 97.6(6)
Ni8 N37 Ni5 94.6(6)
N39 N38 N37 179(3)
N41 N40 Ni11 114.5(10)
N41 N40 Ni10 123.8(12)
Ni11 N40 Ni10 96.0(7)
N41 N40 Ni7 121.9(12)
Ni11 N40 Ni7 95.1(6)
Ni10 N40 Ni7 99.3(6)
N42 N41 N40 174(2)
N44 N43 Ni10 129.6(13)
N44 N43 Ni8 124.1(13)
Ni10 N43 Ni8 99.5(8)
N43 N44 N45 175(3)
N47 N46 Ni13 119.5(13)
N47 N46 Ni11 128.3(14)
Ni13 N46 Ni11 111.9(9)
N48 N47 N46 175(2)
N50 N49 Ni11 134.3(13)
N50 N49 Ni12 116.6(12)
Ni11 N49 Ni12 108.7(9)
N51 N50 N49 177(3)
N53 N52 Ni12 121.5(12)
N54 N53 N52 175(2)
N53 N54 Ni13 125.1(14)
C1 N55 O1 113.5(18)
C1 N55 Ni1 116.9(13)
O1 N55 Ni1 128.7(13)
C2 N56 O2 120.3(17)
C2 N56 Ni1 111.7(12)
O2 N56 Ni1 127.4(13)
C4 N57 O3 117.0(16)
C4 N57 Ni1 119.4(13)
O3 N57 Ni1 123.5(13)
C5 N58 C7 110.4(19)
C5 N58 C8 114.7(18)
C7 N58 C8 107.8(16)
C5 N58 Ni1 103.6(12)
C7 N58 Ni1 107.8(14)
C8 N58 Ni1 112.3(14)
C10 N59 O4 118.7(18)
C10 N59 Ni2 114.0(14)
O4 N59 Ni2 127.3(13)
C11 N60 O5 117.0(15)
C11 N60 Ni2 115.1(12)
O5 N60 Ni2 127.4(12)
C16 N61 C17 108.9(14)
C16 N61 C14 108.1(18)
C17 N61 C14 108.8(15)
C16 N61 Ni2 112.2(13)
C17 N61 Ni2 115.1(14)
C14 N61 Ni2 103.3(11)
C13 N62 O6 118.3(16)
C13 N62 Ni2 121.2(12)
O6 N62 Ni2 120.2(13)
O7 N63 C18 118.7(16)
O7 N63 Ni6 127.3(12)
C18 N63 Ni6 113.9(14)
C21 N64 C19 101(2)
C21 N64 C22 106(3)
C19 N64 C22 111.9(16)
C21 N64 Ni6 110.0(14)
C19 N64 Ni6 110.9(19)
C22 N64 Ni6 116.3(15)
C23 N65 O9 115.7(18)
C23 N65 Ni8 115.0(17)
O9 N65 Ni8 129.2(12)
C26 N66 C24 111.2(19)
C26 N66 C27 112(2)
C24 N66 C27 103.4(17)
C26 N66 Ni8 113.7(14)
C24 N66 Ni8 104.0(16)
C27 N66 Ni8 111.8(13)
C30 N67 O11 118.4(16)
C30 N67 Ni12 116.6(13)
O11 N67 Ni12 125.0(13)
C29 N68 O12 113.9(19)
C29 N68 Ni12 118.3(13)
O12 N68 Ni12 126.2(13)
C32 N69 O13 118.9(17)
C32 N69 Ni12 119.4(13)
O13 N69 Ni12 121.7(13)
C33 N70 C35 110.6(19)
C33 N70 C36 109.0(16)
C35 N70 C36 105.1(14)
C33 N70 Ni12 104.1(12)
C35 N70 Ni12 112.9(13)
C36 N70 Ni12 115.2(14)
C37 N71 O14 113.7(16)
C37 N71 Ni13 122.9(13)
O14 N71 Ni13 123.3(13)
C38 N72 C41 109.2(18)
C38 N72 C40 111.8(17)
C41 N72 C40 103.7(15)
C38 N72 Ni13 105.2(12)
C41 N72 Ni13 118.7(14)
C40 N72 Ni13 108.4(13)
C43 N73 O15 112.5(15)
C43 N73 Ni13 119.2(12)
O15 N73 Ni13 127.8(12)
C42 N74 O16 116.0(17)
C42 N74 Ni13 113.0(13)
O16 N74 Ni13 130.9(13)
N56 O2 Ni4 129.2(10)
N57 O3 Ni4 112.2(8)
N57 O3 Ni3 107.7(9)
Ni4 O3 Ni3 100.4(6)
N60 O5 Ni5 126.7(10)
N62 O6 Ni3 111.9(10)
N62 O6 Ni5 110.4(9)
Ni3 O6 Ni5 100.5(5)
C28 O10 Ni8 136.9(17)
N67 O11 Ni9 126.2(10)
N69 O13 Ni9 111.6(9)
N69 O13 Ni11 110.4(10)
Ni9 O13 Ni11 100.8(5)
N71 O14 Ni10 113.6(9)
N71 O14 Ni11 108.8(9)
Ni10 O14 Ni11 99.9(6)
N73 O15 Ni10 127.3(9)
N55 C1 C2 114(2)
N55 C1 C3 126.7(19)
C2 C1 C3 120(2)
N56 C2 C1 121(2)
N57 C4 C6 127.1(19)
N57 C4 C5 114(2)
C6 C4 C5 119(2)
N58 C5 C4 116(2)
N59 C10 C11 118(2)
N59 C10 C12 119.3(19)
C11 C10 C12 122(2)
N60 C11 C10 115.3(19)
N62 C13 C15 128.3(17)
N62 C13 C14 110.0(19)
C15 C13 C14 122(2)
N61 C14 C13 111.0(17)
N63 C18 C19 115.0(17)
N63 C18 C20 118(2)
C19 C18 C20 127(2)
N64 C19 C18 113.9(17)
N65 C23 C25 128(3)
N65 C23 C24 121(2)
C25 C23 C24 110.7(18)
N66 C24 C23 106.0(16)
N68 C29 C31 130(2)
N68 C29 C30 112(2)
C31 C29 C30 118(2)
N67 C30 C29 115.7(18)
N69 C32 C34 126.3(17)
N69 C32 C33 111(2)
C34 C32 C33 122(2)
N70 C33 C32 111.6(17)
N71 C37 C39 129.8(19)
N71 C37 C38 110.4(19)
C39 C37 C38 120(2)
N72 C38 C37 112.6(18)
N74 C42 C43 119(2)
N74 C42 C44 120(2)
C43 C42 C44 120(2)
N73 C43 C42 110.4(19)
N131 Ni14 N129 166.4(8)
N131 Ni14 N78 90.5(6)
N129 Ni14 N78 97.7(8)
N131 Ni14 N130 94.2(7)
N129 Ni14 N130 76.3(7)
N78 Ni14 N130 82.6(6)
N131 Ni14 N75 102.4(7)
N129 Ni14 N75 88.9(7)
N78 Ni14 N75 87.0(7)
N130 Ni14 N75 160.6(7)
N131 Ni14 N132 76.8(7)
N129 Ni14 N132 95.6(8)
N78 Ni14 N132 166.6(7)
N130 Ni14 N132 102.4(8)
N75 Ni14 N132 91.4(7)
N133 Ni15 N135 94.6(6)
N133 Ni15 N81 89.3(6)
N135 Ni15 N81 86.5(7)
N133 Ni15 N136 168.7(8)
N135 Ni15 N136 77.2(7)
N81 Ni15 N136 97.9(6)
N133 Ni15 N134 78.9(7)
N135 Ni15 N134 99.9(8)
N81 Ni15 N134 166.8(6)
N136 Ni15 N134 94.7(7)
N133 Ni15 N77 97.6(7)
N135 Ni15 N77 166.0(7)
N81 Ni15 N77 86.9(7)
N136 Ni15 N77 91.5(7)
N134 Ni15 N77 89.1(8)
N78 Ni16 O20 95.0(6)
N78 Ni16 N81 93.5(5)
O20 Ni16 N81 91.1(6)
N78 Ni16 O19 92.1(6)
O20 Ni16 O19 170.8(4)
N81 Ni16 O19 94.3(5)
N78 Ni16 N86 92.0(5)
O20 Ni16 N86 92.2(5)
N81 Ni16 N86 173.4(5)
O19 Ni16 N86 81.7(5)
N78 Ni16 N93 174.1(5)
O20 Ni16 N93 80.9(5)
N81 Ni16 N93 90.9(5)
O19 Ni16 N93 91.5(5)
N86 Ni16 N93 83.9(5)
O18 Ni17 O19 102.1(5)
O18 Ni17 N86 95.4(6)
O19 Ni17 N86 82.8(5)
O18 Ni17 N90 87.0(6)
O19 Ni17 N90 170.9(6)
N86 Ni17 N90 96.0(5)
O18 Ni17 N96 167.5(5)
O19 Ni17 N96 89.4(5)
N86 Ni17 N96 81.0(5)
N90 Ni17 N96 81.5(5)
O18 Ni17 N87 90.1(6)
O19 Ni17 N87 99.7(6)
N86 Ni17 N87 173.3(6)
N90 Ni17 N87 80.5(6)
N96 Ni17 N87 92.8(6)
O20 Ni18 O21 102.2(5)
O20 Ni18 N105 100.2(6)
O21 Ni18 N105 86.8(6)
O20 Ni18 N93 83.4(5)
O21 Ni18 N93 98.6(5)
N105 Ni18 N93 172.8(5)
O20 Ni18 N102 92.1(5)
O21 Ni18 N102 165.5(6)
N105 Ni18 N102 93.4(5)
N93 Ni18 N102 80.1(5)
O20 Ni18 N111 172.3(5)
O21 Ni18 N111 85.4(5)
N105 Ni18 N111 81.2(6)
N93 Ni18 N111 94.5(6)
N102 Ni18 N111 80.3(5)
N137 Ni19 N99 177.7(9)
N137 Ni19 N138 82.9(10)
N99 Ni19 N138 95.2(9)
N137 Ni19 N90 98.7(8)
N99 Ni19 N90 83.0(6)
N138 Ni19 N90 169.9(9)
N137 Ni19 N87 92.3(9)
N99 Ni19 N87 89.5(7)
N138 Ni19 N87 108.5(9)
N90 Ni19 N87 81.5(6)
N137 Ni19 O24 91.6(9)
N99 Ni19 O24 87.0(8)
N138 Ni19 O24 83.0(9)
N90 Ni19 O24 87.0(6)
N87 Ni19 O24 168.3(7)
N93 Ni20 N102 82.4(5)
N93 Ni20 N117 93.5(5)
N102 Ni20 N117 81.5(5)
N93 Ni20 N108 178.4(6)
N102 Ni20 N108 97.9(5)
N117 Ni20 N108 85.0(5)
N93 Ni20 N96 98.0(5)
N102 Ni20 N96 179.2(6)
N117 Ni20 N96 97.7(6)
N108 Ni20 N96 81.7(5)
N93 Ni20 N86 86.4(5)
N102 Ni20 N86 97.4(5)
N117 Ni20 N86 179.0(7)
N108 Ni20 N86 95.0(5)
N96 Ni20 N86 83.3(6)
N105 Ni21 N139 177.4(7)
N105 Ni21 O26 85.5(6)
N139 Ni21 O26 92.7(7)
N105 Ni21 N140 101.5(7)
N139 Ni21 N140 80.6(8)
O26 Ni21 N140 96.8(7)
N105 Ni21 N114 90.7(6)
N139 Ni21 N114 90.7(7)
O26 Ni21 N114 167.5(7)
N140 Ni21 N114 95.6(7)
N105 Ni21 N111 82.6(6)
N139 Ni21 N111 95.5(7)
O26 Ni21 N111 87.7(6)
N140 Ni21 N111 174.1(7)
N114 Ni21 N111 80.0(6)
O29 Ni22 O27 101.7(5)
O29 Ni22 N99 99.2(6)
O27 Ni22 N99 89.1(7)
O29 Ni22 N108 82.3(5)
O27 Ni22 N108 95.4(6)
N99 Ni22 N108 174.8(6)
O29 Ni22 N96 91.1(5)
O27 Ni22 N96 166.2(6)
N99 Ni22 N96 94.0(6)
N108 Ni22 N96 81.0(5)
O29 Ni22 N90 174.0(5)
O27 Ni22 N90 84.2(6)
N99 Ni22 N90 81.6(7)
N108 Ni22 N90 96.4(6)
N96 Ni22 N90 82.9(6)
O31 Ni23 O30 101.9(5)
O31 Ni23 N117 96.6(6)
O30 Ni23 N117 82.4(5)
O31 Ni23 N111 85.3(5)
O30 Ni23 N111 172.9(5)
N117 Ni23 N111 96.9(5)
O31 Ni23 N114 90.9(6)
O30 Ni23 N114 97.9(5)
N117 Ni23 N114 172.3(6)
N111 Ni23 N114 81.9(6)
O31 Ni23 N102 166.4(5)
O30 Ni23 N102 91.1(5)
N117 Ni23 N102 80.7(5)
N111 Ni23 N102 81.8(5)
N114 Ni23 N102 91.6(6)
N120 Ni24 O29 91.9(6)
N120 Ni24 O30 92.6(6)
O29 Ni24 O30 171.9(4)
N120 Ni24 N123 94.5(6)
O29 Ni24 N123 95.8(6)
O30 Ni24 N123 90.6(6)
N120 Ni24 N117 170.8(6)
O29 Ni24 N117 93.9(5)
O30 Ni24 N117 80.9(5)
N123 Ni24 N117 92.0(5)
N120 Ni24 N108 90.0(6)
O29 Ni24 N108 80.3(5)
O30 Ni24 N108 92.9(5)
N123 Ni24 N108 174.2(5)
N117 Ni24 N108 83.9(5)
N143 Ni25 N120 89.5(6)
N143 Ni25 N142 170.3(8)
N120 Ni25 N142 95.9(7)
N143 Ni25 N141 94.8(6)
N120 Ni25 N141 84.5(7)
N142 Ni25 N141 77.7(7)
N143 Ni25 N126 99.2(7)
N120 Ni25 N126 87.3(8)
N142 Ni25 N126 89.2(7)
N141 Ni25 N126 163.8(7)
N143 Ni25 N144 78.1(7)
N120 Ni25 N144 166.5(7)
N142 Ni25 N144 97.2(7)
N141 Ni25 N144 101.4(8)
N126 Ni25 N144 89.5(8)
N145 Ni26 N123 89.8(7)
N145 Ni26 N149 93.5(7)
N123 Ni26 N149 83.7(7)
N145 Ni26 N148 167.6(8)
N123 Ni26 N148 97.6(7)
N149 Ni26 N148 77.6(7)
N145 Ni26 N128 99.9(7)
N123 Ni26 N128 87.8(7)
N149 Ni26 N128 164.1(8)
N148 Ni26 N128 90.3(7)
N145 Ni26 N146 79.0(7)
N123 Ni26 N146 168.1(7)
N149 Ni26 N146 100.9(8)
N148 Ni26 N146 94.1(7)
N128 Ni26 N146 90.0(8)
N76 N75 Ni14 122.0(12)
N75 N76 N77 175(2)
N76 N77 Ni15 120.7(15)
N79 N78 Ni16 129.8(14)
N79 N78 Ni14 117.4(13)
Ni16 N78 Ni14 112.4(7)
N80 N79 N78 173(3)
N82 N81 Ni15 117.1(12)
N82 N81 Ni16 129.8(14)
Ni15 N81 Ni16 112.9(6)
N83 N82 N81 176(2)
N84 N85 N86 175(2)
N85 N86 Ni16 113.9(11)
N85 N86 Ni20 125.3(11)
Ni16 N86 Ni20 95.2(5)
N85 N86 Ni17 122.4(13)
Ni16 N86 Ni17 95.1(4)
Ni20 N86 Ni17 98.1(5)
N88 N87 Ni19 130.2(19)
N88 N87 Ni17 131.0(19)
Ni19 N87 Ni17 98.6(7)
N87 N88 N89 176(4)
N91 N90 Ni22 120.6(13)
N91 N90 Ni19 119.0(15)
Ni22 N90 Ni19 96.1(6)
N91 N90 Ni17 119.2(13)
Ni22 N90 Ni17 97.8(6)
Ni19 N90 Ni17 99.2(6)
N92 N91 N90 174(2)
N94 N93 Ni20 127.6(12)
N94 N93 Ni18 123.1(13)
Ni20 N93 Ni18 99.1(5)
N94 N93 Ni16 110.2(10)
Ni20 N93 Ni16 94.4(5)
Ni18 N93 Ni16 94.2(5)
N95 N94 N93 178(2)
N97 N96 Ni20 125.2(13)
N97 N96 Ni22 118.8(12)
Ni20 N96 Ni22 98.0(5)
N97 N96 Ni17 114.3(11)
Ni20 N96 Ni17 97.6(6)
Ni22 N96 Ni17 97.7(6)
N98 N97 N96 179(2)
N100 N99 Ni19 121.7(18)
N100 N99 Ni22 131(2)
Ni19 N99 Ni22 98.9(7)
N99 N100 N101 171(4)
N103 N102 Ni20 126.7(14)
N103 N102 Ni23 116.2(11)
Ni20 N102 Ni23 98.2(5)
N103 N102 Ni18 114.1(11)
Ni20 N102 Ni18 98.1(5)
Ni23 N102 Ni18 98.7(6)
N104 N103 N102 175(2)
N106 N105 Ni21 122.6(19)
N106 N105 Ni18 135.5(18)
Ni21 N105 Ni18 100.6(7)
N105 N106 N107 173(4)
N109 N108 Ni22 122.7(13)
N109 N108 Ni20 124.0(12)
Ni22 N108 Ni20 99.3(5)
N109 N108 Ni24 113.1(11)
Ni22 N108 Ni24 96.2(5)
Ni20 N108 Ni24 95.3(6)
N110 N109 N108 175(2)
N112 N111 Ni23 125.4(12)
N112 N111 Ni18 115.3(12)
Ni23 N111 Ni18 99.2(6)
N112 N111 Ni21 117.3(14)
Ni23 N111 Ni21 98.8(6)
Ni18 N111 Ni21 95.3(6)
N113 N112 N111 177(2)
N115 N114 Ni23 135.2(16)
N115 N114 Ni21 123.8(17)
Ni23 N114 Ni21 99.0(6)
N114 N115 N116 172(3)
N118 N117 Ni23 120.9(13)
N118 N117 Ni20 123.5(11)
Ni23 N117 Ni20 99.6(5)
N118 N117 Ni24 115.1(10)
Ni23 N117 Ni24 96.3(5)
Ni20 N117 Ni24 95.8(6)
N119 N118 N117 175.5(19)
N121 N120 Ni25 116.9(13)
N121 N120 Ni24 130.8(15)
Ni25 N120 Ni24 111.5(8)
N122 N121 N120 174(2)
N124 N123 Ni26 119.2(14)
N124 N123 Ni24 128.0(15)
Ni26 N123 Ni24 112.7(8)
N125 N124 N123 172(2)
N127 N126 Ni25 120.4(17)
N126 N127 N128 175(2)
N127 N128 Ni26 119.2(13)
C45 N129 O17 114.9(19)
C45 N129 Ni14 117.5(16)
O17 N129 Ni14 127.6(14)
C46 N130 O18 116.9(18)
C46 N130 Ni14 116.4(15)
O18 N130 Ni14 126.6(13)
C48 N131 O19 118.4(16)
C48 N131 Ni14 119.7(14)
O19 N131 Ni14 121.9(10)
C51 N132 C52 113(2)
C51 N132 C49 113(2)
C52 N132 C49 107.5(18)
C51 N132 Ni14 107.1(14)
C52 N132 Ni14 114.0(16)
C49 N132 Ni14 101.3(14)
C53 N133 O20 119.3(13)
C53 N133 Ni15 117.6(13)
O20 N133 Ni15 123.0(11)
C54 N134 C56 105(2)
C54 N134 C57 106(2)
C56 N134 C57 115(2)
C54 N134 Ni15 104.0(14)
C56 N134 Ni15 111.1(15)
C57 N134 Ni15 114.0(15)
C59 N135 O21 118.1(18)
C59 N135 Ni15 114.4(15)
O21 N135 Ni15 127.2(11)
C58 N136 O22 117.6(17)
C58 N136 Ni15 113.2(13)
O22 N136 Ni15 129.1(14)
C61 N137 O23 114(3)
C61 N137 Ni19 114(2)
O23 N137 Ni19 129.3(18)
C64 N138 C62 111(3)
C64 N138 C65 116(3)
C62 N138 C65 106(2)
C64 N138 Ni19 109(2)
C62 N138 Ni19 100.6(18)
C65 N138 Ni19 114.6(18)
O25 N139 C66 118(2)
O25 N139 Ni21 127.2(16)
C66 N139 Ni21 112.4(16)
C70 N140 C67 109(2)
C70 N140 C69 106(2)
C67 N140 C69 108.4(19)
C70 N140 Ni21 108.3(17)
C67 N140 Ni21 109.2(14)
C69 N140 Ni21 115.7(16)
O27 N141 C72 115.8(18)
O27 N141 Ni25 126.3(12)
C72 N141 Ni25 117.3(15)
C71 N142 O28 114.3(16)
C71 N142 Ni25 115.5(14)
O28 N142 Ni25 130.1(15)
C74 N143 O29 114.7(13)
C74 N143 Ni25 120.9(12)
O29 N143 Ni25 124.4(11)
C78 N144 C77 105.8(19)
C78 N144 C75 110.0(19)
C77 N144 C75 112.5(19)
C78 N144 Ni25 114.5(15)
C77 N144 Ni25 110.2(15)
C75 N144 Ni25 104.0(14)
C79 N145 O30 117.2(15)
C79 N145 Ni26 119.0(13)
O30 N145 Ni26 123.7(11)
C83 N146 C82 110(2)
C83 N146 C80 105.9(17)
C82 N146 C80 108.9(19)
C83 N146 Ni26 118.6(16)
C82 N146 Ni26 111.0(14)
C80 N146 Ni26 102.1(14)
O31 N149 C84 116.3(15)
O31 N149 Ni26 128.7(12)
C84 N149 Ni26 113.6(13)
C85 N148 O32 116.2(18)
C85 N148 Ni26 113.1(15)
O32 N148 Ni26 130.6(13)
N130 O18 Ni17 129.7(11)
N131 O19 Ni17 114.0(10)
N131 O19 Ni16 109.4(10)
Ni17 O19 Ni16 99.4(4)
N133 O20 Ni18 113.8(11)
N133 O20 Ni16 109.1(9)
Ni18 O20 Ni16 101.0(5)
N135 O21 Ni18 127.3(12)
N141 O27 Ni22 128.8(12)
N143 O29 Ni22 113.3(11)
N143 O29 Ni24 108.8(10)
Ni22 O29 Ni24 100.7(5)
N145 O30 Ni23 113.6(10)
N145 O30 Ni24 110.0(10)
Ni23 O30 Ni24 99.8(4)
N149 O31 Ni23 127.1(11)
N129 C45 C47 126(2)
N129 C45 C46 113(2)
C47 C45 C46 121(2)
N130 C46 C45 117(2)
N131 C48 C50 124.4(19)
N131 C48 C49 115(2)
C50 C48 C49 120.2(16)
C48 C49 N132 110.7(17)
N133 C53 C54 113.8(17)
N133 C53 C55 120.0(19)
C54 C53 C55 125.0(19)
C53 C54 N134 113.1(18)
N136 C58 C59 116.3(19)
N136 C58 C60 121(2)
C59 C58 C60 122(3)
N135 C59 C58 119(2)
N137 C61 C62 114(3)
N137 C61 C63 125(3)
C62 C61 C63 121(3)
C61 C62 N138 116(3)
N139 C66 C67 119(2)
N139 C66 C68 117(3)
C67 C66 C68 123(3)
C66 C67 N140 112(2)
N142 C71 C72 116.4(18)
N142 C71 C73 127(2)
C72 C71 C73 116(2)
N141 C72 C71 113(2)
N143 C74 C76 129(2)
N143 C74 C75 112.6(16)
C76 C74 C75 118.3(19)
N144 C75 C74 108.7(16)
N145 C79 C80 115.5(19)
N145 C79 C81 122.5(17)
C80 C79 C81 122.0(16)
C79 C80 N146 110.7(16)
N149 C84 C85 113.8(19)
N149 C84 C86 126(2)
C85 C84 C86 119(2)
N148 C85 C84 120(2)

loop_
_geom_bond_atom_site_label_1
_geom_bond_atom_site_label_2
_geom_bond_distance
Ni1 N1 2.031(17)
Ni1 N57 2.027(17)
Ni1 N55 2.082(17)
Ni1 N56 2.112(15)
Ni1 N4 2.149(15)
Ni1 N58 2.179(19)
Ni2 N62 2.021(17)
Ni2 N60 2.032(15)
Ni2 N7 2.086(17)
Ni2 N59 2.091(17)
Ni2 N61 2.116(18)
Ni2 N6 2.222(14)
Ni3 O6 2.037(13)
Ni3 O3 2.057(13)
Ni3 N1 2.074(15)
Ni3 N7 2.091(16)
Ni3 N13 2.121(13)
Ni3 N10 2.150(13)
Ni4 O2 2.032(12)
Ni4 O3 2.043(11)
Ni4 N13 2.106(16)
Ni4 N19 2.149(18)
Ni4 N22 2.149(14)
Ni4 N16 2.180(13)
Ni5 O5 2.041(11)
Ni5 O6 2.043(11)
Ni5 N34 2.072(18)
Ni5 N10 2.081(15)
Ni5 N31 2.159(13)
Ni5 N37 2.195(13)
Ni6 N63 2.053(15)
Ni6 N64 2.09(2)
Ni6 O8 2.093(15)
Ni6 N25 2.118(17)
Ni6 N22 2.119(18)
Ni6 N19 2.176(16)
Ni7 N28 2.085(13)
Ni7 N16 2.088(16)
Ni7 N10 2.091(14)
Ni7 N13 2.110(14)
Ni7 N31 2.119(15)
Ni7 N40 2.132(13)
Ni8 N65 2.034(15)
Ni8 N34 2.082(16)
Ni8 O10 2.097(14)
Ni8 N66 2.151(19)
Ni8 N37 2.148(17)
Ni8 N43 2.154(15)
Ni9 N25 2.05(2)
Ni9 O13 2.045(11)
Ni9 O11 2.019(12)
Ni9 N28 2.117(15)
Ni9 N16 2.143(14)
Ni9 N22 2.165(14)
Ni10 O15 2.037(12)
Ni10 O14 2.048(11)
Ni10 N37 2.118(14)
Ni10 N43 2.128(17)
Ni10 N40 2.121(16)
Ni10 N31 2.168(13)
Ni11 O13 2.033(13)
Ni11 O14 2.073(13)
Ni11 N46 2.089(15)
Ni11 N49 2.083(16)
Ni11 N40 2.123(13)
Ni11 N28 2.131(13)
Ni12 N69 2.007(17)
Ni12 N68 2.055(19)
Ni12 N67 2.066(15)
Ni12 N49 2.126(17)
Ni12 N70 2.120(18)
Ni12 N52 2.190(14)
Ni13 N71 2.018(16)
Ni13 N46 2.016(17)
Ni13 N73 2.038(15)
Ni13 N74 2.096(18)
Ni13 N72 2.139(18)
Ni13 N54 2.186(14)
N1 N2 1.24(3)
N2 N3 1.14(3)
N4 N5 1.17(2)
N5 N6 1.23(2)
N7 N8 1.22(2)
N8 N9 1.16(3)
N10 N11 1.28(2)
N11 N12 1.18(2)
N13 N14 1.29(2)
N14 N15 1.12(2)
N16 N17 1.22(2)
N17 N18 1.13(2)
N19 N20 1.13(2)
N20 N21 1.20(3)
N22 N23 1.24(3)
N23 N24 1.16(3)
N25 N26 1.24(3)
N26 N27 1.21(3)
N28 N29 1.23(2)
N29 N30 1.08(2)
N31 N32 1.25(2)
N32 N33 1.11(2)
N34 N35 1.19(2)
N35 N36 1.10(3)
N37 N38 1.20(2)
N38 N39 1.14(3)
N40 N41 1.25(2)
N41 N42 1.13(2)
N43 N44 1.16(2)
N44 N45 1.16(2)
N46 N47 1.24(2)
N47 N48 1.12(3)
N49 N50 1.18(2)
N50 N51 1.14(3)
N52 N53 1.16(2)
N53 N54 1.13(2)
N55 C1 1.24(3)
N55 O1 1.418(18)
N56 C2 1.24(3)
N56 O2 1.320(16)
N57 C4 1.28(3)
N57 O3 1.424(16)
N58 C5 1.45(3)
N58 C7 1.49(2)
N58 C8 1.48(2)
N59 C10 1.24(2)
N59 O4 1.349(18)
N60 C11 1.29(3)
N60 O5 1.324(16)
N61 C16 1.46(2)
N61 C17 1.50(2)
N61 C14 1.51(3)
N62 C13 1.26(3)
N62 O6 1.425(16)
N63 O7 1.38(2)
N63 C18 1.37(3)
N64 C21 1.37(4)
N64 C19 1.37(3)
N64 C22 1.52(2)
N65 C23 1.18(3)
N65 O9 1.36(2)
N66 C26 1.48(3)
N66 C24 1.47(3)
N66 C27 1.51(2)
N67 C30 1.26(3)
N67 O11 1.362(17)
N68 C29 1.27(3)
N68 O12 1.401(18)
N69 C32 1.27(3)
N69 O13 1.389(16)
N70 C33 1.43(3)
N70 C35 1.47(2)
N70 C36 1.53(2)
N71 C37 1.28(3)
N71 O14 1.389(17)
N72 C38 1.51(3)
N72 C41 1.51(2)
N72 C40 1.53(2)
N73 C43 1.34(3)
N73 O15 1.389(16)
N74 C42 1.33(3)
N74 O16 1.361(18)
O10 C28 1.24(3)
C1 C2 1.46(3)
C1 C3 1.50(4)
C4 C6 1.42(3)
C4 C5 1.45(3)
C10 C11 1.45(3)
C10 C12 1.57(3)
C13 C15 1.46(3)
C13 C14 1.55(2)
C18 C19 1.47(3)
C18 C20 1.50(3)
C23 C25 1.55(3)
C23 C24 1.57(3)
C29 C31 1.48(3)
C29 C30 1.53(3)
C32 C34 1.46(3)
C32 C33 1.53(2)
C37 C39 1.41(3)
C37 C38 1.55(3)
C42 C43 1.46(3)
C42 C44 1.48(4)
Ni14 N131 2.016(16)
Ni14 N129 2.084(19)
Ni14 N78 2.090(16)
Ni14 N130 2.102(17)
Ni14 N75 2.153(19)
Ni14 N132 2.175(19)
Ni15 N133 2.013(14)
Ni15 N135 2.036(18)
Ni15 N81 2.047(17)
Ni15 N136 2.075(16)
Ni15 N134 2.145(19)
Ni15 N77 2.16(2)
Ni16 N78 2.040(15)
Ni16 O20 2.067(13)
Ni16 N81 2.076(13)
Ni16 O19 2.105(13)
Ni16 N86 2.122(12)
Ni16 N93 2.185(13)
Ni17 O18 2.023(14)
Ni17 O19 2.027(11)
Ni17 N86 2.149(15)
Ni17 N90 2.176(14)
Ni17 N96 2.179(15)
Ni17 N87 2.173(18)
Ni18 O20 2.025(12)
Ni18 O21 2.033(12)
Ni18 N105 2.124(17)
Ni18 N93 2.124(15)
Ni18 N102 2.149(13)
Ni18 N111 2.174(15)
Ni19 N137 1.98(2)
Ni19 N99 2.07(2)
Ni19 N138 2.10(2)
Ni19 N90 2.140(17)
Ni19 N87 2.163(18)
Ni19 O24 2.236(17)
Ni20 N93 2.084(12)
Ni20 N102 2.093(15)
Ni20 N117 2.109(14)
Ni20 N108 2.113(13)
Ni20 N96 2.106(16)
Ni20 N86 2.121(14)
Ni21 N105 2.058(17)
Ni21 N139 2.08(2)
Ni21 O26 2.075(13)
Ni21 N140 2.15(2)
Ni21 N114 2.146(15)
Ni21 N111 2.179(17)
Ni22 O29 2.025(13)
Ni22 O27 2.061(13)
Ni22 N99 2.126(18)
Ni22 N108 2.100(15)
Ni22 N96 2.146(13)
Ni22 N90 2.147(16)
Ni23 O31 2.035(13)
Ni23 O30 2.040(11)
Ni23 N117 2.089(15)
Ni23 N111 2.107(14)
Ni23 N114 2.136(17)
Ni23 N102 2.148(14)
Ni24 N120 2.067(14)
Ni24 O29 2.072(13)
Ni24 O30 2.066(13)
Ni24 N123 2.075(16)
Ni24 N117 2.125(12)
Ni24 N108 2.139(14)
Ni25 N143 1.996(13)
Ni25 N120 2.074(19)
Ni25 N142 2.072(16)
Ni25 N141 2.069(18)
Ni25 N126 2.19(2)
Ni25 N144 2.20(2)
Ni26 N145 1.982(16)
Ni26 N123 2.044(18)
Ni26 N149 2.072(17)
Ni26 N148 2.097(18)
Ni26 N128 2.19(2)
Ni26 N146 2.170(19)
N75 N76 1.18(2)
N76 N77 1.19(3)
N78 N79 1.210(19)
N79 N80 1.15(2)
N81 N82 1.238(19)
N82 N83 1.132(18)
N84 N85 1.034(19)
N85 N86 1.234(18)
N87 N88 1.07(2)
N88 N89 1.09(3)
N90 N91 1.207(19)
N91 N92 1.14(2)
N93 N94 1.241(16)
N94 N95 1.13(2)
N96 N97 1.231(17)
N97 N98 1.152(18)
N99 N100 1.14(2)
N100 N101 1.18(3)
N102 N103 1.235(17)
N103 N104 1.111(18)
N105 N106 1.10(2)
N106 N107 1.16(3)
N108 N109 1.254(17)
N109 N110 1.084(19)
N111 N112 1.214(18)
N112 N113 1.14(2)
N114 N115 1.12(2)
N115 N116 1.18(3)
N117 N118 1.261(17)
N118 N119 1.19(2)
N120 N121 1.20(2)
N121 N122 1.17(2)
N123 N124 1.21(2)
N124 N125 1.17(2)
N126 N127 1.15(3)
N127 N128 1.20(3)
N129 C45 1.29(3)
N129 O17 1.35(2)
N130 C46 1.24(3)
N130 O18 1.320(19)
N131 C48 1.22(2)
N131 O19 1.410(18)
N132 C51 1.44(3)
N132 C52 1.48(3)
N132 C49 1.49(3)
N133 C53 1.32(2)
N133 O20 1.375(18)
N134 C54 1.47(3)
N134 C56 1.48(3)
N134 C57 1.46(3)
N135 C59 1.28(2)
N135 O21 1.357(18)
N136 C58 1.31(3)
N136 O22 1.375(19)
N137 C61 1.36(3)
N137 O23 1.30(3)
N138 C64 1.37(3)
N138 C62 1.55(4)
N138 C65 1.53(3)
N139 O25 1.33(2)
N139 C66 1.38(3)
N140 C70 1.42(3)
N140 C67 1.47(3)
N140 C69 1.50(3)
N141 O27 1.309(18)
N141 C72 1.34(2)
N142 C71 1.33(3)
N142 O28 1.43(2)
N143 C74 1.29(2)
N143 O29 1.357(17)
N144 C78 1.46(3)
N144 C77 1.46(3)
N144 C75 1.49(3)
N145 C79 1.31(2)
N145 O30 1.374(18)
N146 C83 1.47(3)
N146 C82 1.48(3)
N146 C80 1.56(3)
N149 O31 1.334(18)
N149 C84 1.36(3)
N148 C85 1.27(3)
N148 O32 1.41(2)
C45 C47 1.46(3)
C45 C46 1.53(3)
C48 C50 1.48(3)
C48 C49 1.47(3)
C53 C54 1.46(3)
C53 C55 1.49(3)
C58 C59 1.37(3)
C58 C60 1.50(3)
C61 C62 1.45(4)
C61 C63 1.48(4)
C66 C67 1.49(3)
C66 C68 1.55(4)
C71 C72 1.48(3)
C71 C73 1.58(3)
C74 C76 1.46(3)
C74 C75 1.60(3)
C79 C80 1.46(3)
C79 C81 1.54(3)
C84 C85 1.40(3)
C84 C86 1.57(3)

loop_
_geom_torsion_atom_site_label_1
_geom_torsion_atom_site_label_2
_geom_torsion_atom_site_label_3
_geom_torsion_atom_site_label_4
_geom_torsion
N57 Ni1 N1 N2 166.3(15)
N55 Ni1 N1 N2 -1.2(15)
N56 Ni1 N1 N2 74.4(15)
N4 Ni1 N1 N2 -94.6(15)
N58 Ni1 N1 N2 -161(2)
N57 Ni1 N1 Ni3 -5.1(7)
N55 Ni1 N1 Ni3 -172.5(7)
N56 Ni1 N1 Ni3 -96.9(7)
N4 Ni1 N1 Ni3 94.0(8)
N58 Ni1 N1 Ni3 28(3)
O6 Ni3 N1 N2 23.9(18)
O3 Ni3 N1 N2 -150.2(17)
N7 Ni3 N1 N2 117.2(18)
N13 Ni3 N1 N2 -69.2(18)
N10 Ni3 N1 N2 -11(6)
O6 Ni3 N1 Ni1 -166.1(7)
O3 Ni3 N1 Ni1 19.8(7)
N7 Ni3 N1 Ni1 -72.8(8)
N13 Ni3 N1 Ni1 100.8(7)
N10 Ni3 N1 Ni1 159(4)
Ni1 N1 N2 N3 -43(20)
Ni3 N1 N2 N3 127(19)
N1 Ni1 N4 N5 5.4(19)
N57 Ni1 N4 N5 95.6(19)
N55 Ni1 N4 N5 -92.1(19)
N56 Ni1 N4 N5 -47(4)
N58 Ni1 N4 N5 172.5(19)
Ni1 N4 N5 N6 -149(44)
N4 N5 N6 Ni2 86(44)
N62 Ni2 N6 N5 90.5(16)
N60 Ni2 N6 N5 -62(2)
N7 Ni2 N6 N5 -0.7(16)
N59 Ni2 N6 N5 -94.5(16)
N61 Ni2 N6 N5 167.8(16)
N62 Ni2 N7 N8 177.0(16)
N60 Ni2 N7 N8 80.4(16)
N59 Ni2 N7 N8 3.3(16)
N61 Ni2 N7 N8 -167(2)
N6 Ni2 N7 N8 -84.2(16)
N62 Ni2 N7 Ni3 -1.1(8)
N60 Ni2 N7 Ni3 -97.8(8)
N59 Ni2 N7 Ni3 -174.8(7)
N61 Ni2 N7 Ni3 15(3)
N6 Ni2 N7 Ni3 97.7(8)
O6 Ni3 N7 N8 -161.8(19)
O3 Ni3 N7 N8 10.2(19)
N1 Ni3 N7 N8 104.3(19)
N13 Ni3 N7 N8 -25(5)
N10 Ni3 N7 N8 -81.0(19)
O6 Ni3 N7 Ni2 16.0(7)
O3 Ni3 N7 Ni2 -172.0(6)
N1 Ni3 N7 Ni2 -77.9(8)
N13 Ni3 N7 Ni2 153(4)
N10 Ni3 N7 Ni2 96.8(7)
Ni2 N7 N8 N9 51(83)
Ni3 N7 N8 N9 -131(82)
O5 Ni5 N10 N11 -26.1(12)
O6 Ni5 N10 N11 -129.6(12)
N34 Ni5 N10 N11 139(8)
N31 Ni5 N10 N11 139.2(12)
N37 Ni5 N10 N11 58.6(12)
O5 Ni5 N10 Ni7 -166.6(5)
O6 Ni5 N10 Ni7 89.9(6)
N34 Ni5 N10 Ni7 -2(8)
N31 Ni5 N10 Ni7 -1.3(6)
N37 Ni5 N10 Ni7 -81.9(6)
O5 Ni5 N10 Ni3 96.9(5)
O6 Ni5 N10 Ni3 -6.6(5)
N34 Ni5 N10 Ni3 -98(8)
N31 Ni5 N10 Ni3 -97.8(6)
N37 Ni5 N10 Ni3 -178.5(6)
N28 Ni7 N10 N11 -100(59)
N16 Ni7 N10 N11 45.3(15)
N13 Ni7 N10 N11 126.3(15)
N31 Ni7 N10 N11 -134.2(14)
N40 Ni7 N10 N11 -53.2(15)
N28 Ni7 N10 Ni5 35(60)
N16 Ni7 N10 Ni5 -179.1(5)
N13 Ni7 N10 Ni5 -98.1(6)
N31 Ni7 N10 Ni5 1.3(6)
N40 Ni7 N10 Ni5 82.4(6)
N28 Ni7 N10 Ni3 132(59)
N16 Ni7 N10 Ni3 -82.4(6)
N13 Ni7 N10 Ni3 -1.4(6)
N31 Ni7 N10 Ni3 98.0(6)
N40 Ni7 N10 Ni3 179.1(6)
O6 Ni3 N10 N11 131.7(12)
O3 Ni3 N10 N11 -53.6(12)
N1 Ni3 N10 N11 167(4)
N7 Ni3 N10 N11 38.8(13)
N13 Ni3 N10 N11 -134.2(13)
O6 Ni3 N10 Ni5 6.7(5)
O3 Ni3 N10 Ni5 -178.7(5)
N1 Ni3 N10 Ni5 42(5)
N7 Ni3 N10 Ni5 -86.2(7)
N13 Ni3 N10 Ni5 100.7(6)
O6 Ni3 N10 Ni7 -92.6(6)
O3 Ni3 N10 Ni7 82.0(6)
N1 Ni3 N10 Ni7 -58(5)
N7 Ni3 N10 Ni7 174.5(7)
N13 Ni3 N10 Ni7 1.4(6)
Ni5 N10 N11 N12 86(18)
Ni7 N10 N11 N12 -146(17)
Ni3 N10 N11 N12 -26(18)
N28 Ni7 N13 N14 -54.6(13)
N16 Ni7 N13 N14 -137.5(13)
N10 Ni7 N13 N14 124.9(13)
N31 Ni7 N13 N14 42.4(13)
N40 Ni7 N13 N14 -165(100)
N28 Ni7 N13 Ni4 84.4(7)
N16 Ni7 N13 Ni4 1.5(6)
N10 Ni7 N13 Ni4 -96.1(6)
N31 Ni7 N13 Ni4 -178.6(6)
N40 Ni7 N13 Ni4 -26(97)
N28 Ni7 N13 Ni3 -178.0(6)
N16 Ni7 N13 Ni3 99.1(7)
N10 Ni7 N13 Ni3 1.4(6)
N31 Ni7 N13 Ni3 -81.0(6)
N40 Ni7 N13 Ni3 71(97)
O2 Ni4 N13 N14 -29.4(12)
O3 Ni4 N13 N14 -130.2(12)
N19 Ni4 N13 N14 125(4)
N22 Ni4 N13 N14 58.0(12)
N16 Ni4 N13 N14 138.6(12)
O2 Ni4 N13 Ni7 -169.4(5)
O3 Ni4 N13 Ni7 89.8(6)
N19 Ni4 N13 Ni7 -15(4)
N22 Ni4 N13 Ni7 -82.1(6)
N16 Ni4 N13 Ni7 -1.5(5)
O2 Ni4 N13 Ni3 93.4(6)
O3 Ni4 N13 Ni3 -7.4(5)
N19 Ni4 N13 Ni3 -112(4)
N22 Ni4 N13 Ni3 -179.2(6)
N16 Ni4 N13 Ni3 -98.6(6)
O6 Ni3 N13 N14 -51.6(12)
O3 Ni3 N13 N14 135.9(12)
N1 Ni3 N13 N14 42.3(13)
N7 Ni3 N13 N14 171(3)
N10 Ni3 N13 N14 -131.9(13)
O6 Ni3 N13 Ni7 78.9(6)
O3 Ni3 N13 Ni7 -93.6(6)
N1 Ni3 N13 Ni7 172.8(7)
N7 Ni3 N13 Ni7 -58(4)
N10 Ni3 N13 Ni7 -1.4(6)
O6 Ni3 N13 Ni4 179.8(5)
O3 Ni3 N13 Ni4 7.3(5)
N1 Ni3 N13 Ni4 -86.3(7)
N7 Ni3 N13 Ni4 43(4)
N10 Ni3 N13 Ni4 99.5(6)
Ni7 N13 N14 N15 177(100)
Ni4 N13 N14 N15 46(31)
Ni3 N13 N14 N15 -68(31)
N28 Ni7 N16 N17 134.7(13)
N10 Ni7 N16 N17 -44.8(14)
N13 Ni7 N16 N17 -128.9(14)
N31 Ni7 N16 N17 64(100)
N40 Ni7 N16 N17 50.9(14)
N28 Ni7 N16 Ni9 1.0(6)
N10 Ni7 N16 Ni9 -178.6(5)
N13 Ni7 N16 Ni9 97.4(6)
N31 Ni7 N16 Ni9 -70(100)
N40 Ni7 N16 Ni9 -82.9(6)
N28 Ni7 N16 Ni4 -97.8(6)
N10 Ni7 N16 Ni4 82.6(6)
N13 Ni7 N16 Ni4 -1.5(5)
N31 Ni7 N16 Ni4 -169(100)
N40 Ni7 N16 Ni4 178.3(6)
N25 Ni9 N16 N17 41.7(15)
O13 Ni9 N16 N17 -55.7(14)
O11 Ni9 N16 N17 141(2)
N28 Ni9 N16 N17 -137.0(14)
N22 Ni9 N16 N17 123.4(15)
N25 Ni9 N16 Ni7 177.7(6)
O13 Ni9 N16 Ni7 80.4(6)
O11 Ni9 N16 Ni7 -83(2)
N28 Ni9 N16 Ni7 -1.0(6)
N22 Ni9 N16 Ni7 -100.5(7)
N25 Ni9 N16 Ni4 -82.7(7)
O13 Ni9 N16 Ni4 179.9(6)
O11 Ni9 N16 Ni4 16(2)
N28 Ni9 N16 Ni4 98.6(6)
N22 Ni9 N16 Ni4 -1.0(7)
O2 Ni4 N16 N17 -148(2)
O3 Ni4 N16 N17 53.6(13)
N13 Ni4 N16 N17 135.0(13)
N19 Ni4 N16 N17 -47.2(13)
N22 Ni4 N16 N17 -127.4(14)
O2 Ni4 N16 Ni7 79(3)
O3 Ni4 N16 Ni7 -79.9(6)
N13 Ni4 N16 Ni7 1.5(6)
N19 Ni4 N16 Ni7 179.3(7)
N22 Ni4 N16 Ni7 99.1(7)
O2 Ni4 N16 Ni9 -19(3)
O3 Ni4 N16 Ni9 -178.0(6)
N13 Ni4 N16 Ni9 -96.6(7)
N19 Ni4 N16 Ni9 81.2(7)
N22 Ni4 N16 Ni9 1.0(7)
Ni7 N16 N17 N18 -170(100)
Ni9 N16 N17 N18 -46(42)
Ni4 N16 N17 N18 70(42)
O2 Ni4 N19 N20 -63(2)
O3 Ni4 N19 N20 39(2)
N13 Ni4 N19 N20 142(3)
N22 Ni4 N19 N20 -150(2)
N16 Ni4 N19 N20 129(2)
O2 Ni4 N19 Ni6 82.6(6)
O3 Ni4 N19 Ni6 -175.3(5)
N13 Ni4 N19 Ni6 -72(4)
N22 Ni4 N19 Ni6 -3.8(6)
N16 Ni4 N19 Ni6 -85.4(6)
N63 Ni6 N19 N20 48(2)
N64 Ni6 N19 N20 -30(2)
O8 Ni6 N19 N20 160(3)
N25 Ni6 N19 N20 -127(2)
N22 Ni6 N19 N20 151(2)
N63 Ni6 N19 Ni4 -98.5(8)
N64 Ni6 N19 Ni4 -177.4(7)
O8 Ni6 N19 Ni4 13(3)
N25 Ni6 N19 Ni4 85.8(8)
N22 Ni6 N19 Ni4 3.9(6)
Ni4 N19 N20 N21 108(55)
Ni6 N19 N20 N21 -29(56)
N63 Ni6 N22 N23 -44.2(13)
N64 Ni6 N22 N23 55(5)
O8 Ni6 N22 N23 48.6(13)
N25 Ni6 N22 N23 137.1(14)
N19 Ni6 N22 N23 -133.2(13)
N63 Ni6 N22 Ni4 85.0(7)
N64 Ni6 N22 Ni4 -175(5)
O8 Ni6 N22 Ni4 177.9(6)
N25 Ni6 N22 Ni4 -93.6(8)
N19 Ni6 N22 Ni4 -3.9(6)
N63 Ni6 N22 Ni9 -175.8(7)
N64 Ni6 N22 Ni9 -76(5)
O8 Ni6 N22 Ni9 -82.9(6)
N25 Ni6 N22 Ni9 5.6(7)
N19 Ni6 N22 Ni9 95.3(7)
O2 Ni4 N22 N23 41.5(14)
O3 Ni4 N22 N23 -127(4)
N13 Ni4 N22 N23 -55.6(14)
N19 Ni4 N22 N23 133.2(15)
N16 Ni4 N22 N23 -134.3(15)
O2 Ni4 N22 Ni6 -87.7(6)
O3 Ni4 N22 Ni6 103(4)
N13 Ni4 N22 Ni6 175.1(6)
N19 Ni4 N22 Ni6 3.9(6)
N16 Ni4 N22 Ni6 96.5(7)
O2 Ni4 N22 Ni9 174.8(7)
O3 Ni4 N22 Ni9 6(5)
N13 Ni4 N22 Ni9 77.6(7)
N19 Ni4 N22 Ni9 -93.6(8)
N16 Ni4 N22 Ni9 -1.0(7)
N25 Ni9 N22 N23 -134.1(15)
O13 Ni9 N22 N23 139(5)
O11 Ni9 N22 N23 -43.9(14)
N28 Ni9 N22 N23 50.9(14)
N16 Ni9 N22 N23 131.4(15)
N25 Ni9 N22 Ni6 -5.7(7)
O13 Ni9 N22 Ni6 -93(5)
O11 Ni9 N22 Ni6 84.5(6)
N28 Ni9 N22 Ni6 179.3(6)
N16 Ni9 N22 Ni6 -100.2(7)
N25 Ni9 N22 Ni4 95.5(9)
O13 Ni9 N22 Ni4 8(6)
O11 Ni9 N22 Ni4 -174.3(8)
N28 Ni9 N22 Ni4 -79.4(7)
N16 Ni9 N22 Ni4 1.0(7)
Ni6 N22 N23 N24 -85(100)
Ni4 N22 N23 N24 155(100)
Ni9 N22 N23 N24 33(100)
O13 Ni9 N25 N26 43(2)
O11 Ni9 N25 N26 148(2)
N28 Ni9 N25 N26 -33(8)
N16 Ni9 N25 N26 -48(2)
N22 Ni9 N25 N26 -130(2)
O13 Ni9 N25 Ni6 178.6(7)
O11 Ni9 N25 Ni6 -76.5(7)
N28 Ni9 N25 Ni6 102(7)
N16 Ni9 N25 Ni6 87.7(8)
N22 Ni9 N25 Ni6 5.8(7)
N63 Ni6 N25 N26 -22(11)
N64 Ni6 N25 N26 -47.2(17)
O8 Ni6 N25 N26 -130.8(16)
N22 Ni6 N25 N26 141.1(16)
N19 Ni6 N25 N26 60.4(16)
N63 Ni6 N25 Ni9 -169(10)
N64 Ni6 N25 Ni9 165.8(9)
O8 Ni6 N25 Ni9 82.2(8)
N22 Ni6 N25 Ni9 -5.9(7)
N19 Ni6 N25 Ni9 -86.6(8)
Ni9 N25 N26 N27 8(36)
Ni6 N25 N26 N27 -123(34)
N16 Ni7 N28 N29 136.8(16)
N10 Ni7 N28 N29 -78(59)
N13 Ni7 N28 N29 55.8(17)
N31 Ni7 N28 N29 -43.6(16)
N40 Ni7 N28 N29 -124.7(16)
N16 Ni7 N28 Ni11 -97.4(6)
N10 Ni7 N28 Ni11 48(60)
N13 Ni7 N28 Ni11 -178.4(6)
N31 Ni7 N28 Ni11 82.2(6)
N40 Ni7 N28 Ni11 1.1(6)
N16 Ni7 N28 Ni9 -1.0(6)
N10 Ni7 N28 Ni9 144(59)
N13 Ni7 N28 Ni9 -82.0(6)
N31 Ni7 N28 Ni9 178.6(5)
N40 Ni7 N28 Ni9 97.5(6)
O13 Ni11 N28 N29 -132.0(12)
O14 Ni11 N28 N29 53.6(12)
N46 Ni11 N28 N29 -174(4)
N49 Ni11 N28 N29 -37.5(13)
N40 Ni11 N28 N29 134.8(13)
O13 Ni11 N28 Ni7 92.1(6)
O14 Ni11 N28 Ni7 -82.3(6)
N46 Ni11 N28 Ni7 50(4)
N49 Ni11 N28 Ni7 -173.4(7)
N40 Ni11 N28 Ni7 -1.1(6)
O13 Ni11 N28 Ni9 -6.3(5)
O14 Ni11 N28 Ni9 179.3(5)
N46 Ni11 N28 Ni9 -48(4)
N49 Ni11 N28 Ni9 88.2(7)
N40 Ni11 N28 Ni9 -99.5(6)
N25 Ni9 N28 N29 -156(6)
O13 Ni9 N28 N29 126.9(13)
O11 Ni9 N28 N29 22.7(13)
N16 Ni9 N28 N29 -141.4(13)
N22 Ni9 N28 N29 -60.3(13)
N25 Ni9 N28 Ni7 -14(7)
O13 Ni9 N28 Ni7 -90.8(6)
O11 Ni9 N28 Ni7 165.0(5)
N16 Ni9 N28 Ni7 1.0(6)
N22 Ni9 N28 Ni7 82.0(6)
N25 Ni9 N28 Ni11 83(7)
O13 Ni9 N28 Ni11 6.3(5)
O11 Ni9 N28 Ni11 -97.9(6)
N16 Ni9 N28 Ni11 98.0(6)
N22 Ni9 N28 Ni11 179.1(6)
Ni7 N28 N29 N30 -140(47)
Ni11 N28 N29 N30 101(48)
Ni9 N28 N29 N30 -10(49)
N28 Ni7 N31 N32 49.3(13)
N16 Ni7 N31 N32 120(100)
N10 Ni7 N31 N32 -131.1(12)
N13 Ni7 N31 N32 -47.1(13)
N40 Ni7 N31 N32 133.1(13)
N28 Ni7 N31 Ni5 179.1(5)
N16 Ni7 N31 Ni5 -110(100)
N10 Ni7 N31 Ni5 -1.3(5)
N13 Ni7 N31 Ni5 82.7(6)
N40 Ni7 N31 Ni5 -97.0(6)
N28 Ni7 N31 Ni10 -82.7(6)
N16 Ni7 N31 Ni10 -12(100)
N10 Ni7 N31 Ni10 96.8(6)
N13 Ni7 N31 Ni10 -179.2(6)
N40 Ni7 N31 Ni10 1.1(5)
O5 Ni5 N31 N32 -145(2)
O6 Ni5 N31 N32 51.0(13)
N34 Ni5 N31 N32 -46.9(14)
N10 Ni5 N31 N32 133.1(13)
N37 Ni5 N31 N32 -128.1(14)
O5 Ni5 N31 Ni7 83(2)
O6 Ni5 N31 Ni7 -80.8(5)
N34 Ni5 N31 Ni7 -178.8(6)
N10 Ni5 N31 Ni7 1.3(5)
N37 Ni5 N31 Ni7 100.1(6)
O5 Ni5 N31 Ni10 -16(3)
O6 Ni5 N31 Ni10 -179.8(6)
N34 Ni5 N31 Ni10 82.3(7)
N10 Ni5 N31 Ni10 -97.7(6)
N37 Ni5 N31 Ni10 1.1(6)
O15 Ni10 N31 N32 142(3)
O14 Ni10 N31 N32 -53.2(12)
N37 Ni10 N31 N32 128.3(13)
N43 Ni10 N31 N32 47.7(12)
N40 Ni10 N31 N32 -135.2(13)
O15 Ni10 N31 Ni7 -84(3)
O14 Ni10 N31 Ni7 80.9(6)
N37 Ni10 N31 Ni7 -97.6(7)
N43 Ni10 N31 Ni7 -178.2(6)
N40 Ni10 N31 Ni7 -1.1(5)
O15 Ni10 N31 Ni5 13(3)
O14 Ni10 N31 Ni5 177.4(6)
N37 Ni10 N31 Ni5 -1.1(7)
N43 Ni10 N31 Ni5 -81.7(6)
N40 Ni10 N31 Ni5 95.4(7)
Ni7 N31 N32 N33 -152(18)
Ni5 N31 N32 N33 90(19)
Ni10 N31 N32 N33 -29(19)
O5 Ni5 N34 N35 -133.3(18)
O6 Ni5 N34 N35 -29.3(18)
N10 Ni5 N34 N35 62(8)
N31 Ni5 N34 N35 61.3(18)
N37 Ni5 N34 N35 142.6(18)
O5 Ni5 N34 Ni8 78.5(6)
O6 Ni5 N34 Ni8 -177.4(6)
N10 Ni5 N34 Ni8 -86(8)
N31 Ni5 N34 Ni8 -86.8(7)
N37 Ni5 N34 Ni8 -5.6(6)
N65 Ni8 N34 N35 15(10)
O10 Ni8 N34 N35 126.0(15)
N66 Ni8 N34 N35 37.7(16)
N37 Ni8 N34 N35 -147.6(16)
N43 Ni8 N34 N35 -68.1(15)
N65 Ni8 N34 Ni5 168(9)
O10 Ni8 N34 Ni5 -80.6(7)
N66 Ni8 N34 Ni5 -169.0(7)
N37 Ni8 N34 Ni5 5.7(6)
N43 Ni8 N34 Ni5 85.2(7)
Ni5 N34 N35 N36 157(23)
Ni8 N34 N35 N36 -60(24)
O15 Ni10 N37 N38 -43.7(15)
O14 Ni10 N37 N38 119(6)
N43 Ni10 N37 N38 -133.5(15)
N40 Ni10 N37 N38 53.5(15)
N31 Ni10 N37 N38 133.5(15)
O15 Ni10 N37 Ni8 87.8(6)
O14 Ni10 N37 Ni8 -109(6)
N43 Ni10 N37 Ni8 -2.0(6)
N40 Ni10 N37 Ni8 -175.1(5)
N31 Ni10 N37 Ni8 -95.0(6)
O15 Ni10 N37 Ni5 -176.1(7)
O14 Ni10 N37 Ni5 -13(7)
N43 Ni10 N37 Ni5 94.1(7)
N40 Ni10 N37 Ni5 -79.0(7)
N31 Ni10 N37 Ni5 1.1(6)
N65 Ni8 N37 N38 47.9(13)
N34 Ni8 N37 N38 -133.2(13)
O10 Ni8 N37 N38 -44.3(12)
N66 Ni8 N37 N38 -45(7)
N43 Ni8 N37 N38 135.6(12)
N65 Ni8 N37 Ni10 -85.6(7)
N34 Ni8 N37 Ni10 93.3(7)
O10 Ni8 N37 Ni10 -177.9(6)
N66 Ni8 N37 Ni10 -179(100)
N43 Ni8 N37 Ni10 2.0(6)
N65 Ni8 N37 Ni5 175.8(6)
N34 Ni8 N37 Ni5 -5.3(6)
O10 Ni8 N37 Ni5 83.5(6)
N66 Ni8 N37 Ni5 83(7)
N43 Ni8 N37 Ni5 -96.6(6)
O5 Ni5 N37 N38 41.5(13)
O6 Ni5 N37 N38 -141(4)
N34 Ni5 N37 N38 131.5(14)
N10 Ni5 N37 N38 -52.9(14)
N31 Ni5 N37 N38 -134.2(14)
O5 Ni5 N37 Ni10 174.7(7)
O6 Ni5 N37 Ni10 -8(4)
N34 Ni5 N37 Ni10 -95.4(7)
N10 Ni5 N37 Ni10 80.2(7)
N31 Ni5 N37 Ni10 -1.1(6)
O5 Ni5 N37 Ni8 -84.6(6)
O6 Ni5 N37 Ni8 93(4)
N34 Ni5 N37 Ni8 5.4(6)
N10 Ni5 N37 Ni8 -179.0(6)
N31 Ni5 N37 Ni8 99.6(6)
Ni10 N37 N38 N39 -84(99)
Ni8 N37 N38 N39 153(100)
Ni5 N37 N38 N39 38(99)
O13 Ni11 N40 N41 48.5(13)
O14 Ni11 N40 N41 -136.8(13)
N46 Ni11 N40 N41 -44.6(13)
N49 Ni11 N40 N41 -163(3)
N28 Ni11 N40 N41 129.7(13)
O13 Ni11 N40 Ni10 -180.0(5)
O14 Ni11 N40 Ni10 -5.3(5)
N46 Ni11 N40 Ni10 86.9(7)
N49 Ni11 N40 Ni10 -31(4)
N28 Ni11 N40 Ni10 -98.8(6)
O13 Ni11 N40 Ni7 -80.0(6)
O14 Ni11 N40 Ni7 94.7(6)
N46 Ni11 N40 Ni7 -173.2(7)
N49 Ni11 N40 Ni7 69(4)
N28 Ni11 N40 Ni7 1.1(6)
O15 Ni10 N40 N41 30.6(13)
O14 Ni10 N40 N41 130.2(13)
N37 Ni10 N40 N41 -55.5(13)
N43 Ni10 N40 N41 -116(5)
N31 Ni10 N40 N41 -137.9(13)
O15 Ni10 N40 Ni11 -94.3(5)
O14 Ni10 N40 Ni11 5.3(5)
N37 Ni10 N40 Ni11 179.6(5)
N43 Ni10 N40 Ni11 119(5)
N31 Ni10 N40 Ni11 97.2(6)
O15 Ni10 N40 Ni7 169.6(5)
O14 Ni10 N40 Ni7 -90.8(6)
N37 Ni10 N40 Ni7 83.5(6)
N43 Ni10 N40 Ni7 23(5)
N31 Ni10 N40 Ni7 1.1(5)
N28 Ni7 N40 N41 -124.1(13)
N16 Ni7 N40 N41 -41.2(13)
N10 Ni7 N40 N41 56.4(13)
N13 Ni7 N40 N41 -13(97)
N31 Ni7 N40 N41 138.9(13)
N28 Ni7 N40 Ni11 -1.1(6)
N16 Ni7 N40 Ni11 81.9(6)
N10 Ni7 N40 Ni11 179.4(6)
N13 Ni7 N40 Ni11 110(97)
N31 Ni7 N40 Ni11 -98.0(7)
N28 Ni7 N40 Ni10 95.8(6)
N16 Ni7 N40 Ni10 178.8(6)
N10 Ni7 N40 Ni10 -83.7(7)
N13 Ni7 N40 Ni10 -153(100)
N31 Ni7 N40 Ni10 -1.1(5)
Ni11 N40 N41 N42 80(20)
Ni10 N40 N41 N42 -37(20)
Ni7 N40 N41 N42 -167(19)
O15 Ni10 N43 N44 68(2)
O14 Ni10 N43 N44 -33(2)
N37 Ni10 N43 N44 153(2)
N40 Ni10 N43 N44 -145(4)
N31 Ni10 N43 N44 -124(2)
O15 Ni10 N43 Ni8 -83.6(6)
O14 Ni10 N43 Ni8 176.0(5)
N37 Ni10 N43 Ni8 2.0(6)
N40 Ni10 N43 Ni8 64(5)
N31 Ni10 N43 Ni8 85.0(6)
N65 Ni8 N43 N44 -54(2)
N34 Ni8 N43 N44 122(2)
O10 Ni8 N43 N44 -155(2)
N66 Ni8 N43 N44 25(2)
N37 Ni8 N43 N44 -155(2)
N65 Ni8 N43 Ni10 99.0(8)
N34 Ni8 N43 Ni10 -84.5(7)
O10 Ni8 N43 Ni10 -1(3)
N66 Ni8 N43 Ni10 178.1(6)
N37 Ni8 N43 Ni10 -2.0(6)
Ni10 N43 N44 N45 -103(25)
Ni8 N43 N44 N45 42(26)
N71 Ni13 N46 N47 -167.9(14)
N73 Ni13 N46 N47 -75.2(14)
N74 Ni13 N46 N47 1.6(14)
N72 Ni13 N46 N47 161(2)
N54 Ni13 N46 N47 92.9(14)
N71 Ni13 N46 Ni11 6.0(7)
N73 Ni13 N46 Ni11 98.7(7)
N74 Ni13 N46 Ni11 175.5(7)
N72 Ni13 N46 Ni11 -25(3)
N54 Ni13 N46 Ni11 -93.2(8)
O13 Ni11 N46 N47 -21.0(15)
O14 Ni11 N46 N47 152.9(15)
N49 Ni11 N46 N47 -116.1(16)
N40 Ni11 N46 N47 71.3(16)
N28 Ni11 N46 N47 20(5)
O13 Ni11 N46 Ni13 165.8(6)
O14 Ni11 N46 Ni13 -20.4(7)
N49 Ni11 N46 Ni13 70.7(8)
N40 Ni11 N46 Ni13 -101.9(7)
N28 Ni11 N46 Ni13 -153(4)
Ni13 N46 N47 N48 -27(26)
Ni11 N46 N47 N48 161(25)
O13 Ni11 N49 N50 158.2(19)
O14 Ni11 N49 N50 -16.1(19)
N46 Ni11 N49 N50 -108(2)
N40 Ni11 N49 N50 9(5)
N28 Ni11 N49 N50 76.6(19)
O13 Ni11 N49 Ni12 -14.1(6)
O14 Ni11 N49 Ni12 171.6(6)
N46 Ni11 N49 Ni12 79.2(7)
N40 Ni11 N49 Ni12 -163(3)
N28 Ni11 N49 Ni12 -95.7(7)
N69 Ni12 N49 N50 -175.2(15)
N68 Ni12 N49 N50 -1.0(15)
N67 Ni12 N49 N50 -77.1(15)
N70 Ni12 N49 N50 167(2)
N52 Ni12 N49 N50 86.0(15)
N69 Ni12 N49 Ni11 -1.3(7)
N68 Ni12 N49 Ni11 172.9(7)
N67 Ni12 N49 Ni11 96.7(7)
N70 Ni12 N49 Ni11 -19(3)
N52 Ni12 N49 Ni11 -100.1(7)
Ni11 N49 N50 N51 57(46)
Ni12 N49 N50 N51 -131(45)
N69 Ni12 N52 N53 -85.4(19)
N68 Ni12 N52 N53 99.1(19)
N67 Ni12 N52 N53 64(2)
N49 Ni12 N52 N53 5.0(18)
N70 Ni12 N52 N53 -162.8(18)
Ni12 N52 N53 N54 -63(16)
N52 N53 N54 Ni13 123(16)
N71 Ni13 N54 N53 -95.2(19)
N46 Ni13 N54 N53 -4.7(19)
N73 Ni13 N54 N53 46(3)
N74 Ni13 N54 N53 90.8(19)
N72 Ni13 N54 N53 -173.3(19)
N1 Ni1 N55 C1 76(2)
N57 Ni1 N55 C1 -47(4)
N56 Ni1 N55 C1 -6(2)
N4 Ni1 N55 C1 164(2)
N58 Ni1 N55 C1 -109(2)
N1 Ni1 N55 O1 -91.9(17)
N57 Ni1 N55 O1 145(2)
N56 Ni1 N55 O1 -174.4(19)
N4 Ni1 N55 O1 -4.4(18)
N58 Ni1 N55 O1 83.2(17)
N1 Ni1 N56 C2 -92.5(19)
N57 Ni1 N56 C2 176.9(18)
N55 Ni1 N56 C2 6.7(18)
N4 Ni1 N56 C2 -40(4)
N58 Ni1 N56 C2 99.3(19)
N1 Ni1 N56 O2 78.1(17)
N57 Ni1 N56 O2 -12.4(17)
N55 Ni1 N56 O2 177.3(18)
N4 Ni1 N56 O2 131(2)
N58 Ni1 N56 O2 -90.1(17)
N1 Ni1 N57 C4 155.3(15)
N55 Ni1 N57 C4 -81(3)
N56 Ni1 N57 C4 -120.1(15)
N4 Ni1 N57 C4 68.2(16)
N58 Ni1 N57 C4 -16.9(15)
N1 Ni1 N57 O3 -22.1(11)
N55 Ni1 N57 O3 102(3)
N56 Ni1 N57 O3 62.4(12)
N4 Ni1 N57 O3 -109.2(11)
N58 Ni1 N57 O3 165.7(12)
N1 Ni1 N58 C5 -8(3)
N57 Ni1 N58 C5 25.7(11)
N55 Ni1 N58 C5 -167.8(11)
N56 Ni1 N58 C5 114.7(12)
N4 Ni1 N58 C5 -74.3(12)
N1 Ni1 N58 C7 -125(2)
N57 Ni1 N58 C7 -91.3(15)
N55 Ni1 N58 C7 75.1(15)
N56 Ni1 N58 C7 -2.3(16)
N4 Ni1 N58 C7 168.7(16)
N1 Ni1 N58 C8 116(2)
N57 Ni1 N58 C8 150.0(16)
N55 Ni1 N58 C8 -43.5(15)
N56 Ni1 N58 C8 -121.0(15)
N4 Ni1 N58 C8 50.0(15)
N62 Ni2 N59 C10 -48(6)
N60 Ni2 N59 C10 -1.6(16)
N7 Ni2 N59 C10 81.7(17)
N61 Ni2 N59 C10 -100.2(17)
N6 Ni2 N59 C10 168.8(17)
N62 Ni2 N59 O4 134(4)
N60 Ni2 N59 O4 -179.1(17)
N7 Ni2 N59 O4 -95.8(16)
N61 Ni2 N59 O4 82.3(16)
N6 Ni2 N59 O4 -8.7(16)
N62 Ni2 N60 C11 179.1(14)
N7 Ni2 N60 C11 -89.9(15)
N59 Ni2 N60 C11 5.2(14)
N61 Ni2 N60 C11 100.9(15)
N6 Ni2 N60 C11 -28(3)
N62 Ni2 N60 O5 -10.3(15)
N7 Ni2 N60 O5 80.6(15)
N59 Ni2 N60 O5 175.7(16)
N61 Ni2 N60 O5 -88.5(15)
N6 Ni2 N60 O5 142.5(16)
N62 Ni2 N61 C16 -81.7(14)
N60 Ni2 N61 C16 13.1(15)
N7 Ni2 N61 C16 -98(3)
N59 Ni2 N61 C16 91.7(14)
N6 Ni2 N61 C16 179.5(15)
N62 Ni2 N61 C17 153.0(15)
N60 Ni2 N61 C17 -112.2(14)
N7 Ni2 N61 C17 137(3)
N59 Ni2 N61 C17 -33.6(15)
N6 Ni2 N61 C17 54.2(14)
N62 Ni2 N61 C14 34.5(10)
N60 Ni2 N61 C14 129.3(10)
N7 Ni2 N61 C14 18(3)
N59 Ni2 N61 C14 -152.1(10)
N6 Ni2 N61 C14 -64.3(11)
N60 Ni2 N62 C13 -126.4(16)
N7 Ni2 N62 C13 149.2(16)
N59 Ni2 N62 C13 -81(5)
N61 Ni2 N62 C13 -27.7(15)
N6 Ni2 N62 C13 61.6(16)
N60 Ni2 N62 O6 60.2(12)
N7 Ni2 N62 O6 -24.3(12)
N59 Ni2 N62 O6 106(5)
N61 Ni2 N62 O6 158.9(12)
N6 Ni2 N62 O6 -111.8(11)
N64 Ni6 N63 O7 168(2)
O8 Ni6 N63 O7 -108.6(19)
N25 Ni6 N63 O7 143(10)
N22 Ni6 N63 O7 -20(2)
N19 Ni6 N63 O7 60.5(19)
N64 Ni6 N63 C18 -14(2)
O8 Ni6 N63 C18 69(2)
N25 Ni6 N63 C18 -40(11)
N22 Ni6 N63 C18 158(2)
N19 Ni6 N63 C18 -122(2)
N63 Ni6 N64 C21 -86.9(19)
O8 Ni6 N64 C21 178.6(19)
N25 Ni6 N64 C21 91.2(19)
N22 Ni6 N64 C21 172(4)
N19 Ni6 N64 C21 1(2)
N63 Ni6 N64 C19 23.4(17)
O8 Ni6 N64 C19 -71.1(18)
N25 Ni6 N64 C19 -158.5(18)
N22 Ni6 N64 C19 -78(5)
N19 Ni6 N64 C19 110.9(18)
N63 Ni6 N64 C22 153(2)
O8 Ni6 N64 C22 58(2)
N25 Ni6 N64 C22 -29(2)
N22 Ni6 N64 C22 51(6)
N19 Ni6 N64 C22 -119.7(19)
N34 Ni8 N65 C23 40(10)
O10 Ni8 N65 C23 -71(2)
N66 Ni8 N65 C23 17(2)
N37 Ni8 N65 C23 -158(2)
N43 Ni8 N65 C23 123(2)
N34 Ni8 N65 O9 -143(9)
O10 Ni8 N65 O9 106.1(19)
N66 Ni8 N65 O9 -166(2)
N37 Ni8 N65 O9 19(2)
N43 Ni8 N65 O9 -60.0(19)
N65 Ni8 N66 C26 89.8(17)
N34 Ni8 N66 C26 -88.8(17)
O10 Ni8 N66 C26 -177.0(17)
N37 Ni8 N66 C26 -176(6)
N43 Ni8 N66 C26 3.1(18)
N65 Ni8 N66 C24 -31.2(13)
N34 Ni8 N66 C24 150.2(13)
O10 Ni8 N66 C24 62.0(13)
N37 Ni8 N66 C24 63(7)
N43 Ni8 N66 C24 -117.9(13)
N65 Ni8 N66 C27 -142.1(19)
N34 Ni8 N66 C27 39.3(18)
O10 Ni8 N66 C27 -48.8(18)
N37 Ni8 N66 C27 -48(8)
N43 Ni8 N66 C27 131.3(17)
N69 Ni12 N67 C30 -179.2(16)
N68 Ni12 N67 C30 -4.7(16)
N49 Ni12 N67 C30 90.4(17)
N70 Ni12 N67 C30 -100.8(17)
N52 Ni12 N67 C30 32(3)
N69 Ni12 N67 O11 5.1(15)
N68 Ni12 N67 O11 179.5(15)
N49 Ni12 N67 O11 -85.3(15)
N70 Ni12 N67 O11 83.5(14)
N52 Ni12 N67 O11 -143.9(15)
N69 Ni12 N68 C29 55(6)
N67 Ni12 N68 C29 8.5(16)
N49 Ni12 N68 C29 -75.4(17)
N70 Ni12 N68 C29 107.3(17)
N52 Ni12 N68 C29 -159.8(17)
N69 Ni12 N68 O12 -140(4)
N67 Ni12 N68 O12 173.4(17)
N49 Ni12 N68 O12 89.5(16)
N70 Ni12 N68 O12 -87.9(16)
N52 Ni12 N68 O12 5.0(16)
N68 Ni12 N69 C32 78(5)
N67 Ni12 N69 C32 123.1(15)
N49 Ni12 N69 C32 -151.9(15)
N70 Ni12 N69 C32 24.2(15)
N52 Ni12 N69 C32 -67.1(15)
N68 Ni12 N69 O13 -103(5)
N67 Ni12 N69 O13 -57.1(12)
N49 Ni12 N69 O13 28.0(12)
N70 Ni12 N69 O13 -155.9(12)
N52 Ni12 N69 O13 112.8(12)
N69 Ni12 N70 C33 -33.9(11)
N68 Ni12 N70 C33 152.2(11)
N67 Ni12 N70 C33 -129.9(12)
N49 Ni12 N70 C33 -15(3)
N52 Ni12 N70 C33 64.5(12)
N69 Ni12 N70 C35 86.0(14)
N68 Ni12 N70 C35 -87.8(14)
N67 Ni12 N70 C35 -10.0(15)
N49 Ni12 N70 C35 105(3)
N52 Ni12 N70 C35 -175.5(14)
N69 Ni12 N70 C36 -153.2(14)
N68 Ni12 N70 C36 33.0(14)
N67 Ni12 N70 C36 110.8(14)
N49 Ni12 N70 C36 -135(2)
N52 Ni12 N70 C36 -54.8(14)
N46 Ni13 N71 C37 -155.2(16)
N73 Ni13 N71 C37 120.6(16)
N74 Ni13 N71 C37 82(4)
N72 Ni13 N71 C37 18.4(15)
N54 Ni13 N71 C37 -69.1(16)
N46 Ni13 N71 O14 21.7(12)
N73 Ni13 N71 O14 -62.5(12)
N74 Ni13 N71 O14 -101(3)
N72 Ni13 N71 O14 -164.7(12)
N54 Ni13 N71 O14 107.8(12)
N71 Ni13 N72 C38 -26.5(10)
N46 Ni13 N72 C38 5(3)
N73 Ni13 N72 C38 -116.8(11)
N74 Ni13 N72 C38 164.7(11)
N54 Ni13 N72 C38 73.1(11)
N71 Ni13 N72 C41 -148.9(17)
N46 Ni13 N72 C41 -117(3)
N73 Ni13 N72 C41 120.7(16)
N74 Ni13 N72 C41 42.3(16)
N54 Ni13 N72 C41 -49.3(16)
N71 Ni13 N72 C40 93.3(12)
N46 Ni13 N72 C40 125(2)
N73 Ni13 N72 C40 3.0(13)
N74 Ni13 N72 C40 -75.5(13)
N54 Ni13 N72 C40 -167.1(12)
N71 Ni13 N73 C43 -178.8(17)
N46 Ni13 N73 C43 90.4(17)
N74 Ni13 N73 C43 -6.7(16)
N72 Ni13 N73 C43 -100.0(17)
N54 Ni13 N73 C43 40(3)
N71 Ni13 N73 O15 10.5(15)
N46 Ni13 N73 O15 -80.4(14)
N74 Ni13 N73 O15 -177.4(16)
N72 Ni13 N73 O15 89.2(14)
N54 Ni13 N73 O15 -131(2)
N71 Ni13 N74 C42 41(4)
N46 Ni13 N74 C42 -81.4(18)
N73 Ni13 N74 C42 1.3(18)
N72 Ni13 N74 C42 102.9(18)
N54 Ni13 N74 C42 -167.5(18)
N71 Ni13 N74 O16 -137(3)
N46 Ni13 N74 O16 101.0(19)
N73 Ni13 N74 O16 -176(2)
N72 Ni13 N74 O16 -74.7(19)
N54 Ni13 N74 O16 14.9(19)
C2 N56 O2 Ni4 152.7(19)
Ni1 N56 O2 Ni4 -17(3)
O3 Ni4 O2 N56 15.3(18)
N13 Ni4 O2 N56 -67.5(18)
N19 Ni4 O2 N56 116.5(18)
N22 Ni4 O2 N56 -163.1(18)
N16 Ni4 O2 N56 -143(2)
C4 N57 O3 Ni4 111.5(15)
Ni1 N57 O3 Ni4 -71.0(12)
C4 N57 O3 Ni3 -138.9(14)
Ni1 N57 O3 Ni3 38.6(12)
O2 Ni4 O3 N57 25.9(12)
N13 Ni4 O3 N57 121.8(11)
N19 Ni4 O3 N57 -67.5(12)
N22 Ni4 O3 N57 -165(4)
N16 Ni4 O3 N57 -158.6(11)
O2 Ni4 O3 Ni3 -88.2(6)
N13 Ni4 O3 Ni3 7.7(5)
N19 Ni4 O3 Ni3 178.4(5)
N22 Ni4 O3 Ni3 80(5)
N16 Ni4 O3 Ni3 87.3(6)
O6 Ni3 O3 N57 -175(3)
N1 Ni3 O3 N57 -32.7(10)
N7 Ni3 O3 N57 59.6(10)
N13 Ni3 O3 N57 -125.2(10)
N10 Ni3 O3 N57 151.7(10)
O6 Ni3 O3 Ni4 -58(3)
N1 Ni3 O3 Ni4 84.8(6)
N7 Ni3 O3 Ni4 177.2(5)
N13 Ni3 O3 Ni4 -7.6(5)
N10 Ni3 O3 Ni4 -90.8(5)
C11 N60 O5 Ni5 154.4(14)
Ni2 N60 O5 Ni5 -16(2)
O6 Ni5 O5 N60 10.0(15)
N34 Ni5 O5 N60 107.9(14)
N10 Ni5 O5 N60 -73.2(14)
N31 Ni5 O5 N60 -153.7(19)
N37 Ni5 O5 N60 -170.3(15)
C13 N62 O6 Ni3 -133.3(15)
Ni2 N62 O6 Ni3 40.3(13)
C13 N62 O6 Ni5 115.5(16)
Ni2 N62 O6 Ni5 -70.8(12)
O3 Ni3 O6 N62 -158(3)
N1 Ni3 O6 N62 59.7(11)
N7 Ni3 O6 N62 -32.6(11)
N13 Ni3 O6 N62 153.0(10)
N10 Ni3 O6 N62 -124.1(11)
O3 Ni3 O6 Ni5 -40(3)
N1 Ni3 O6 Ni5 177.0(5)
N7 Ni3 O6 Ni5 84.6(6)
N13 Ni3 O6 Ni5 -89.7(5)
N10 Ni3 O6 Ni5 -6.9(5)
O5 Ni5 O6 N62 32.0(12)
N34 Ni5 O6 N62 -59.0(12)
N10 Ni5 O6 N62 125.4(12)
N31 Ni5 O6 N62 -152.1(11)
N37 Ni5 O6 N62 -146(4)
O5 Ni5 O6 Ni3 -86.3(5)
N34 Ni5 O6 Ni3 -177.3(6)
N10 Ni5 O6 Ni3 7.1(5)
N31 Ni5 O6 Ni3 89.6(6)
N37 Ni5 O6 Ni3 96(4)
N65 Ni8 O10 C28 3(3)
N34 Ni8 O10 C28 -173(3)
N66 Ni8 O10 C28 -76(3)
N37 Ni8 O10 C28 104(3)
N43 Ni8 O10 C28 103(3)
C30 N67 O11 Ni9 -153.7(16)
Ni12 N67 O11 Ni9 22(2)
N25 Ni9 O11 N67 -111.7(15)
O13 Ni9 O11 N67 -14.3(16)
N28 Ni9 O11 N67 68.4(15)
N16 Ni9 O11 N67 148.8(19)
N22 Ni9 O11 N67 166.0(16)
C32 N69 O13 Ni9 -111.5(16)
Ni12 N69 O13 Ni9 68.6(13)
C32 N69 O13 Ni11 137.2(15)
Ni12 N69 O13 Ni11 -42.7(13)
N25 Ni9 O13 N69 61.1(12)
O11 Ni9 O13 N69 -30.1(13)
N28 Ni9 O13 N69 -123.9(12)
N16 Ni9 O13 N69 154.5(12)
N22 Ni9 O13 N69 147(5)
N25 Ni9 O13 Ni11 178.3(7)
O11 Ni9 O13 Ni11 87.2(6)
N28 Ni9 O13 Ni11 -6.7(5)
N16 Ni9 O13 Ni11 -88.2(6)
N22 Ni9 O13 Ni11 -96(5)
O14 Ni11 O13 N69 168(3)
N46 Ni11 O13 N69 -60.1(10)
N49 Ni11 O13 N69 32.5(11)
N40 Ni11 O13 N69 -151.8(10)
N28 Ni11 O13 N69 124.7(11)
O14 Ni11 O13 Ni9 50(4)
N46 Ni11 O13 Ni9 -178.2(6)
N49 Ni11 O13 Ni9 -85.6(6)
N40 Ni11 O13 Ni9 90.1(5)
N28 Ni11 O13 Ni9 6.6(5)
C37 N71 O14 Ni10 -111.6(15)
Ni13 N71 O14 Ni10 71.2(12)
C37 N71 O14 Ni11 138.1(14)
Ni13 N71 O14 Ni11 -39.0(13)
O15 Ni10 O14 N71 -24.9(12)
N37 Ni10 O14 N71 172(6)
N43 Ni10 O14 N71 66.2(12)
N40 Ni10 O14 N71 -121.1(12)
N31 Ni10 O14 N71 158.2(12)
O15 Ni10 O14 Ni11 90.7(6)
N37 Ni10 O14 Ni11 -72(6)
N43 Ni10 O14 Ni11 -178.2(5)
N40 Ni10 O14 Ni11 -5.5(5)
N31 Ni10 O14 Ni11 -86.1(6)
O13 Ni11 O14 N71 165(3)
N46 Ni11 O14 N71 33.5(10)
N49 Ni11 O14 N71 -58.9(10)
N40 Ni11 O14 N71 124.7(10)
N28 Ni11 O14 N71 -151.9(10)
O13 Ni11 O14 Ni10 46(4)
N46 Ni11 O14 Ni10 -85.7(6)
N49 Ni11 O14 Ni10 -178.1(5)
N40 Ni11 O14 Ni10 5.5(5)
N28 Ni11 O14 Ni10 88.9(5)
C43 N73 O15 Ni10 -150.6(15)
Ni13 N73 O15 Ni10 21(2)
O14 Ni10 O15 N73 -18.1(16)
N37 Ni10 O15 N73 160.1(16)
N43 Ni10 O15 N73 -119.0(15)
N40 Ni10 O15 N73 65.3(15)
N31 Ni10 O15 N73 146(3)
O1 N55 C1 C2 175(2)
Ni1 N55 C1 C2 5(3)
O1 N55 C1 C3 -8(4)
Ni1 N55 C1 C3 -178(3)
O2 N56 C2 C1 -178(2)
Ni1 N56 C2 C1 -7(3)
N55 C1 C2 N56 2(4)
C3 C1 C2 N56 -176(3)
O3 N57 C4 C6 5(3)
Ni1 N57 C4 C6 -172.2(17)
O3 N57 C4 C5 179.8(13)
Ni1 N57 C4 C5 2(2)
C7 N58 C5 C4 81(2)
C8 N58 C5 C4 -156.9(17)
Ni1 N58 C5 C4 -34.1(19)
N57 C4 C5 N58 24(3)
C6 C4 C5 N58 -161.3(19)
O4 N59 C10 C11 175.9(17)
Ni2 N59 C10 C11 -2(3)
O4 N59 C10 C12 7(3)
Ni2 N59 C10 C12 -171.0(18)
O5 N60 C11 C10 -179.2(16)
Ni2 N60 C11 C10 -8(2)
N59 C10 C11 N60 6(3)
C12 C10 C11 N60 175(2)
O6 N62 C13 C15 8(3)
Ni2 N62 C13 C15 -165.6(17)
O6 N62 C13 C14 -176.3(13)
Ni2 N62 C13 C14 10(2)
C16 N61 C14 C13 78.3(19)
C17 N61 C14 C13 -163.5(16)
Ni2 N61 C14 C13 -40.7(17)
N62 C13 C14 N61 23(2)
C15 C13 C14 N61 -161.2(19)
O7 N63 C18 C19 -179(2)
Ni6 N63 C18 C19 3(3)
O7 N63 C18 C20 3(4)
Ni6 N63 C18 C20 -175(2)
C21 N64 C19 C18 88(3)
C22 N64 C19 C18 -160(3)
Ni6 N64 C19 C18 -29(3)
N63 C18 C19 N64 18(4)
C20 C18 C19 N64 -165(3)
O9 N65 C23 C25 -8(5)
Ni8 N65 C23 C25 170(3)
O9 N65 C23 C24 -175(2)
Ni8 N65 C23 C24 3(4)
C26 N66 C24 C23 -84(3)
C27 N66 C24 C23 155(2)
Ni8 N66 C24 C23 38(2)
N65 C23 C24 N66 -31(4)
C25 C23 C24 N66 160(3)
O12 N68 C29 C31 5(3)
Ni12 N68 C29 C31 171.2(19)
O12 N68 C29 C30 -176.8(15)
Ni12 N68 C29 C30 -10(2)
O11 N67 C30 C29 177.1(16)
Ni12 N67 C30 C29 1(2)
N68 C29 C30 N67 6(3)
C31 C29 C30 N67 -175(2)
O13 N69 C32 C34 -7(3)
Ni12 N69 C32 C34 172.4(18)
O13 N69 C32 C33 173.1(14)
Ni12 N69 C32 C33 -7(2)
C35 N70 C33 C32 -81(2)
C36 N70 C33 C32 164.4(17)
Ni12 N70 C33 C32 41.0(19)
N69 C32 C33 N70 -25(2)
C34 C32 C33 N70 155(2)
O14 N71 C37 C39 1(3)
Ni13 N71 C37 C39 177.7(16)
O14 N71 C37 C38 179.6(13)
Ni13 N71 C37 C38 -3(2)
C41 N72 C38 C37 162.0(16)
C40 N72 C38 C37 -84(2)
Ni13 N72 C38 C37 33.6(18)
N71 C37 C38 N72 -22(2)
C39 C37 C38 N72 157.1(18)
O16 N74 C42 C43 -178(2)
Ni13 N74 C42 C43 4(3)
O16 N74 C42 C44 1(4)
Ni13 N74 C42 C44 -177(3)
O15 N73 C43 C42 -178.0(18)
Ni13 N73 C43 C42 10(3)
N74 C42 C43 N73 -9(4)
C44 C42 C43 N73 172(3)
N131 Ni14 N75 N76 -86.3(18)
N129 Ni14 N75 N76 101.4(19)
N78 Ni14 N75 N76 3.6(18)
N130 Ni14 N75 N76 61(3)
N132 Ni14 N75 N76 -163.1(18)
Ni14 N75 N76 N77 -97(20)
N75 N76 N77 Ni15 157(19)
N133 Ni15 N77 N76 -94.1(18)
N135 Ni15 N77 N76 57(4)
N81 Ni15 N77 N76 -5.3(17)
N136 Ni15 N77 N76 92.6(18)
N134 Ni15 N77 N76 -172.7(17)
O20 Ni16 N78 N79 -6.9(16)
N81 Ni16 N78 N79 -98.3(16)
O19 Ni16 N78 N79 167.3(16)
N86 Ni16 N78 N79 85.5(16)
N93 Ni16 N78 N79 39(7)
O20 Ni16 N78 Ni14 165.0(6)
N81 Ni16 N78 Ni14 73.6(8)
O19 Ni16 N78 Ni14 -20.9(7)
N86 Ni16 N78 Ni14 -102.6(7)
N93 Ni16 N78 Ni14 -149(6)
N131 Ni14 N78 N79 179.0(14)
N129 Ni14 N78 N79 -11.9(15)
N130 Ni14 N78 N79 -86.9(14)
N75 Ni14 N78 N79 76.6(14)
N132 Ni14 N78 N79 160(3)
N131 Ni14 N78 Ni16 6.0(8)
N129 Ni14 N78 Ni16 175.2(8)
N130 Ni14 N78 Ni16 100.1(8)
N75 Ni14 N78 Ni16 -96.3(8)
N132 Ni14 N78 Ni16 -13(3)
Ni16 N78 N79 N80 -127(18)
Ni14 N78 N79 N80 61(18)
N133 Ni15 N81 N82 178.9(15)
N135 Ni15 N81 N82 -86.4(14)
N136 Ni15 N81 N82 -9.9(15)
N134 Ni15 N81 N82 154(3)
N77 Ni15 N81 N82 81.2(14)
N133 Ni15 N81 Ni16 4.1(8)
N135 Ni15 N81 Ni16 98.7(7)
N136 Ni15 N81 Ni16 175.3(8)
N134 Ni15 N81 Ni16 -21(3)
N77 Ni15 N81 Ni16 -93.6(8)
N78 Ni16 N81 N82 -98.6(17)
O20 Ni16 N81 N82 166.4(16)
O19 Ni16 N81 N82 -6.2(17)
N86 Ni16 N81 N82 47(6)
N93 Ni16 N81 N82 85.5(17)
N78 Ni16 N81 Ni15 75.5(8)
O20 Ni16 N81 Ni15 -19.6(7)
O19 Ni16 N81 Ni15 167.9(7)
N86 Ni16 N81 Ni15 -139(5)
N93 Ni16 N81 Ni15 -100.5(7)
Ni15 N81 N82 N83 -40(33)
Ni16 N81 N82 N83 134(32)
N84 N85 N86 Ni16 62(34)
N84 N85 N86 Ni20 177(100)
N84 N85 N86 Ni17 -52(34)
N78 Ni16 N86 N85 -44.0(14)
O20 Ni16 N86 N85 51.1(14)
N81 Ni16 N86 N85 170(5)
O19 Ni16 N86 N85 -135.8(14)
N93 Ni16 N86 N85 131.7(14)
N78 Ni16 N86 Ni20 -176.5(6)
O20 Ni16 N86 Ni20 -81.4(5)
N81 Ni16 N86 Ni20 38(5)
O19 Ni16 N86 Ni20 91.7(5)
N93 Ni16 N86 Ni20 -0.8(5)
N78 Ni16 N86 Ni17 84.9(6)
O20 Ni16 N86 Ni17 180.0(5)
N81 Ni16 N86 Ni17 -61(5)
O19 Ni16 N86 Ni17 -6.9(5)
N93 Ni16 N86 Ni17 -99.4(5)
N93 Ni20 N86 N85 -123.4(15)
N102 Ni20 N86 N85 -41.6(15)
N117 Ni20 N86 N85 -34(34)
N108 Ni20 N86 N85 57.1(16)
N96 Ni20 N86 N85 138.0(15)
N93 Ni20 N86 Ni16 0.8(6)
N102 Ni20 N86 Ni16 82.7(5)
N117 Ni20 N86 Ni16 90(33)
N108 Ni20 N86 Ni16 -178.7(5)
N96 Ni20 N86 Ni16 -97.7(5)
N93 Ni20 N86 Ni17 96.8(5)
N102 Ni20 N86 Ni17 178.6(5)
N117 Ni20 N86 Ni17 -174(100)
N108 Ni20 N86 Ni17 -82.7(5)
N96 Ni20 N86 Ni17 -1.7(5)
O18 Ni17 N86 N85 28.2(12)
O19 Ni17 N86 N85 129.8(12)
N90 Ni17 N86 N85 -59.3(13)
N96 Ni17 N86 N85 -139.7(12)
N87 Ni17 N86 N85 -117(5)
O18 Ni17 N86 Ni16 -94.3(5)
O19 Ni17 N86 Ni16 7.2(5)
N90 Ni17 N86 Ni16 178.1(6)
N96 Ni17 N86 Ni16 97.7(5)
N87 Ni17 N86 Ni16 120(5)
O18 Ni17 N86 Ni20 169.7(5)
O19 Ni17 N86 Ni20 -88.8(5)
N90 Ni17 N86 Ni20 82.1(6)
N96 Ni17 N86 Ni20 1.7(5)
N87 Ni17 N86 Ni20 24(5)
N137 Ni19 N87 N88 -81(3)
N99 Ni19 N87 N88 98(3)
N138 Ni19 N87 N88 2(3)
N90 Ni19 N87 N88 -179(3)
O24 Ni19 N87 N88 170(3)
N137 Ni19 N87 Ni17 95.2(9)
N99 Ni19 N87 Ni17 -86.2(7)
N138 Ni19 N87 Ni17 178.4(9)
N90 Ni19 N87 Ni17 -3.2(7)
O24 Ni19 N87 Ni17 -14(4)
O18 Ni17 N87 N88 92(3)
O19 Ni17 N87 N88 -10(3)
N86 Ni17 N87 N88 -122(5)
N90 Ni17 N87 N88 179(3)
N96 Ni17 N87 N88 -100(3)
O18 Ni17 N87 Ni19 -83.8(7)
O19 Ni17 N87 Ni19 173.9(6)
N86 Ni17 N87 Ni19 62(5)
N90 Ni17 N87 Ni19 3.2(7)
N96 Ni17 N87 Ni19 84.1(6)
Ni19 N87 N88 N89 41(54)
Ni17 N87 N88 N89 -134(52)
O29 Ni22 N90 N91 -128(5)
O27 Ni22 N90 N91 44.1(16)
N99 Ni22 N90 N91 134.1(17)
N108 Ni22 N90 N91 -50.7(16)
N96 Ni22 N90 N91 -130.8(17)
O29 Ni22 N90 Ni19 103(6)
O27 Ni22 N90 Ni19 -84.9(6)
N99 Ni22 N90 Ni19 5.1(6)
N108 Ni22 N90 Ni19 -179.7(5)
N96 Ni22 N90 Ni19 100.2(6)
O29 Ni22 N90 Ni17 3(6)
O27 Ni22 N90 Ni17 175.0(7)
N99 Ni22 N90 Ni17 -95.1(7)
N108 Ni22 N90 Ni17 80.1(6)
N96 Ni22 N90 Ni17 0.1(6)
N137 Ni19 N90 N91 43.1(16)
N99 Ni19 N90 N91 -135.3(15)
N138 Ni19 N90 N91 -55(6)
N87 Ni19 N90 N91 134.1(15)
O24 Ni19 N90 N91 -48.0(15)
N137 Ni19 N90 Ni22 173.2(8)
N99 Ni19 N90 Ni22 -5.2(6)
N138 Ni19 N90 Ni22 75(5)
N87 Ni19 N90 Ni22 -95.7(6)
O24 Ni19 N90 Ni22 82.1(7)
N137 Ni19 N90 Ni17 -87.8(9)
N99 Ni19 N90 Ni17 93.7(7)
N138 Ni19 N90 Ni17 174(5)
N87 Ni19 N90 Ni17 3.2(7)
O24 Ni19 N90 Ni17 -178.9(8)
O18 Ni17 N90 N91 -43.4(17)
O19 Ni17 N90 N91 134(3)
N86 Ni17 N90 N91 51.8(17)
N96 Ni17 N90 N91 131.7(17)
N87 Ni17 N90 N91 -134.0(17)
O18 Ni17 N90 Ni22 -175.1(7)
O19 Ni17 N90 Ni22 2(4)
N86 Ni17 N90 Ni22 -80.0(6)
N96 Ni17 N90 Ni22 -0.1(6)
N87 Ni17 N90 Ni22 94.3(7)
O18 Ni17 N90 Ni19 87.4(7)
O19 Ni17 N90 Ni19 -95(4)
N86 Ni17 N90 Ni19 -177.5(6)
N96 Ni17 N90 Ni19 -97.6(6)
N87 Ni17 N90 Ni19 -3.2(7)
Ni22 N90 N91 N92 -65(25)
Ni19 N90 N91 N92 53(25)
Ni17 N90 N91 N92 174(100)
N102 Ni20 N93 N94 141.4(16)
N117 Ni20 N93 N94 60.4(16)
N108 Ni20 N93 N94 40(26)
N96 Ni20 N93 N94 -37.9(16)
N86 Ni20 N93 N94 -120.6(15)
N102 Ni20 N93 Ni18 -3.8(6)
N117 Ni20 N93 Ni18 -84.8(6)
N108 Ni20 N93 Ni18 -105(25)
N96 Ni20 N93 Ni18 176.9(5)
N86 Ni20 N93 Ni18 94.2(6)
N102 Ni20 N93 Ni16 -98.8(6)
N117 Ni20 N93 Ni16 -179.7(5)
N108 Ni20 N93 Ni16 160(25)
N96 Ni20 N93 Ni16 81.9(6)
N86 Ni20 N93 Ni16 -0.8(5)
O20 Ni18 N93 N94 123.1(13)
O21 Ni18 N93 N94 21.7(13)
N105 Ni18 N93 N94 -117(5)
N102 Ni18 N93 N94 -143.6(13)
N111 Ni18 N93 N94 -64.3(13)
O20 Ni18 N93 Ni20 -89.5(5)
O21 Ni18 N93 Ni20 169.1(5)
N105 Ni18 N93 Ni20 30(5)
N102 Ni18 N93 Ni20 3.8(5)
N111 Ni18 N93 Ni20 83.0(6)
O20 Ni18 N93 Ni16 5.6(4)
O21 Ni18 N93 Ni16 -95.8(5)
N105 Ni18 N93 Ni16 126(5)
N102 Ni18 N93 Ni16 98.9(5)
N111 Ni18 N93 Ni16 178.2(5)
N78 Ni16 N93 N94 -179(100)
O20 Ni16 N93 N94 -133.1(13)
N81 Ni16 N93 N94 -42.2(13)
O19 Ni16 N93 N94 52.2(12)
N86 Ni16 N93 N94 133.7(13)
N78 Ni16 N93 Ni20 48(6)
O20 Ni16 N93 Ni20 94.0(5)
N81 Ni16 N93 Ni20 -175.0(6)
O19 Ni16 N93 Ni20 -80.7(5)
N86 Ni16 N93 Ni20 0.8(5)
N78 Ni16 N93 Ni18 -52(6)
O20 Ni16 N93 Ni18 -5.5(4)
N81 Ni16 N93 Ni18 85.4(6)
O19 Ni16 N93 Ni18 179.8(4)
N86 Ni16 N93 Ni18 -98.7(5)
Ni20 N93 N94 N95 173(100)
Ni18 N93 N94 N95 -49(66)
Ni16 N93 N94 N95 60(66)
N93 Ni20 N96 N97 43.3(14)
N102 Ni20 N96 N97 -75(43)
N117 Ni20 N96 N97 -51.4(14)
N108 Ni20 N96 N97 -135.2(14)
N86 Ni20 N96 N97 128.7(14)
N93 Ni20 N96 Ni22 177.3(5)
N102 Ni20 N96 Ni22 59(43)
N117 Ni20 N96 Ni22 82.6(6)
N108 Ni20 N96 Ni22 -1.2(6)
N86 Ni20 N96 Ni22 -97.3(5)
N93 Ni20 N96 Ni17 -83.7(5)
N102 Ni20 N96 Ni17 158(43)
N117 Ni20 N96 Ni17 -178.4(4)
N108 Ni20 N96 Ni17 97.8(6)
N86 Ni20 N96 Ni17 1.7(5)
O29 Ni22 N96 N97 57.0(15)
O27 Ni22 N96 N97 -145(2)
N99 Ni22 N96 N97 -42.4(15)
N108 Ni22 N96 N97 139.0(15)
N90 Ni22 N96 N97 -123.4(15)
O29 Ni22 N96 Ni20 -80.9(6)
O27 Ni22 N96 Ni20 77(3)
N99 Ni22 N96 Ni20 179.8(7)
N108 Ni22 N96 Ni20 1.2(6)
N90 Ni22 N96 Ni20 98.8(6)
O29 Ni22 N96 Ni17 -179.7(6)
O27 Ni22 N96 Ni17 -22(3)
N99 Ni22 N96 Ni17 80.9(7)
N108 Ni22 N96 Ni17 -97.7(6)
N90 Ni22 N96 Ni17 -0.1(6)
O18 Ni17 N96 N97 150(2)
O19 Ni17 N96 N97 -53.1(13)
N86 Ni17 N96 N97 -135.9(13)
N90 Ni17 N96 N97 126.6(14)
N87 Ni17 N96 N97 46.6(14)
O18 Ni17 N96 Ni20 -76(3)
O19 Ni17 N96 Ni20 81.2(5)
N86 Ni17 N96 Ni20 -1.7(5)
N90 Ni17 N96 Ni20 -99.2(6)
N87 Ni17 N96 Ni20 -179.1(6)
O18 Ni17 N96 Ni22 24(3)
O19 Ni17 N96 Ni22 -179.6(6)
N86 Ni17 N96 Ni22 97.5(6)
N90 Ni17 N96 Ni22 0.1(6)
N87 Ni17 N96 Ni22 -79.9(7)
Ni20 N96 N97 N98 144(100)
Ni22 N96 N97 N98 18(100)
Ni17 N96 N97 N98 -96(100)
N137 Ni19 N99 N100 75(22)
N138 Ni19 N99 N100 43(3)
N90 Ni19 N99 N100 -147(2)
N87 Ni19 N99 N100 -65(2)
O24 Ni19 N99 N100 126(2)
N137 Ni19 N99 Ni22 -133(21)
N138 Ni19 N99 Ni22 -164.7(9)
N90 Ni19 N99 Ni22 5.3(6)
N87 Ni19 N99 Ni22 86.8(7)
O24 Ni19 N99 Ni22 -82.0(8)
O29 Ni22 N99 N100 -32(3)
O27 Ni22 N99 N100 -133(3)
N108 Ni22 N99 N100 76(8)
N96 Ni22 N99 N100 60(3)
N90 Ni22 N99 N100 142(3)
O29 Ni22 N99 Ni19 -179.3(6)
O27 Ni22 N99 Ni19 79.0(7)
N108 Ni22 N99 Ni19 -72(8)
N96 Ni22 N99 Ni19 -87.5(7)
N90 Ni22 N99 Ni19 -5.3(6)
Ni19 N99 N100 N101 78(31)
Ni22 N99 N100 N101 -63(31)
N93 Ni20 N102 N103 132.1(14)
N117 Ni20 N102 N103 -133.2(14)
N108 Ni20 N102 N103 -49.5(14)
N96 Ni20 N102 N103 -110(43)
N86 Ni20 N102 N103 46.7(13)
N93 Ni20 N102 Ni23 -96.3(5)
N117 Ni20 N102 Ni23 -1.6(5)
N108 Ni20 N102 Ni23 82.1(6)
N96 Ni20 N102 Ni23 22(43)
N86 Ni20 N102 Ni23 178.3(5)
N93 Ni20 N102 Ni18 3.8(5)
N117 Ni20 N102 Ni18 98.5(5)
N108 Ni20 N102 Ni18 -177.8(5)
N96 Ni20 N102 Ni18 122(43)
N86 Ni20 N102 Ni18 -81.6(5)
O31 Ni23 N102 N103 -141(2)
O30 Ni23 N102 N103 57.6(14)
N117 Ni23 N102 N103 139.7(14)
N111 Ni23 N102 N103 -121.9(14)
N114 Ni23 N102 N103 -40.3(14)
O31 Ni23 N102 Ni20 81(3)
O30 Ni23 N102 Ni20 -80.5(5)
N117 Ni23 N102 Ni20 1.6(5)
N111 Ni23 N102 Ni20 100.0(6)
N114 Ni23 N102 Ni20 -178.4(5)
O31 Ni23 N102 Ni18 -18(3)
O30 Ni23 N102 Ni18 179.9(5)
N117 Ni23 N102 Ni18 -98.0(6)
N111 Ni23 N102 Ni18 0.4(6)
N114 Ni23 N102 Ni18 82.1(6)
O20 Ni18 N102 N103 -57.3(14)
O21 Ni18 N102 N103 134(2)
N105 Ni18 N102 N103 43.0(14)
N93 Ni18 N102 N103 -140.2(14)
N111 Ni18 N102 N103 123.5(14)
O20 Ni18 N102 Ni20 79.2(5)
O21 Ni18 N102 Ni20 -90(2)
N105 Ni18 N102 Ni20 179.5(6)
N93 Ni18 N102 Ni20 -3.7(5)
N111 Ni18 N102 Ni20 -100.1(6)
O20 Ni18 N102 Ni23 178.8(5)
O21 Ni18 N102 Ni23 10(3)
N105 Ni18 N102 Ni23 -80.9(6)
N93 Ni18 N102 Ni23 95.9(6)
N111 Ni18 N102 Ni23 -0.4(6)
Ni20 N102 N103 N104 128(26)
Ni23 N102 N103 N104 3(26)
Ni18 N102 N103 N104 -111(26)
N139 Ni21 N105 N106 -131(15)
O26 Ni21 N105 N106 -85(2)
N140 Ni21 N105 N106 11(2)
N114 Ni21 N105 N106 107(2)
N111 Ni21 N105 N106 -173(2)
N139 Ni21 N105 Ni18 37(16)
O26 Ni21 N105 Ni18 83.6(7)
N140 Ni21 N105 Ni18 179.6(6)
N114 Ni21 N105 Ni18 -84.5(7)
N111 Ni21 N105 Ni18 -4.7(6)
O20 Ni18 N105 N106 -17(3)
O21 Ni18 N105 N106 85(3)
N93 Ni18 N105 N106 -136(5)
N102 Ni18 N105 N106 -109(3)
N111 Ni18 N105 N106 171(3)
O20 Ni18 N105 Ni21 177.0(5)
O21 Ni18 N105 Ni21 -81.2(6)
N93 Ni18 N105 Ni21 58(5)
N102 Ni18 N105 Ni21 84.3(6)
N111 Ni18 N105 Ni21 4.7(6)
Ni21 N105 N106 N107 86(31)
Ni18 N105 N106 N107 -78(32)
O29 Ni22 N108 N109 -127.8(13)
O27 Ni22 N108 N109 -26.7(13)
N99 Ni22 N108 N109 124(7)
N96 Ni22 N108 N109 139.9(13)
N90 Ni22 N108 N109 58.1(13)
O29 Ni22 N108 Ni20 91.1(5)
O27 Ni22 N108 Ni20 -167.7(6)
N99 Ni22 N108 Ni20 -17(8)
N96 Ni22 N108 Ni20 -1.2(6)
N90 Ni22 N108 Ni20 -83.0(6)
O29 Ni22 N108 Ni24 -5.3(4)
O27 Ni22 N108 Ni24 95.9(6)
N99 Ni22 N108 Ni24 -113(8)
N96 Ni22 N108 Ni24 -97.6(5)
N90 Ni22 N108 Ni24 -179.3(5)
N93 Ni20 N108 N109 143(24)
N102 Ni20 N108 N109 41.6(16)
N117 Ni20 N108 N109 122.2(15)
N96 Ni20 N108 N109 -139.2(16)
N86 Ni20 N108 N109 -56.7(15)
N93 Ni20 N108 Ni22 -77(25)
N102 Ni20 N108 Ni22 -178.1(5)
N117 Ni20 N108 Ni22 -97.4(6)
N96 Ni20 N108 Ni22 1.2(6)
N86 Ni20 N108 Ni22 83.7(6)
N93 Ni20 N108 Ni24 20(25)
N102 Ni20 N108 Ni24 -80.9(6)
N117 Ni20 N108 Ni24 -0.2(6)
N96 Ni20 N108 Ni24 98.3(6)
N86 Ni20 N108 Ni24 -179.2(5)
N120 Ni24 N108 N109 42.8(14)
O29 Ni24 N108 N109 134.7(13)
O30 Ni24 N108 N109 -49.8(13)
N123 Ni24 N108 N109 -177(100)
N117 Ni24 N108 N109 -130.2(14)
N120 Ni24 N108 Ni22 -86.7(6)
O29 Ni24 N108 Ni22 5.2(4)
O30 Ni24 N108 Ni22 -179.3(4)
N123 Ni24 N108 Ni22 54(6)
N117 Ni24 N108 Ni22 100.2(5)
N120 Ni24 N108 Ni20 173.3(7)
O29 Ni24 N108 Ni20 -94.8(5)
O30 Ni24 N108 Ni20 80.7(5)
N123 Ni24 N108 Ni20 -46(6)
N117 Ni24 N108 Ni20 0.2(5)
Ni22 N108 N109 N110 111(35)
Ni20 N108 N109 N110 -118(35)
Ni24 N108 N109 N110 -4(35)
O31 Ni23 N111 N112 45.0(17)
O30 Ni23 N111 N112 -135(4)
N117 Ni23 N111 N112 -51.1(17)
N114 Ni23 N111 N112 136.5(18)
N102 Ni23 N111 N112 -130.7(17)
O31 Ni23 N111 Ni18 175.2(7)
O30 Ni23 N111 Ni18 -4(5)
N117 Ni23 N111 Ni18 79.1(6)
N114 Ni23 N111 Ni18 -93.2(7)
N102 Ni23 N111 Ni18 -0.4(6)
O31 Ni23 N111 Ni21 -87.9(6)
O30 Ni23 N111 Ni21 93(5)
N117 Ni23 N111 Ni21 176.0(6)
N114 Ni23 N111 Ni21 3.7(6)
N102 Ni23 N111 Ni21 96.5(6)
O20 Ni18 N111 N112 131(4)
O21 Ni18 N111 N112 -40.5(14)
N105 Ni18 N111 N112 -128.0(15)
N93 Ni18 N111 N112 57.7(14)
N102 Ni18 N111 N112 136.9(15)
O20 Ni18 N111 Ni23 -5(4)
O21 Ni18 N111 Ni23 -177.0(7)
N105 Ni18 N111 Ni23 95.5(7)
N93 Ni18 N111 Ni23 -78.7(6)
N102 Ni18 N111 Ni23 0.4(6)
O20 Ni18 N111 Ni21 -105(4)
O21 Ni18 N111 Ni21 83.1(6)
N105 Ni18 N111 Ni21 -4.4(5)
N93 Ni18 N111 Ni21 -178.6(5)
N102 Ni18 N111 Ni21 -99.4(6)
N105 Ni21 N111 N112 126.6(13)
N139 Ni21 N111 N112 -51.7(14)
O26 Ni21 N111 N112 40.8(13)
N140 Ni21 N111 N112 -100(7)
N114 Ni21 N111 N112 -141.4(13)
N105 Ni21 N111 Ni23 -95.7(6)
N139 Ni21 N111 Ni23 86.1(7)
O26 Ni21 N111 Ni23 178.5(7)
N140 Ni21 N111 Ni23 38(7)
N114 Ni21 N111 Ni23 -3.7(6)
N105 Ni21 N111 Ni18 4.5(5)
N139 Ni21 N111 Ni18 -173.7(6)
O26 Ni21 N111 Ni18 -81.3(6)
N140 Ni21 N111 Ni18 138(7)
N114 Ni21 N111 Ni18 96.5(6)
Ni23 N111 N112 N113 1(45)
Ni18 N111 N112 N113 -122(43)
Ni21 N111 N112 N113 127(44)
O31 Ni23 N114 N115 -82(3)
O30 Ni23 N114 N115 20(3)
N117 Ni23 N114 N115 111(4)
N111 Ni23 N114 N115 -167(3)
N102 Ni23 N114 N115 111(3)
O31 Ni23 N114 Ni21 81.4(6)
O30 Ni23 N114 Ni21 -176.5(6)
N117 Ni23 N114 Ni21 -85(4)
N111 Ni23 N114 Ni21 -3.7(6)
N102 Ni23 N114 Ni21 -85.2(6)
N105 Ni21 N114 N115 -108(2)
N139 Ni21 N114 N115 74(2)
O26 Ni21 N114 N115 180(3)
N140 Ni21 N114 N115 -7(2)
N111 Ni21 N114 N115 170(2)
N105 Ni21 N114 Ni23 85.9(7)
N139 Ni21 N114 Ni23 -91.8(8)
O26 Ni21 N114 Ni23 14(3)
N140 Ni21 N114 Ni23 -172.5(7)
N111 Ni21 N114 Ni23 3.6(6)
Ni23 N114 N115 N116 105(22)
Ni21 N114 N115 N116 -55(23)
O31 Ni23 N117 N118 -29.3(11)
O30 Ni23 N117 N118 -130.4(11)
N111 Ni23 N117 N118 56.7(12)
N114 Ni23 N117 N118 137(4)
N102 Ni23 N117 N118 137.2(11)
O31 Ni23 N117 Ni20 -168.1(5)
O30 Ni23 N117 Ni20 90.8(5)
N111 Ni23 N117 Ni20 -82.1(6)
N114 Ni23 N117 Ni20 -1(4)
N102 Ni23 N117 Ni20 -1.6(5)
O31 Ni23 N117 Ni24 95.0(5)
O30 Ni23 N117 Ni24 -6.2(5)
N111 Ni23 N117 Ni24 -179.0(5)
N114 Ni23 N117 Ni24 -98(4)
N102 Ni23 N117 Ni24 -98.5(5)
N93 Ni20 N117 N118 -53.9(15)
N102 Ni20 N117 N118 -135.7(15)
N108 Ni20 N117 N118 125.5(15)
N96 Ni20 N117 N118 44.6(15)
N86 Ni20 N117 N118 -143(32)
N93 Ni20 N117 Ni23 83.3(5)
N102 Ni20 N117 Ni23 1.6(5)
N108 Ni20 N117 Ni23 -97.2(5)
N96 Ni20 N117 Ni23 -178.1(5)
N86 Ni20 N117 Ni23 -6(33)
N93 Ni20 N117 Ni24 -179.2(5)
N102 Ni20 N117 Ni24 99.0(6)
N108 Ni20 N117 Ni24 0.2(6)
N96 Ni20 N117 Ni24 -80.6(5)
N86 Ni20 N117 Ni24 92(33)
N120 Ni24 N117 N118 179(100)
O29 Ni24 N117 N118 -51.7(14)
O30 Ni24 N117 N118 134.6(14)
N123 Ni24 N117 N118 44.3(14)
N108 Ni24 N117 N118 -131.5(14)
N120 Ni24 N117 Ni23 51(4)
O29 Ni24 N117 Ni23 179.9(5)
O30 Ni24 N117 Ni23 6.1(5)
N123 Ni24 N117 Ni23 -84.2(6)
N108 Ni24 N117 Ni23 100.1(6)
N120 Ni24 N117 Ni20 -49(4)
O29 Ni24 N117 Ni20 79.6(6)
O30 Ni24 N117 Ni20 -94.2(5)
N123 Ni24 N117 Ni20 175.5(6)
N108 Ni24 N117 Ni20 -0.2(5)
Ni23 N117 N118 N119 106(39)
Ni20 N117 N118 N119 -125(39)
Ni24 N117 N118 N119 -9(40)
N143 Ni25 N120 N121 -175.9(16)
N142 Ni25 N120 N121 12.2(17)
N141 Ni25 N120 N121 89.2(16)
N126 Ni25 N120 N121 -76.7(16)
N144 Ni25 N120 N121 -154(3)
N143 Ni25 N120 Ni24 -5.5(9)
N142 Ni25 N120 Ni24 -177.3(9)
N141 Ni25 N120 Ni24 -100.3(8)
N126 Ni25 N120 Ni24 93.7(9)
N144 Ni25 N120 Ni24 17(4)
O29 Ni24 N120 N121 -171.0(19)
O30 Ni24 N120 N121 2.2(19)
N123 Ni24 N120 N121 93.1(19)
N117 Ni24 N120 N121 -42(5)
N108 Ni24 N120 N121 -90.7(19)
O29 Ni24 N120 Ni25 20.3(8)
O30 Ni24 N120 Ni25 -166.5(8)
N123 Ni24 N120 Ni25 -75.6(9)
N117 Ni24 N120 Ni25 149(4)
N108 Ni24 N120 Ni25 100.6(8)
Ni25 N120 N121 N122 -73(19)
Ni24 N120 N121 N122 119(19)
N145 Ni26 N123 N124 178.0(15)
N149 Ni26 N123 N124 84.5(15)
N148 Ni26 N123 N124 7.9(15)
N128 Ni26 N123 N124 -82.1(15)
N146 Ni26 N123 N124 -162(3)
N145 Ni26 N123 Ni24 -5.7(8)
N149 Ni26 N123 Ni24 -99.3(8)
N148 Ni26 N123 Ni24 -175.8(7)
N128 Ni26 N123 Ni24 94.2(8)
N146 Ni26 N123 Ni24 14(4)
N120 Ni24 N123 N124 103.4(16)
O29 Ni24 N123 N124 11.0(16)
O30 Ni24 N123 N124 -164.0(16)
N117 Ni24 N123 N124 -83.1(16)
N108 Ni24 N123 N124 -37(7)
N120 Ni24 N123 Ni26 -72.5(8)
O29 Ni24 N123 Ni26 -164.9(6)
O30 Ni24 N123 Ni26 20.1(7)
N117 Ni24 N123 Ni26 101.0(7)
N108 Ni24 N123 Ni26 147(6)
Ni26 N123 N124 N125 87(18)
Ni24 N123 N124 N125 -89(18)
N143 Ni25 N126 N127 90.9(19)
N120 Ni25 N126 N127 1.9(18)
N142 Ni25 N126 N127 -94.0(19)
N141 Ni25 N126 N127 -58(4)
N144 Ni25 N126 N127 168.8(19)
Ni25 N126 N127 N128 134(34)
N126 N127 N128 Ni26 164(34)
N145 Ni26 N128 N127 90.5(19)
N123 Ni26 N128 N127 1.1(19)
N149 Ni26 N128 N127 -57(4)
N148 Ni26 N128 N127 -96.5(19)
N146 Ni26 N128 N127 169.4(19)
N131 Ni14 N129 C45 48(4)
N78 Ni14 N129 C45 -79(2)
N130 Ni14 N129 C45 2(2)
N75 Ni14 N129 C45 -165(2)
N132 Ni14 N129 C45 103(2)
N131 Ni14 N129 O17 -133(3)
N78 Ni14 N129 O17 101(2)
N130 Ni14 N129 O17 -179(2)
N75 Ni14 N129 O17 14(2)
N132 Ni14 N129 O17 -78(2)
N131 Ni14 N130 C46 -168(2)
N129 Ni14 N130 C46 2(2)
N78 Ni14 N130 C46 102(2)
N75 Ni14 N130 C46 44(3)
N132 Ni14 N130 C46 -90(2)
N131 Ni14 N130 O18 15.8(17)
N129 Ni14 N130 O18 -174.1(19)
N78 Ni14 N130 O18 -74.2(16)
N75 Ni14 N130 O18 -133(2)
N132 Ni14 N130 O18 93.1(17)
N129 Ni14 N131 C48 78(3)
N78 Ni14 N131 C48 -154.1(19)
N130 Ni14 N131 C48 123.3(19)
N75 Ni14 N131 C48 -67.0(19)
N132 Ni14 N131 C48 21.5(18)
N129 Ni14 N131 O19 -105(3)
N78 Ni14 N131 O19 22.7(13)
N130 Ni14 N131 O19 -59.9(14)
N75 Ni14 N131 O19 109.8(14)
N132 Ni14 N131 O19 -161.7(15)
N131 Ni14 N132 C51 86.6(17)
N129 Ni14 N132 C51 -82.0(18)
N78 Ni14 N132 C51 106(3)
N130 Ni14 N132 C51 -4.8(18)
N75 Ni14 N132 C51 -171.1(17)
N131 Ni14 N132 C52 -147.2(18)
N129 Ni14 N132 C52 44.2(18)
N78 Ni14 N132 C52 -128(3)
N130 Ni14 N132 C52 121.4(17)
N75 Ni14 N132 C52 -44.9(18)
N131 Ni14 N132 C49 -32.1(13)
N129 Ni14 N132 C49 159.3(14)
N78 Ni14 N132 C49 -13(4)
N130 Ni14 N132 C49 -123.5(14)
N75 Ni14 N132 C49 70.3(14)
N135 Ni15 N133 C53 115.9(19)
N81 Ni15 N133 C53 -157.6(19)
N136 Ni15 N133 C53 73(4)
N134 Ni15 N133 C53 16.7(18)
N77 Ni15 N133 C53 -70.8(19)
N135 Ni15 N133 O20 -60.8(16)
N81 Ni15 N133 O20 25.6(15)
N136 Ni15 N133 O20 -104(4)
N134 Ni15 N133 O20 -160.0(17)
N77 Ni15 N133 O20 112.4(15)
N133 Ni15 N134 C54 -28.2(15)
N135 Ni15 N134 C54 -121.0(15)
N81 Ni15 N134 C54 -2(4)
N136 Ni15 N134 C54 161.2(15)
N77 Ni15 N134 C54 69.8(16)
N133 Ni15 N134 C56 84.6(16)
N135 Ni15 N134 C56 -8.2(17)
N81 Ni15 N134 C56 110(3)
N136 Ni15 N134 C56 -86.0(17)
N77 Ni15 N134 C56 -177.4(16)
N133 Ni15 N134 C57 -143(2)
N135 Ni15 N134 C57 124(2)
N81 Ni15 N134 C57 -117(3)
N136 Ni15 N134 C57 46(2)
N77 Ni15 N134 C57 -45(2)
N133 Ni15 N135 C59 -173.5(17)
N81 Ni15 N135 C59 97.5(17)
N136 Ni15 N135 C59 -1.4(17)
N134 Ni15 N135 C59 -94.0(17)
N77 Ni15 N135 C59 35(4)
N133 Ni15 N135 O21 12.7(16)
N81 Ni15 N135 O21 -76.3(15)
N136 Ni15 N135 O21 -175.2(17)
N134 Ni15 N135 O21 92.2(16)
N77 Ni15 N135 O21 -139(3)
N133 Ni15 N136 C58 43(4)
N135 Ni15 N136 C58 -1.3(19)
N81 Ni15 N136 C58 -85.9(19)
N134 Ni15 N136 C58 97.8(19)
N77 Ni15 N136 C58 -173.0(19)
N133 Ni15 N136 O22 -133(3)
N135 Ni15 N136 O22 -177.5(19)
N81 Ni15 N136 O22 97.9(18)
N134 Ni15 N136 O22 -78.4(19)
N77 Ni15 N136 O22 10.7(19)
N99 Ni19 N137 C61 -5(22)
N138 Ni19 N137 C61 27(2)
N90 Ni19 N137 C61 -143(2)
N87 Ni19 N137 C61 135(2)
O24 Ni19 N137 C61 -56(2)
N99 Ni19 N137 O23 157(20)
N138 Ni19 N137 O23 -171(3)
N90 Ni19 N137 O23 19(3)
N87 Ni19 N137 O23 -63(2)
O24 Ni19 N137 O23 106(2)
N137 Ni19 N138 C64 87(2)
N99 Ni19 N138 C64 -94(2)
N90 Ni19 N138 C64 -174(4)
N87 Ni19 N138 C64 -3(3)
O24 Ni19 N138 C64 179(2)
N137 Ni19 N138 C62 -29.4(18)
N99 Ni19 N138 C62 149.4(17)
N90 Ni19 N138 C62 70(6)
N87 Ni19 N138 C62 -119.3(17)
O24 Ni19 N138 C62 63.1(18)
N137 Ni19 N138 C65 -142(2)
N99 Ni19 N138 C65 37(2)
N90 Ni19 N138 C65 -43(7)
N87 Ni19 N138 C65 128(2)
O24 Ni19 N138 C65 -50(2)
N105 Ni21 N139 O25 -39(17)
O26 Ni21 N139 O25 -84.9(17)
N140 Ni21 N139 O25 178.6(18)
N114 Ni21 N139 O25 83.0(17)
N111 Ni21 N139 O25 3.0(17)
N105 Ni21 N139 C66 158(15)
O26 Ni21 N139 C66 112.5(18)
N140 Ni21 N139 C66 16.0(18)
N114 Ni21 N139 C66 -79.5(18)
N111 Ni21 N139 C66 -159.6(18)
N105 Ni21 N140 C70 -84(2)
N139 Ni21 N140 C70 95(2)
O26 Ni21 N140 C70 3(2)
N114 Ni21 N140 C70 -175(2)
N111 Ni21 N140 C70 143(6)
N105 Ni21 N140 C67 158.3(16)
N139 Ni21 N140 C67 -23.3(17)
O26 Ni21 N140 C67 -114.9(17)
N114 Ni21 N140 C67 66.5(17)
N111 Ni21 N140 C67 25(8)
N105 Ni21 N140 C69 35.7(16)
N139 Ni21 N140 C69 -145.9(16)
O26 Ni21 N140 C69 122.5(15)
N114 Ni21 N140 C69 -56.1(16)
N111 Ni21 N140 C69 -97(7)
N143 Ni25 N141 O27 -13.2(17)
N120 Ni25 N141 O27 75.8(16)
N142 Ni25 N141 O27 173.1(17)
N126 Ni25 N141 O27 136(3)
N144 Ni25 N141 O27 -92.0(16)
N143 Ni25 N141 C72 176.5(17)
N120 Ni25 N141 C72 -94.5(17)
N142 Ni25 N141 C72 2.7(17)
N126 Ni25 N141 C72 -34(4)
N144 Ni25 N141 C72 97.7(17)
N143 Ni25 N142 C71 -38(5)
N120 Ni25 N142 C71 85.2(19)
N141 Ni25 N142 C71 2.1(18)
N126 Ni25 N142 C71 172.5(19)
N144 Ni25 N142 C71 -98.1(19)
N143 Ni25 N142 O28 137(4)
N120 Ni25 N142 O28 -99.9(18)
N141 Ni25 N142 O28 177.0(19)
N126 Ni25 N142 O28 -12.6(18)
N144 Ni25 N142 O28 76.8(18)
N120 Ni25 N143 C74 153(2)
N142 Ni25 N143 C74 -84(5)
N141 Ni25 N143 C74 -122.6(19)
N126 Ni25 N143 C74 66(2)
N144 Ni25 N143 C74 -21.9(19)
N120 Ni25 N143 O29 -24.1(16)
N142 Ni25 N143 O29 99(4)
N141 Ni25 N143 O29 60.4(16)
N126 Ni25 N143 O29 -111.3(16)
N144 Ni25 N143 O29 161.1(17)
N143 Ni25 N144 C78 153.4(18)
N120 Ni25 N144 C78 131(3)
N142 Ni25 N144 C78 -35.2(18)
N141 Ni25 N144 C78 -114.1(17)
N126 Ni25 N144 C78 53.9(18)
N143 Ni25 N144 C77 -87.5(15)
N120 Ni25 N144 C77 -110(3)
N142 Ni25 N144 C77 83.9(15)
N141 Ni25 N144 C77 5.1(15)
N126 Ni25 N144 C77 173.1(15)
N143 Ni25 N144 C75 33.3(14)
N120 Ni25 N144 C75 10(4)
N142 Ni25 N144 C75 -155.3(14)
N141 Ni25 N144 C75 125.8(14)
N126 Ni25 N144 C75 -66.2(14)
N123 Ni26 N145 C79 153.9(17)
N149 Ni26 N145 C79 -122.4(17)
N148 Ni26 N145 C79 -79(3)
N128 Ni26 N145 C79 66.2(18)
N146 Ni26 N145 C79 -21.9(17)
N123 Ni26 N145 O30 -22.6(14)
N149 Ni26 N145 O30 61.1(15)
N148 Ni26 N145 O30 104(3)
N128 Ni26 N145 O30 -110.4(14)
N146 Ni26 N145 O30 161.6(16)
N145 Ni26 N146 C83 146(2)
N123 Ni26 N146 C83 125(3)
N149 Ni26 N146 C83 -122.6(19)
N148 Ni26 N146 C83 -44.4(19)
N128 Ni26 N146 C83 45.9(19)
N145 Ni26 N146 C82 -85.8(17)
N123 Ni26 N146 C82 -106(4)
N149 Ni26 N146 C82 5.6(18)
N148 Ni26 N146 C82 83.8(17)
N128 Ni26 N146 C82 174.1(17)
N145 Ni26 N146 C80 30.1(12)
N123 Ni26 N146 C80 10(4)
N149 Ni26 N146 C80 121.6(12)
N148 Ni26 N146 C80 -160.3(12)
N128 Ni26 N146 C80 -70.0(13)
N145 Ni26 N149 O31 -15.5(18)
N123 Ni26 N149 O31 73.9(17)
N148 Ni26 N149 O31 173.1(19)
N128 Ni26 N149 O31 132(3)
N146 Ni26 N149 O31 -95.0(18)
N145 Ni26 N149 C84 179.1(17)
N123 Ni26 N149 C84 -91.4(17)
N148 Ni26 N149 C84 7.8(17)
N128 Ni26 N149 C84 -33(4)
N146 Ni26 N149 C84 99.7(17)
N145 Ni26 N148 C85 -44(4)
N123 Ni26 N148 C85 82.0(19)
N149 Ni26 N148 C85 0.2(19)
N128 Ni26 N148 C85 169.8(19)
N146 Ni26 N148 C85 -100.1(19)
N145 Ni26 N148 O32 133(3)
N123 Ni26 N148 O32 -100.8(19)
N149 Ni26 N148 O32 177(2)
N128 Ni26 N148 O32 -12.9(19)
N146 Ni26 N148 O32 77.1(19)
C46 N130 O18 Ni17 -166.9(19)
Ni14 N130 O18 Ni17 10(2)
O19 Ni17 O18 N130 -8.4(17)
N86 Ni17 O18 N130 75.4(16)
N90 Ni17 O18 N130 171.1(17)
N96 Ni17 O18 N130 148(2)
N87 Ni17 O18 N130 -108.4(17)
C48 N131 O19 Ni17 -113.6(18)
Ni14 N131 O19 Ni17 69.5(14)
C48 N131 O19 Ni16 136.1(18)
Ni14 N131 O19 Ni16 -40.7(14)
O18 Ni17 O19 N131 -29.5(11)
N86 Ni17 O19 N131 -123.5(11)
N90 Ni17 O19 N131 153(3)
N96 Ni17 O19 N131 155.5(11)
N87 Ni17 O19 N131 62.7(11)
O18 Ni17 O19 Ni16 86.7(6)
N86 Ni17 O19 Ni16 -7.3(5)
N90 Ni17 O19 Ni16 -90(4)
N96 Ni17 O19 Ni16 -88.3(5)
N87 Ni17 O19 Ni16 178.9(6)
N78 Ni16 O19 N131 35.4(10)
O20 Ni16 O19 N131 176(3)
N81 Ni16 O19 N131 -58.3(10)
N86 Ni16 O19 N131 127.1(10)
N93 Ni16 O19 N131 -149.3(9)
N78 Ni16 O19 Ni17 -84.3(5)
O20 Ni16 O19 Ni17 56(3)
N81 Ni16 O19 Ni17 -178.0(5)
N86 Ni16 O19 Ni17 7.4(5)
N93 Ni16 O19 Ni17 91.1(5)
C53 N133 O20 Ni18 -108.4(19)
Ni15 N133 O20 Ni18 68.3(15)
C53 N133 O20 Ni16 139.7(18)
Ni15 N133 O20 Ni16 -43.6(16)
O21 Ni18 O20 N133 -25.4(11)
N105 Ni18 O20 N133 63.5(10)
N93 Ni18 O20 N133 -122.8(10)
N102 Ni18 O20 N133 157.4(10)
N111 Ni18 O20 N133 163(4)
O21 Ni18 O20 Ni16 91.4(6)
N105 Ni18 O20 Ni16 -179.7(5)
N93 Ni18 O20 Ni16 -6.0(5)
N102 Ni18 O20 Ni16 -85.8(5)
N111 Ni18 O20 Ni16 -80(4)
N78 Ni16 O20 N133 -58.2(11)
N81 Ni16 O20 N133 35.4(11)
O19 Ni16 O20 N133 161(3)
N86 Ni16 O20 N133 -150.4(10)
N93 Ni16 O20 N133 126.1(10)
N78 Ni16 O20 Ni18 -178.4(5)
N81 Ni16 O20 Ni18 -84.8(5)
O19 Ni16 O20 Ni18 41(3)
N86 Ni16 O20 Ni18 89.4(5)
N93 Ni16 O20 Ni18 5.9(5)
C59 N135 O21 Ni18 -157.7(17)
Ni15 N135 O21 Ni18 16(2)
O20 Ni18 O21 N135 -14.9(15)
N105 Ni18 O21 N135 -114.6(15)
N93 Ni18 O21 N135 70.1(15)
N102 Ni18 O21 N135 154(2)
N111 Ni18 O21 N135 164.0(15)
C72 N141 O27 Ni22 158.3(17)
Ni25 N141 O27 Ni22 -12(2)
O29 Ni22 O27 N141 10.5(17)
N99 Ni22 O27 N141 109.7(16)
N108 Ni22 O27 N141 -72.8(16)
N96 Ni22 O27 N141 -147(2)
N90 Ni22 O27 N141 -168.7(16)
C74 N143 O29 Ni22 113.9(18)
Ni25 N143 O29 Ni22 -68.9(16)
C74 N143 O29 Ni24 -135.0(17)
Ni25 N143 O29 Ni24 42.2(17)
O27 Ni22 O29 N143 27.5(11)
N99 Ni22 O29 N143 -63.5(11)
N108 Ni22 O29 N143 121.5(11)
N96 Ni22 O29 N143 -157.7(11)
N90 Ni22 O29 N143 -161(5)
O27 Ni22 O29 Ni24 -88.5(6)
N99 Ni22 O29 Ni24 -179.5(6)
N108 Ni22 O29 Ni24 5.5(5)
N96 Ni22 O29 Ni24 86.3(5)
N90 Ni22 O29 Ni24 83(6)
N120 Ni24 O29 N143 -35.0(11)
O30 Ni24 O29 N143 -158(3)
N123 Ni24 O29 N143 59.7(11)
N117 Ni24 O29 N143 152.1(10)
N108 Ni24 O29 N143 -124.7(11)
N120 Ni24 O29 Ni22 84.3(6)
O30 Ni24 O29 Ni22 -39(3)
N123 Ni24 O29 Ni22 179.0(5)
N117 Ni24 O29 Ni22 -88.6(5)
N108 Ni24 O29 Ni22 -5.4(5)
C79 N145 O30 Ni23 113.3(16)
Ni26 N145 O30 Ni23 -70.1(15)
C79 N145 O30 Ni24 -135.8(16)
Ni26 N145 O30 Ni24 40.8(15)
O31 Ni23 O30 N145 28.3(11)
N117 Ni23 O30 N145 123.4(11)
N111 Ni23 O30 N145 -152(4)
N114 Ni23 O30 N145 -64.3(11)
N102 Ni23 O30 N145 -156.1(11)
O31 Ni23 O30 Ni24 -88.7(6)
N117 Ni23 O30 Ni24 6.4(5)
N111 Ni23 O30 Ni24 91(5)
N114 Ni23 O30 Ni24 178.7(6)
N102 Ni23 O30 Ni24 86.9(5)
N120 Ni24 O30 N145 60.5(10)
O29 Ni24 O30 N145 -176(3)
N123 Ni24 O30 N145 -34.1(10)
N117 Ni24 O30 N145 -126.0(10)
N108 Ni24 O30 N145 150.6(10)
N120 Ni24 O30 Ni23 -179.9(6)
O29 Ni24 O30 Ni23 -57(3)
N123 Ni24 O30 Ni23 85.6(5)
N117 Ni24 O30 Ni23 -6.3(5)
N108 Ni24 O30 Ni23 -89.7(5)
C84 N149 O31 Ni23 155.7(17)
Ni26 N149 O31 Ni23 -9(2)
O30 Ni23 O31 N149 8.4(16)
N117 Ni23 O31 N149 -75.2(15)
N111 Ni23 O31 N149 -171.6(16)
N114 Ni23 O31 N149 106.6(15)
N102 Ni23 O31 N149 -153(2)
O17 N129 C45 C47 6(4)
Ni14 N129 C45 C47 -175(2)
O17 N129 C45 C46 176(2)
Ni14 N129 C45 C46 -5(3)
O18 N130 C46 C45 171(2)
Ni14 N130 C46 C45 -6(3)
N129 C45 C46 N130 7(4)
C47 C45 C46 N130 178(3)
O19 N131 C48 C50 -7(3)
Ni14 N131 C48 C50 170.2(18)
O19 N131 C48 C49 -179.2(18)
Ni14 N131 C48 C49 -2(3)
N131 C48 C49 N132 -29(3)
C50 C48 C49 N132 158(2)
C51 N132 C49 C48 -73(3)
C52 N132 C49 C48 161(2)
Ni14 N132 C49 C48 41(2)
O20 N133 C53 C54 177(2)
Ni15 N133 C53 C54 1(3)
O20 N133 C53 C55 -14(3)
Ni15 N133 C53 C55 168.7(18)
N133 C53 C54 N134 -27(3)
C55 C53 C54 N134 165(2)
C56 N134 C54 C53 -79(3)
C57 N134 C54 C53 158(2)
Ni15 N134 C54 C53 38(3)
O22 N136 C58 C59 -180(2)
Ni15 N136 C58 C59 4(3)
O22 N136 C58 C60 9(4)
Ni15 N136 C58 C60 -168(2)
O21 N135 C59 C58 178(2)
Ni15 N135 C59 C58 4(3)
N136 C58 C59 N135 -5(4)
C60 C58 C59 N135 166(3)
O23 N137 C61 C62 -179(3)
Ni19 N137 C61 C62 -14(3)
O23 N137 C61 C63 5(4)
Ni19 N137 C61 C63 170(3)
N137 C61 C62 N138 -14(4)
C63 C61 C62 N138 162(3)
C64 N138 C62 C61 -83(3)
C65 N138 C62 C61 151(3)
Ni19 N138 C62 C61 32(3)
O25 N139 C66 C67 -170(2)
Ni21 N139 C66 C67 -6(3)
O25 N139 C66 C68 3(4)
Ni21 N139 C66 C68 168(3)
N139 C66 C67 N140 -15(4)
C68 C66 C67 N140 172(3)
C70 N140 C67 C66 -92(3)
C69 N140 C67 C66 153(2)
Ni21 N140 C67 C66 26(3)
O28 N142 C71 C72 178.0(19)
Ni25 N142 C71 C72 -6(3)
O28 N142 C71 C73 -3(4)
Ni25 N142 C71 C73 173(3)
O27 N141 C72 C71 -177.9(19)
Ni25 N141 C72 C71 -7(3)
N142 C71 C72 N141 8(3)
C73 C71 C72 N141 -171(3)
O29 N143 C74 C76 5(4)
Ni25 N143 C74 C76 -173(2)
O29 N143 C74 C75 -178.7(18)
Ni25 N143 C74 C75 4(3)
C78 N144 C75 C74 -163(2)
C77 N144 C75 C74 79(2)
Ni25 N144 C75 C74 -40(2)
N143 C74 C75 N144 27(3)
C76 C74 C75 N144 -156(2)
O30 N145 C79 C80 -178.5(17)
Ni26 N145 C79 C80 5(3)
O30 N145 C79 C81 2(3)
Ni26 N145 C79 C81 -174.8(16)
N145 C79 C80 N146 24(3)
C81 C79 C80 N146 -156(2)
C83 N146 C80 C79 -162(2)
C82 N146 C80 C79 81(2)
Ni26 N146 C80 C79 -37(2)
O31 N149 C84 C85 179(2)
Ni26 N149 C84 C85 -14(3)
O31 N149 C84 C86 -11(4)
Ni26 N149 C84 C86 156(3)
O32 N148 C85 C84 174(2)
Ni26 N148 C85 C84 -8(3)
N149 C84 C85 N148 15(4)
C86 C84 C85 N148 -156(3)
